data_1570456
loop_
_publ_author_name
'Tian, Yi-Qi'
'Dai, Lin-Fang'
'Mu, Wen-Lei'
'Yu, Wei-Dong'
'Yan, Jun'
'Liu, Chao'

_publ_section_title
;
 Atomically accurate site-specific ligand tailoring of highly acid- and
 alkali-resistant Ti(iv)-based metallamacrocycle for enhanced
 CO<sub>2</sub> photoreduction.
;
_journal_issue 48
_journal_name_full 'Chemical science'
_journal_page_first 14280
_journal_page_last 14289
_journal_paper_doi 10.1039/d3sc06046b
_journal_volume 14
_journal_year 2023
_chemical_formula_moiety '2(C378 H448 Br4 O74 Ti16)'
_chemical_formula_sum 'C756 H896 Br8 O148 Ti32'
_chemical_formula_weight 14522.75
_space_group_crystal_system monoclinic
_space_group_IT_number 15
_space_group_name_Hall '-C 2yc'
_space_group_name_H-M_alt 'C 1 2/c 1'
_atom_sites_solution_hydrogens mixed
_atom_sites_solution_primary iterative
_audit_creation_date 2023-02-04
_audit_creation_method
;
Olex2 1.5
(compiled 2022.04.07 svn.rca3783a0 for OlexSys, GUI svn.r6498)
;
_audit_update_record
;
2023-08-09 deposited with the CCDC.	2023-11-29 downloaded from the CCDC.
;
_cell_angle_alpha 90
_cell_angle_beta 115.147(5)
_cell_angle_gamma 90
_cell_formula_units_Z 2
_cell_length_a 39.278(7)
_cell_length_b 32.838(6)
_cell_length_c 37.800(6)
_cell_measurement_reflns_used 5312
_cell_measurement_temperature 150(2)
_cell_measurement_theta_max 50.974
_cell_measurement_theta_min 2.348
_cell_volume 44134(13)
_computing_cell_refinement 'SAINT V8.40C (?, 2016)'
_computing_data_collection 'CrysAlisPro 1.171.42.55a (Rigaku OD, 2022)'
_computing_data_reduction 'SAINT V8.40C (?, 2016)'
_computing_molecular_graphics 'Olex2 1.5 (Dolomanov et al., 2009)'
_computing_publication_material 'Olex2 1.5 (Dolomanov et al., 2009)'
_computing_structure_refinement 'SHELXL 2013/2 (Sheldrick, 2015)'
_computing_structure_solution 'olex2.solve 1.5 (Bourhis et al., 2015)'
_diffrn_ambient_temperature 150.00
_diffrn_detector 'Image Plate'
_diffrn_detector_type 'Rigaku IP'
_diffrn_measured_fraction_theta_full 0.753
_diffrn_measured_fraction_theta_max 0.948
_diffrn_measurement_device 'four-circle diffractometer'
_diffrn_measurement_device_type 'Rigaku R-AXIS Spider'
_diffrn_measurement_method '\w scans'
_diffrn_radiation_monochromator graphite
_diffrn_radiation_probe x-ray
_diffrn_radiation_type GaK\a
_diffrn_radiation_wavelength 1.34139
_diffrn_reflns_av_unetI/netI 0.1118
_diffrn_reflns_Laue_measured_fraction_full 0.753
_diffrn_reflns_Laue_measured_fraction_max 0.948
_diffrn_reflns_limit_h_max 39
_diffrn_reflns_limit_h_min -43
_diffrn_reflns_limit_k_max 35
_diffrn_reflns_limit_k_min 0
_diffrn_reflns_limit_l_max 41
_diffrn_reflns_limit_l_min 0
_diffrn_reflns_number 42512
_diffrn_reflns_point_group_measured_fraction_full 0.753
_diffrn_reflns_point_group_measured_fraction_max 0.948
_diffrn_reflns_theta_full 53.594
_diffrn_reflns_theta_max 48.177
_diffrn_reflns_theta_min 1.593
_diffrn_source 'sealed X-ray tube'
_diffrn_source_current 2.86
_diffrn_source_power 0.1997996
_diffrn_source_target Mo
_diffrn_source_voltage 69.86
_exptl_absorpt_coefficient_mu 2.186
_exptl_absorpt_correction_T_max 0.485
_exptl_absorpt_correction_T_min 0.320
_exptl_absorpt_correction_type multi-scan
_exptl_crystal_density_diffrn 1.093
_exptl_crystal_description block
_exptl_crystal_F_000 15200
_exptl_crystal_size_max 0.5
_exptl_crystal_size_mid 0.4
_exptl_crystal_size_min 0.3
_refine_diff_density_max 1.210
_refine_diff_density_min -0.893
_refine_diff_density_rms 0.133
_refine_ls_extinction_method none
_refine_ls_goodness_of_fit_ref 1.206
_refine_ls_hydrogen_treatment constr
_refine_ls_matrix_type full
_refine_ls_number_parameters 2318
_refine_ls_number_reflns 42512
_refine_ls_number_restraints 1936
_refine_ls_restrained_S_all 1.217
_refine_ls_R_factor_all 0.1732
_refine_ls_R_factor_gt 0.1388
_refine_ls_shift/su_max 0.025
_refine_ls_shift/su_mean 0.000
_refine_ls_structure_factor_coef Fsqd
_refine_ls_weighting_details
;
 w=1/[\s^2^(Fo^2^)+(0.2000P)^2^+150.0000P]
 where P=(Fo^2^+2Fc^2^)/3
;
_refine_ls_weighting_scheme calc
_refine_ls_wR_factor_gt 0.3612
_refine_ls_wR_factor_ref 0.3814
_reflns_Friedel_coverage 0.000
_reflns_number_gt 25585
_reflns_number_total 42512
_reflns_threshold_expression 'I > 2\s(I)'
_cod_data_source_file d3sc06046b2.cif
_cod_data_source_block Ti16L4-1-HBra
_cod_depositor_comments 'Adding full bibliography for 1570454--1570469.cif.'
_cod_original_cell_volume 44135(13)
_cod_database_code 1570456
_shelxl_version_number 2013-2
_shelx_space_group_comment
;
The symmetry employed for this shelxl refinement is uniquely defined
by the following loop, which should always be used as a source of
symmetry information in preference to the above space-group names.
They are only intended as comments.
;
_shelx_estimated_absorpt_t_max 0.560
_shelx_estimated_absorpt_t_min 0.408
_olex2_refinement_description
;
1. Twinned data refinement
 Scales: 0.636(2)
 0.364(2)
2. Fixed Uiso
 At 1.2 times of:
  All C(H) groups, All C(H,H) groups, All C(H,H,H,H) groups
 At 1.5 times of:
  All C(H,H,H) groups
3. Restrained distances
 C041-C01R = C041-C46 = C041-C10 = C041-C11
 1.54 with sigma of 0.01
 C58-C054 = C58-C44 = C58-C8 = C58-C30
 1.54 with sigma of 0.01
 C37-C49
 1.45 with sigma of 0.01
 C9-C49
 2.2 with sigma of 0.01
 C28-C49
 2.2 with sigma of 0.01
 C52-C26
 2.2 with sigma of 0.01
 C24-C6
 2.2 with sigma of 0.01
 C32-C24
 2.2 with sigma of 0.01
 C30-C8
 2.2 with sigma of 0.01
 C19-C54
 2.2 with sigma of 0.01
 C36-C04J
 1.54 with sigma of 0.01
 C61-C35 = C35-C03A = C31-C35 = C22-C35
 1.54 with sigma of 0.01
 C2-C4
 1.54 with sigma of 0.01
 C41-C12 = C41-C14 = C41-C15
 1.54 with sigma of 0.01
 C17-C38
 1.54 with sigma of 0.01
 C1-C5
 1.5 with sigma of 0.01
 C5-C3
 1.5 with sigma of 0.01
 C1-C3
 2.5 with sigma of 0.01
 O2-C5
 1.5 with sigma of 0.01
 C3A-C2A
 1.5 with sigma of 0.01
 O3-C2A
 2.2 with sigma of 0.01
 C1A-C2A
 1.5 with sigma of 0.01
 O1-C1
 2.2 with sigma of 0.01
 O1A-C1A
 2.2 with sigma of 0.01
 O1A-C2A
 1.5 with sigma of 0.01
 C28-C37
 1.5 with sigma of 0.01
 C16-C23
 2.5 with sigma of 0.01
 C61A-C35
 1.5 with sigma of 0.01
 H042-H50A
 2 with sigma of 0.01
 H30B-H44B
 2 with sigma of 0.01
 H03P-H69A
 2 with sigma of 0.01
 H42C-H45B
 2 with sigma of 0.01
 C44-C8 \\sim C8-C30 \\sim C44-C30
 with sigma of 0.01
 C41-C15 \\sim C41-C33
 with sigma of 0.02
 C41-C12 \\sim C41-C39
 with sigma of 0.02
 C41-C14 \\sim C41-C43
 with sigma of 0.02
 C7-C19 \\sim C7-C52
 with sigma of 0.02
 C7-C51 \\sim C7-C53
 with sigma of 0.02
 C7-C54 \\sim C7-C26
 with sigma of 0.02
 C48-C62 \\sim C48-C6
 with sigma of 0.02
 C48-C18 \\sim C48-C32
 with sigma of 0.02
 C48-C25 \\sim C48-C24
 with sigma of 0.02
 C18-C62 \\sim C62-C25 \\sim C25-C18
 with sigma of 0.02
 C14-C12 \\sim C12-C15 \\sim C15-C14
 with sigma of 0.02
 C32-C6 \\sim C6-C24 \\sim C24-C32
 with sigma of 0.02
 C19-C54 \\sim C54-C51 \\sim C51-C19
 with sigma of 0.02
 C56-C57 \\sim C57-C50 \\sim C50-C56
 with sigma of 0.02
 C8-C30 \\sim C30-C44 \\sim C44-C8
 with sigma of 0.02
 C49-C9 \\sim C9-C28 \\sim C28-C49
 with sigma of 0.02
 C39-C43 \\sim C43-C33 \\sim C33-C39
 with sigma of 0.02
 C53-C26 \\sim C26-C52 \\sim C52-C53
 with sigma of 0.02
 C2-O3 \\sim C2-O1
 with sigma of 0.01
 C04-C18 \\sim C04-C62 \\sim C04-C25
 with sigma of 0.01
 C31-C22 \\sim C22-C61 \\sim C31-C61
 with sigma of 0
4. Restrained planarity
 C04, C04H, C02O, C48
 with sigma of 0.01
5. Rigid bond restraints
 C61A, C35
 with sigma for 1-2 distances of 0.01 and sigma for 1-3 distances of 0.02
6. Uiso/Uaniso restraints and constraints
All non-hydrogen atoms have similar U: within 2A with sigma of 0.01 and sigma
for terminal atoms of 0.02 within 2A
Uanis(C3A) \\sim Ueq, Uanis(C1A) \\sim Ueq, Uanis(C46) \\sim Ueq, Uanis(C50)
\\sim Ueq, Uanis(C61) \\sim Ueq, Uanis(C16) \\sim Ueq: with sigma of 0.01 and
sigma for terminal atoms of 0.02
7. Rigid body (RIGU) restrains
 C12, C14, C15
 with sigma for 1-2 distances of 0.004 and sigma for 1-3 distances of 0.004
 C39, C43, C33
 with sigma for 1-2 distances of 0.004 and sigma for 1-3 distances of 0.004
 C52, C53, C26
 with sigma for 1-2 distances of 0.004 and sigma for 1-3 distances of 0.004
 C19, C51, C54
 with sigma for 1-2 distances of 0.004 and sigma for 1-3 distances of 0.004
 C24, C32, C6
 with sigma for 1-2 distances of 0.004 and sigma for 1-3 distances of 0.004
8. Same fragment restrains
{C04, C48, C24, C6, C32} sigma for 1-2: 0.01, 1-3: 0.04
as in
{C04, C48, C25, C18, C62}
9. Others
 Sof(Br2A)=Sof(H05C)=Sof(H05D)=1-FVAR(1)
 Sof(Br2)=Sof(H05A)=Sof(H05B)=FVAR(1)
 Sof(C43)=Sof(H43A)=Sof(H43B)=Sof(H43C)=Sof(C39)=Sof(H39A)=Sof(H39B)=Sof(H39C)=
 Sof(C33)=Sof(H33A)=Sof(H33B)=Sof(H33C)=1-FVAR(2)
 Sof(C12)=Sof(H12A)=Sof(H12B)=Sof(H12C)=Sof(C14)=Sof(H14A)=Sof(H14B)=Sof(H14C)=
 Sof(C15)=Sof(H15A)=Sof(H15B)=Sof(H15C)=FVAR(2)
 Sof(C53)=Sof(H53A)=Sof(H53B)=Sof(H53C)=Sof(C52)=Sof(H52A)=Sof(H52B)=Sof(H52C)=
 Sof(C26)=Sof(H26A)=Sof(H26B)=Sof(H26C)=1-FVAR(3)
 Sof(C19)=Sof(H19A)=Sof(H19B)=Sof(H19C)=Sof(C51)=Sof(H51A)=Sof(H51B)=Sof(H51C)=
 Sof(C54)=Sof(H54A)=Sof(H54B)=Sof(H54C)=FVAR(3)
 Sof(C24)=Sof(H24A)=Sof(H24B)=Sof(H24C)=Sof(C6)=Sof(H6A)=Sof(H6B)=Sof(H6C)=
 Sof(C32)=Sof(H32A)=Sof(H32B)=Sof(H32C)=1-FVAR(4)
 Sof(C25)=Sof(H25A)=Sof(H25B)=Sof(H25C)=Sof(C18)=Sof(H18A)=Sof(H18B)=Sof(H18C)=
 Sof(C62)=Sof(H62A)=Sof(H62B)=Sof(H62C)=FVAR(4)
 Sof(O1A)=Sof(C2A)=Sof(H2A)=Sof(C1A)=Sof(H1AA)=Sof(H1AB)=Sof(H1AC)=Sof(C3A)=
 Sof(H3AA)=Sof(H3AB)=Sof(H3AC)=1-FVAR(5)
 Sof(O2)=Sof(C5)=Sof(H5)=Sof(C1)=Sof(H1A)=Sof(H1B)=Sof(H1C)=Sof(C3)=Sof(H3A)=
 Sof(H3B)=Sof(H3C)=FVAR(5)
 Sof(C61A)=Sof(H61D)=Sof(H61E)=Sof(H61F)=Sof(C31A)=Sof(H31D)=Sof(H31E)=
 Sof(H31F)=Sof(C22A)=Sof(H22D)=Sof(H22E)=Sof(H22F)=1-FVAR(6)
 Sof(C31)=Sof(H31A)=Sof(H31B)=Sof(H31C)=Sof(C61)=Sof(H61A)=Sof(H61B)=Sof(H61C)=
 Sof(C22)=Sof(H22A)=Sof(H22B)=Sof(H22C)=FVAR(6)
 Fixed X: C6(0.51654) C31(0.32513) C22(0.34233)
 Fixed Y: C31(0.40906) C22(0.3807)
 Fixed Z: C6(0.69969) C31(0.54083) C22(0.491381)
10.a Riding coordinates:
 C45(H45A,H45B,H45C), C05E(H05Q,H05R,H05S), C13(H13A,H13B,H13C), C20(H20A,H20B,
 H20C), C42(H42A,H42B,H42C), C56(H56A,H56B,H56C), C16(H16A,H16B,H16C), C17(H17A,
 H17B,H17C), C49(H49A,H49B,H49C), C8(H8A,H8B,H8C), C29(H29A,H29B,H29C),
 C19(H19A,H19B,H19C), C39(H39A,H39B,H39C), C54(H54A,H54B,H54C), C26(H26A,H26B,
 H26C), C24(H24A,H24B,H24C), C6(H6A,H6B,H6C), C32(H32A,H32B,H32C), C31(H31A,
 H31B,H31C), C61(H61A,H61B,H61C), C63(H63A,H63B,H63C), C1(H1A,H1B,H1C), C3(H3A,
 H3B,H3C), C3A(H3AA,H3AB,H3AC), C61A(H61D,H61E,H61F), C31A(H31D,H31E,H31F),
 C22A(H22D,H22E,H22F)
10.b Ternary CH refined with riding coordinates:
 C05Y(H05Z), C5(H5), C2A(H2A)
10.c Secondary CH2 refined with riding coordinates:
 C4(H4A,H4B), C026(H02A,H02B), C029(H02C,H02D), C02N(H02G,H02H), C02P(H02I,
 H02J), C02X(H02L,H02N), C02Y(H02P,H02Q), C037(H03A,H03B), C03F(H03D,H03F),
 C03M(H03G,H03H), C03S(H03I,H03J), C03V(H03K,H03M), C040(H04A,H04B), C048(H04C,
 H04D), C04O(H04G,H04I), C04Q(H04J,H04K), C051(H05A,H05B), C051(H05C,H05D)
10.d Aromatic/amide H refined with riding coordinates:
 C019(H019), C01N(H01N), C02E(H02E), C02F(H02F), C02K(H02K), C02M(H02M),
 C02O(H02O), C02U(H02U), C02W(H02W), C030(H030), C036(H036), C03B(H03C),
 C03E(H03E), C03L(H03L), C03N(H03N), C03P(H03P), C03Q(H03Q), C03U(H03U),
 C03Y(H03Y), C03Z(H03Z), C042(H042), C044(H044), C045(H045), C047(H047),
 C049(H049), C04C(H04E), C04E(H04F), C04H(H04H), C04S(H04S), C04U(H04U),
 C04W(H04W), C04Y(H04Y)
10.e Idealised Me refined as rotating group:
 C02Z(H02R,H02S,H02T), C46(H46A,H46B,H46C), C055(H05E,H05F,H05G), C10(H10A,
 H10B,H10C), C059(H05H,H05I,H05J), C60(H60A,H60B,H60C), C05B(H05K,H05L,H05M),
 C05C(H05N,H05O,H05P), C12(H12A,H12B,H12C), C05G(H05T,H05U,H05V), C14(H14A,H14B,
 H14C), C05W(H05W,H05X,H05Y), C28(H28A,H28B,H28C), C59(H59A,H59B,H59C),
 C11(H11A,H11B,H11C), C06C(H06A,H06B,H06C), C06E(H06D,H06E,H06F), C06G(H06G,
 H06H,H06I), C50(H50A,H50B,H50C), C57(H57A,H57B,H57C), C15(H15A,H15B,H15C),
 C9(H9A,H9B,H9C), C23(H23A,H23B,H23C), C30(H30A,H30B,H30C), C44(H44A,H44B,H44C),
  C21(H21A,H21B,H21C), C51(H51A,H51B,H51C), C43(H43A,H43B,H43C), C33(H33A,H33B,
 H33C), C34(H34A,H34B,H34C), C69(H69A,H69B,H69C), C53(H53A,H53B,H53C), C52(H52A,
 H52B,H52C), C25(H25A,H25B,H25C), C18(H18A,H18B,H18C), C62(H62A,H62B,H62C),
 C36(H36A,H36B,H36C), C22(H22A,H22B,H22C), C1A(H1AA,H1AB,H1AC)
;
_smtbx_masks_void_probe_radius 1.2
_smtbx_masks_void_truncation_radius 1.2
_olex2_submission_special_instructions 'No special instructions were received'

loop_
_space_group_symop_operation_xyz
'x, y, z'
'-x, y, -z+1/2'
'x+1/2, y+1/2, z'
'-x+1/2, y+1/2, -z+1/2'
'-x, -y, -z'
'x, -y, z-1/2'
'-x+1/2, -y+1/2, -z'
'x+1/2, -y+1/2, z-1/2'

loop_
_atom_site_label
_atom_site_type_symbol
_atom_site_fract_x
_atom_site_fract_y
_atom_site_fract_z
_atom_site_U_iso_or_equiv
_atom_site_adp_type
_atom_site_occupancy
_atom_site_site_symmetry_order
_atom_site_calc_flag
_atom_site_refinement_flags_posn
_atom_site_refinement_flags_adp
_atom_site_refinement_flags_occupancy
_atom_site_disorder_assembly
_atom_site_disorder_group
Ti1 Ti 0.56451(6) 0.45117(7) 0.73744(6) 0.0520(6) Uani 1 1 d . U . . .
Ti13 Ti 0.52889(6) 0.03937(7) 0.69498(6) 0.0534(6) Uani 1 1 d . U . . .
Ti4 Ti 0.59474(6) 0.32293(7) 0.63686(6) 0.0526(6) Uani 1 1 d . U . . .
Ti11 Ti 0.64006(6) 0.16640(7) 0.68947(7) 0.0551(6) Uani 1 1 d . U . . .
Ti2 Ti 0.54403(6) 0.40936(8) 0.65420(7) 0.0612(6) Uani 1 1 d . U . . .
Ti3 Ti 0.61581(6) 0.36970(8) 0.71569(7) 0.0630(6) Uani 1 1 d . U . . .
Ti6 Ti 0.56464(7) 0.11529(10) 0.64950(8) 0.0818(9) Uani 1 1 d . U . . .
Ti7 Ti 0.60874(8) 0.08353(9) 0.73255(7) 0.0840(9) Uani 1 1 d . U . . .
Br2 Br 0.63753(12) 0.50076(15) 0.62958(14) 0.158(2) Uani 0.665(6) 1 d . . P A 1
Br2A Br 0.6823(2) 0.5004(2) 0.7416(2) 0.141(4) Uani 0.335(6) 1 d . . P A 2
O00B O 0.5790(2) 0.4069(3) 0.7138(2) 0.0535(18) Uani 1 1 d . U . . .
O00C O 0.5124(2) -0.0012(2) 0.7279(2) 0.0517(19) Uani 1 1 d . U . . .
O00D O 0.5124(2) 0.0791(2) 0.7283(2) 0.0534(19) Uani 1 1 d . U . . .
O00E O 0.4735(2) 0.4105(2) 0.7552(2) 0.0497(18) Uani 1 1 d . U . . .
O00F O 0.5568(2) 0.0820(3) 0.6865(2) 0.062(2) Uani 1 1 d . U . . .
O00G O 0.5296(2) 0.4558(3) 0.6771(2) 0.060(2) Uani 1 1 d . U . . .
O00H O 0.6041(2) 0.2119(3) 0.6909(2) 0.058(2) Uani 1 1 d . U . . .
O00I O 0.5847(2) 0.2761(2) 0.6688(2) 0.0504(19) Uani 1 1 d . U . . .
O00J O 0.5828(2) 0.0344(3) 0.7408(2) 0.064(2) Uani 1 1 d . U . . .
O00K O 0.5982(2) 0.1477(3) 0.6335(3) 0.065(2) Uani 1 1 d . U . . .
O00L O 0.4814(2) 0.0466(3) 0.6563(2) 0.060(2) Uani 1 1 d . U . . .
O00M O 0.6498(2) 0.2132(2) 0.6568(2) 0.0485(18) Uani 1 1 d . U . . .
O00N O 0.5761(2) 0.3619(2) 0.6619(2) 0.0519(18) Uani 1 1 d . U . . .
O00O O 0.5266(2) 0.4913(2) 0.7461(2) 0.057(2) Uani 1 1 d . U . . .
O00P O 0.5927(3) 0.4448(3) 0.6572(3) 0.078(3) Uani 1 1 d . U . . .
O00Q O 0.6419(2) 0.3396(3) 0.6886(2) 0.0555(19) Uani 1 1 d . U . . .
O00R O 0.6107(2) 0.3540(3) 0.6081(2) 0.0556(19) Uani 1 1 d . U . . .
O00S O 0.6310(2) 0.2761(3) 0.6349(2) 0.0516(19) Uani 1 1 d . U . . .
O00T O 0.5952(2) 0.4445(3) 0.7896(2) 0.0549(19) Uani 1 1 d . U . . .
O00U O 0.5388(2) -0.0038(3) 0.6725(3) 0.066(2) Uani 1 1 d . U . . .
O00W O 0.6104(2) 0.1282(3) 0.7002(2) 0.0545(19) Uani 1 1 d . U . . .
O00X O 0.5897(2) 0.4947(3) 0.7325(2) 0.060(2) Uani 1 1 d . U . . .
O00Y O 0.6725(2) 0.1845(3) 0.7379(2) 0.0572(19) Uani 1 1 d . U . . .
O00Z O 0.6745(2) 0.1360(3) 0.6821(2) 0.063(2) Uani 1 1 d . U . . .
O3 O 0.5747(4) 0.0723(4) 0.6270(4) 0.114(3) Uani 1 1 d D U . B 1
Br5 Br 0.64988(15) -0.01361(17) 0.64358(15) 0.244(2) Uani 1 1 d . U . B 1
C2 C 0.6050(5) 0.0508(7) 0.6527(5) 0.124(4) Uani 1 1 d D U . B 1
C4 C 0.6074(8) 0.0091(7) 0.6332(8) 0.163(6) Uani 1 1 d D U . B 1
H4A H 0.5948 0.0131 0.6046 0.196 Uiso 1 1 calc R U . B 1
H4B H 0.5920 -0.0108 0.6398 0.196 Uiso 1 1 calc R U . B 1
O1 O 0.6245(4) 0.0476(4) 0.6928(5) 0.131(4) Uani 1 1 d D U . B 1
O010 O 0.5526(2) 0.3043(3) 0.5951(2) 0.059(2) Uani 1 1 d . U . . .
O011 O 0.5004(2) 0.3802(3) 0.6451(3) 0.070(2) Uani 1 1 d . U . . .
O012 O 0.6418(2) 0.4186(3) 0.7090(3) 0.070(2) Uani 1 1 d . U . . .
O013 O 0.5864(3) 0.3224(3) 0.7285(3) 0.079(3) Uani 1 1 d . . . . .
O014 O 0.5268(3) 0.4268(3) 0.6056(3) 0.078(2) Uani 1 1 d . U . . .
C015 C 0.5000 0.0154(6) 0.7500 0.055(4) Uani 1 2 d S TU P . .
C017 C 0.5044(3) 0.4880(5) 0.6583(4) 0.066(3) Uani 1 1 d . U . . .
O018 O 0.6484(3) 0.3592(3) 0.7640(3) 0.072(2) Uani 1 1 d . U . . .
C019 C 0.7136(3) 0.2822(4) 0.8276(4) 0.061(3) Uani 1 1 d . U . . .
H019 H 0.7280 0.2595 0.8263 0.074 Uiso 1 1 calc R U . . .
O01A O 0.6809(3) 0.2836(4) 0.7530(3) 0.095(3) Uani 1 1 d . U . . .
C01B C 0.6097(4) -0.0333(5) 0.7595(4) 0.068(3) Uani 1 1 d . U . . .
C01E C 0.6989(4) 0.1405(4) 0.6643(4) 0.064(3) Uani 1 1 d . U . . .
C01F C 0.4622(3) 0.0332(4) 0.6200(4) 0.058(3) Uani 1 1 d . U . . .
C01G C 0.5000 0.0627(5) 0.7500 0.048(3) Uani 1 2 d S TU P . .
C01H C 0.6884(4) 0.3039(4) 0.7922(4) 0.064(3) Uani 1 1 d . U . . .
C01I C 0.5000 0.4277(5) 0.7500 0.055(4) Uani 1 2 d S TU P . .
C01J C 0.5972(3) 0.0039(4) 0.7689(4) 0.062(3) Uani 1 1 d . U . . .
C01L C 0.5760(4) 0.5581(5) 0.7002(4) 0.069(3) Uani 1 1 d . U . . .
C01M C 0.6808(3) 0.3337(4) 0.7011(4) 0.060(3) Uani 1 1 d . U . . .
C01N C 0.6941(4) 0.3280(5) 0.8659(4) 0.076(3) Uani 1 1 d . U . . .
H01N H 0.6956 0.3360 0.8907 0.091 Uiso 1 1 calc R U . . .
C01O C 0.6026(3) 0.0112(4) 0.8062(4) 0.058(3) Uani 1 1 d . U . . .
C01P C 0.6695(4) 0.3376(4) 0.7960(4) 0.066(3) Uani 1 1 d . U . . .
C01Q C 0.6996(3) 0.3078(4) 0.7307(4) 0.064(3) Uani 1 1 d . U . . .
C01R C 0.7156(4) 0.2962(5) 0.8633(4) 0.078(3) Uani 1 1 d D U . . .
C01S C 0.5955(4) 0.1539(4) 0.5950(4) 0.062(3) Uani 1 1 d . U . . .
C01T C 0.6047(3) 0.2446(4) 0.6734(3) 0.051(2) Uani 1 1 d . U . . .
O01U O 0.6169(3) 0.1070(3) 0.7759(3) 0.087(3) Uani 1 1 d . U . . .
C01V C 0.5894(3) 0.5359(4) 0.7333(4) 0.059(3) Uani 1 1 d . U . . .
C01W C 0.7074(3) 0.1588(5) 0.7996(4) 0.069(3) Uani 1 1 d . U . . .
C01X C 0.6271(4) 0.4434(5) 0.6826(5) 0.076(3) Uani 1 1 d . U . . .
C01Y C 0.6257(3) 0.0828(4) 0.8381(4) 0.062(3) Uani 1 1 d . U . . .
C01Z C 0.6656(4) 0.1343(5) 0.8345(4) 0.064(3) Uani 1 1 d . U . . .
C020 C 0.4553(4) -0.0080(5) 0.6084(4) 0.072(3) Uani 1 1 d . U . . .
C021 C 0.6979(4) 0.3535(4) 0.6800(4) 0.063(3) Uani 1 1 d . U . . .
C022 C 0.4642(4) 0.4791(5) 0.6447(4) 0.070(3) Uani 1 1 d . U . . .
C023 C 0.5000 0.4753(5) 0.7500 0.050(3) Uani 1 2 d S TU P . .
C024 C 0.4460(3) 0.0660(4) 0.5893(4) 0.065(3) Uani 1 1 d . U . . .
C025 C 0.6311(3) 0.2447(4) 0.6526(3) 0.051(2) Uani 1 1 d . U . . .
C026 C 0.6072(4) -0.0443(5) 0.7184(5) 0.083(4) Uani 1 1 d . U . . .
H02A H 0.6288 -0.0619 0.7214 0.099 Uiso 1 1 calc R U . . .
H02B H 0.6087 -0.0191 0.7047 0.099 Uiso 1 1 calc R U . . .
C027 C 0.4644(4) 0.3810(5) 0.6166(4) 0.074(3) Uani 1 1 d . U . . .
C028 C 0.6694(4) 0.3493(4) 0.8314(4) 0.065(3) Uani 1 1 d . U . . .
C029 C 0.5571(4) 0.5340(4) 0.6603(4) 0.068(3) Uani 1 1 d . U . . .
H02C H 0.5583 0.5505 0.6389 0.082 Uiso 1 1 calc R U . . .
H02D H 0.5708 0.5082 0.6622 0.082 Uiso 1 1 calc R U . . .
C02A C 0.5371(4) -0.0454(4) 0.6750(4) 0.071(3) Uani 1 1 d . U . . .
C02B C 0.7081(3) 0.1699(5) 0.7664(4) 0.066(3) Uani 1 1 d . U . . .
C02C C 0.6308(3) 0.4570(4) 0.8157(4) 0.065(3) Uani 1 1 d . U . . .
C02D C 0.5682(4) 0.1807(4) 0.5730(4) 0.066(3) Uani 1 1 d . U . . .
C02E C 0.4249(4) 0.0537(5) 0.5504(4) 0.074(3) Uani 1 1 d . U . . .
H02E H 0.4147 0.0736 0.5304 0.089 Uiso 1 1 calc R U . . .
C02F C 0.6188(4) -0.0184(5) 0.8350(5) 0.078(3) Uani 1 1 d . U . . .
H02F H 0.6222 -0.0135 0.8611 0.094 Uiso 1 1 calc R U . . .
C02G C 0.5148(4) 0.5246(5) 0.6510(4) 0.070(3) Uani 1 1 d . U . . .
C02H C 0.7313(4) 0.1620(5) 0.6830(4) 0.072(3) Uani 1 1 d . U . . .
C02I C 0.6196(4) 0.1339(5) 0.5846(4) 0.075(3) Uani 1 1 d . U . . .
C02J C 0.5327(4) 0.3214(5) 0.5594(4) 0.067(3) Uani 1 1 d . U . . .
C02K C 0.6441(3) 0.0821(5) 0.8800(4) 0.070(3) Uani 1 1 d . U . . .
H02K H 0.6364 0.0632 0.8943 0.084 Uiso 1 1 calc R U . . .
C02M C 0.7367(4) 0.3462(5) 0.6934(4) 0.073(3) Uani 1 1 d . U . . .
H02M H 0.7494 0.3602 0.6806 0.087 Uiso 1 1 calc R U . . .
C02N C 0.6119(4) 0.5333(4) 0.8073(4) 0.072(3) Uani 1 1 d . U . . .
H02G H 0.5874 0.5230 0.8051 0.086 Uiso 1 1 calc R U . . .
H02H H 0.6201 0.5543 0.8280 0.086 Uiso 1 1 calc R U . . .
C02O C 0.5677(5) -0.1095(5) 0.6933(5) 0.092(4) Uani 1 1 d . U . . .
H02O H 0.5903 -0.1246 0.7062 0.110 Uiso 1 1 calc R U . . .
C02P C 0.6815(4) 0.3850(4) 0.6491(4) 0.065(3) Uani 1 1 d . U . . .
H02I H 0.7004 0.4066 0.6532 0.079 Uiso 1 1 calc R U . . .
H02J H 0.6595 0.3976 0.6510 0.079 Uiso 1 1 calc R U . . .
C02Q C 0.6374(4) 0.1067(5) 0.8190(4) 0.067(3) Uani 1 1 d . U . . .
O02R O 0.5229(3) 0.1341(4) 0.6188(4) 0.105(3) Uani 1 1 d . U . . .
C02S C 0.6894(4) 0.1253(5) 0.6301(4) 0.072(3) Uani 1 1 d . U . . .
C02T C 0.6037(4) 0.5556(5) 0.7693(4) 0.069(3) Uani 1 1 d . U . . .
C02U C 0.4337(4) -0.0184(5) 0.5688(4) 0.082(4) Uani 1 1 d . U . . .
H02U H 0.4296 -0.0462 0.5612 0.099 Uiso 1 1 calc R U . . .
C02V C 0.5690(5) -0.0673(5) 0.6934(5) 0.082(3) Uani 1 1 d . U . . .
C02W C 0.6052(4) 0.5965(5) 0.7687(5) 0.075(3) Uani 1 1 d . U . . .
H02W H 0.6157 0.6098 0.7933 0.091 Uiso 1 1 calc R U . . .
C02X C 0.4790(4) 0.3231(5) 0.5811(4) 0.068(3) Uani 1 1 d . U . . .
H02L H 0.4661 0.2964 0.5742 0.082 Uiso 1 1 calc R U . . .
H02N H 0.5008 0.3200 0.6068 0.082 Uiso 1 1 calc R U . . .
C02Y C 0.6759(4) 0.1657(5) 0.8108(4) 0.070(3) Uani 1 1 d . U . . .
H02P H 0.6531 0.1704 0.7863 0.085 Uiso 1 1 calc R U . . .
H02Q H 0.6813 0.1916 0.8257 0.085 Uiso 1 1 calc R U . . .
C02Z C 0.8161(4) 0.2815(5) 0.7715(6) 0.102(5) Uani 1 1 d . U . . .
H02R H 0.8191 0.2964 0.7951 0.152 Uiso 1 1 calc R U . . .
H02S H 0.8406 0.2711 0.7746 0.152 Uiso 1 1 calc R U . . .
H02T H 0.7987 0.2587 0.7673 0.152 Uiso 1 1 calc R U . . .
C030 C 0.5784(4) 0.5995(5) 0.7014(5) 0.082(4) Uani 1 1 d . U . . .
H030 H 0.5697 0.6144 0.6776 0.098 Uiso 1 1 calc R U . . .
C031 C 0.4946(4) 0.1523(5) 0.5886(5) 0.089(4) Uani 1 1 d . U . . .
C032 C 0.6325(4) 0.3509(4) 0.5883(4) 0.069(3) Uani 1 1 d . U . . .
C034 C 0.6551(4) 0.4253(4) 0.8356(4) 0.062(3) Uani 1 1 d . U . . .
C035 C 0.4936(4) 0.3328(5) 0.5516(4) 0.069(3) Uani 1 1 d . U . . .
C036 C 0.4302(4) 0.1573(5) 0.5458(5) 0.091(4) Uani 1 1 d . U . . .
H036 H 0.4047 0.1490 0.5372 0.109 Uiso 1 1 calc R U . . .
C037 C 0.7392(4) 0.1894(5) 0.7209(4) 0.071(3) Uani 1 1 d . U . . .
H03A H 0.7644 0.2020 0.7294 0.085 Uiso 1 1 calc R U . . .
H03B H 0.7206 0.2118 0.7130 0.085 Uiso 1 1 calc R U . . .
C038 C 0.5935(5) 0.6204(5) 0.7371(5) 0.085(3) Uani 1 1 d . U . . .
C039 C 0.5035(4) 0.1869(5) 0.5685(4) 0.074(3) Uani 1 1 d . U . . .
C03A C 0.3896(3) 0.3809(6) 0.5616(4) 0.088(4) Uani 1 1 d D U . . .
C03B C 0.7387(3) 0.3003(5) 0.7441(5) 0.074(3) Uani 1 1 d . U . . .
H03C H 0.7517 0.2829 0.7658 0.089 Uiso 1 1 calc R U . . .
C03D C 0.4578(4) 0.1397(5) 0.5788(5) 0.078(3) Uani 1 1 d . U . . .
C03E C 0.4027(4) 0.4063(5) 0.5923(4) 0.076(3) Uani 1 1 d . U . . .
H03E H 0.3850 0.4242 0.5951 0.091 Uiso 1 1 calc R U . . .
C03F C 0.5926(3) 0.0516(4) 0.8190(4) 0.063(3) Uani 1 1 d . U . . .
H03D H 0.5819 0.0459 0.8380 0.076 Uiso 1 1 calc R U . . .
H03F H 0.5727 0.0647 0.7960 0.076 Uiso 1 1 calc R U . . .
C03G C 0.6689(4) 0.3661(5) 0.6069(4) 0.074(3) Uani 1 1 d . U . . .
C03H C 0.4393(4) 0.4089(5) 0.6201(4) 0.074(3) Uani 1 1 d . U . . .
C03I C 0.6732(4) 0.1091(6) 0.8996(4) 0.081(3) Uani 1 1 d . U . . .
C03J C 0.4527(4) 0.3525(5) 0.5857(4) 0.066(3) Uani 1 1 d . U . . .
C03K C 0.6401(4) 0.4976(5) 0.8232(4) 0.074(3) Uani 1 1 d . U . . .
C03L C 0.7728(4) 0.1517(6) 0.7857(4) 0.089(4) Uani 1 1 d . U . . .
H03L H 0.7943 0.1501 0.7803 0.107 Uiso 1 1 calc R U . . .
C03M C 0.4504(4) 0.1088(4) 0.6025(4) 0.069(3) Uani 1 1 d . U . . .
H03G H 0.4271 0.1168 0.6048 0.083 Uiso 1 1 calc R U . . .
H03H H 0.4712 0.1098 0.6290 0.083 Uiso 1 1 calc R U . . .
C03N C 0.4863(4) 0.5545(6) 0.6291(4) 0.086(4) Uani 1 1 d . U . . .
H03N H 0.4941 0.5800 0.6230 0.104 Uiso 1 1 calc R U . . .
C03O C 0.5458(4) 0.3252(5) 0.5309(4) 0.078(3) Uani 1 1 d . U . . .
C03P C 0.7136(5) 0.1289(5) 0.6110(5) 0.082(4) Uani 1 1 d . U . . .
H03P H 0.7065 0.1164 0.5862 0.099 Uiso 1 1 calc DR U . . .
C03Q C 0.6421(4) 0.3301(5) 0.5341(5) 0.082(3) Uani 1 1 d . U . . .
H03Q H 0.6329 0.3195 0.5083 0.098 Uiso 1 1 calc R U . . .
C03R C 0.5012(5) -0.0650(5) 0.6549(5) 0.083(4) Uani 1 1 d . U . . .
C03S C 0.4650(4) -0.0417(5) 0.6386(5) 0.083(4) Uani 1 1 d . U . . .
H03I H 0.4624 -0.0298 0.6613 0.099 Uiso 1 1 calc R U . . .
H03J H 0.4448 -0.0623 0.6274 0.099 Uiso 1 1 calc R U . . .
C03T C 0.7378(4) 0.1673(5) 0.7570(4) 0.075(3) Uani 1 1 d . U . . .
C03U C 0.4728(4) 0.3530(5) 0.5171(4) 0.080(3) Uani 1 1 d . U . . .
H03U H 0.4483 0.3623 0.5122 0.096 Uiso 1 1 calc R U . . .
C03V C 0.6503(4) 0.1039(5) 0.6086(4) 0.075(3) Uani 1 1 d . U . . .
H03K H 0.6522 0.0825 0.5912 0.090 Uiso 1 1 calc R U . . .
H03M H 0.6434 0.0907 0.6282 0.090 Uiso 1 1 calc R U . . .
C03X C 0.7456(5) 0.1490(6) 0.6266(5) 0.090(4) Uani 1 1 d . U . . .
C03Y C 0.6833(4) 0.1356(5) 0.8756(4) 0.077(3) Uani 1 1 d . U . . .
H03Y H 0.7028 0.1549 0.8879 0.092 Uiso 1 1 calc R U . . .
C03Z C 0.7555(4) 0.1675(5) 0.6653(4) 0.081(3) Uani 1 1 d . U . . .
H03Z H 0.7779 0.1829 0.6778 0.097 Uiso 1 1 calc R U . . .
C040 C 0.5422(4) 0.2045(5) 0.5858(4) 0.077(3) Uani 1 1 d . U . . .
H04A H 0.5524 0.2040 0.6147 0.092 Uiso 1 1 calc R U . . .
H04B H 0.5412 0.2332 0.5774 0.092 Uiso 1 1 calc R U . . .
C041 C 0.7440(4) 0.2775(4) 0.9020(4) 0.096(4) Uani 1 1 d D U . . .
C042 C 0.4730(4) 0.2018(5) 0.5375(4) 0.086(4) Uani 1 1 d . U . . .
H042 H 0.4775 0.2248 0.5248 0.103 Uiso 1 1 calc DR U . . .
O043 O 0.5445(4) 0.1664(4) 0.6788(6) 0.152(7) Uani 1 1 d . . . . .
C044 C 0.4371(4) 0.5073(5) 0.6249(4) 0.084(4) Uani 1 1 d . U . . .
H044 H 0.4113 0.5009 0.6167 0.100 Uiso 1 1 calc R U . . .
C045 C 0.6901(4) 0.3651(5) 0.5874(4) 0.074(3) Uani 1 1 d . U . . .
H045 H 0.7132 0.3795 0.5980 0.089 Uiso 1 1 calc R U . . .
C46 C 0.7692(5) 0.3097(6) 0.9306(5) 0.133(7) Uani 1 1 d D U . . .
H46A H 0.7606 0.3146 0.9511 0.199 Uiso 1 1 calc R U . . .
H46B H 0.7679 0.3351 0.9165 0.199 Uiso 1 1 calc R U . . .
H46C H 0.7953 0.2999 0.9425 0.199 Uiso 1 1 calc R U . . .
C047 C 0.5664(5) 0.1882(5) 0.5334(4) 0.082(4) Uani 1 1 d . U . . .
H047 H 0.5486 0.2075 0.5172 0.098 Uiso 1 1 calc R U . . .
C048 C 0.6430(4) 0.3815(4) 0.8322(4) 0.064(3) Uani 1 1 d . U . . .
H04C H 0.6367 0.3755 0.8544 0.077 Uiso 1 1 calc R U . . .
H04D H 0.6194 0.3788 0.8080 0.077 Uiso 1 1 calc R U . . .
C049 C 0.6253(4) -0.0624(5) 0.7898(5) 0.084(4) Uani 1 1 d . U . . .
H049 H 0.6326 -0.0883 0.7842 0.100 Uiso 1 1 calc R U . . .
C04B C 0.6195(4) 0.3310(5) 0.5516(4) 0.076(3) Uani 1 1 d . U . . .
C04C C 0.4159(4) 0.3528(5) 0.5595(4) 0.075(3) Uani 1 1 d . U . . .
H04E H 0.4076 0.3334 0.5389 0.090 Uiso 1 1 calc R U . . .
C04D C 0.6807(5) 0.3445(6) 0.5528(5) 0.086(3) Uani 1 1 d . U . . .
C04E C 0.6916(4) 0.4347(5) 0.8617(5) 0.084(4) Uani 1 1 d . U . . .
H04F H 0.7089 0.4132 0.8733 0.101 Uiso 1 1 calc R U . . .
C04F C 0.7579(4) 0.3199(5) 0.7240(5) 0.080(3) Uani 1 1 d . U . . .
C04G C 0.4402(5) 0.1893(6) 0.5237(5) 0.106(4) Uani 1 1 d . U . . .
C04H C 0.5014(5) -0.1073(5) 0.6555(5) 0.099(4) Uani 1 1 d . U . . .
H04H H 0.4783 -0.1214 0.6424 0.119 Uiso 1 1 calc R U . . .
C04I C 0.4628(5) 0.3856(7) 0.4505(5) 0.110(5) Uani 1 1 d . U . . .
C04J C 0.8000(4) 0.3108(5) 0.7355(6) 0.093(4) Uani 1 1 d D U . . .
C04L C 0.7746(4) 0.1390(7) 0.8213(5) 0.101(4) Uani 1 1 d . U . . .
C04N C 0.4866(4) 0.3603(6) 0.4895(5) 0.100(4) Uani 1 1 d . U . . .
C04O C 0.4513(4) 0.4364(5) 0.6521(4) 0.076(3) Uani 1 1 d . U . . .
H04G H 0.4723 0.4237 0.6744 0.091 Uiso 1 1 calc R U . . .
H04I H 0.4303 0.4402 0.6598 0.091 Uiso 1 1 calc R U . . .
C04P C 0.4482(5) 0.5470(6) 0.6167(5) 0.100(4) Uani 1 1 d . U . . .
C04Q C 0.5831(4) 0.3065(5) 0.5358(4) 0.071(3) Uani 1 1 d . U . . .
H04J H 0.5794 0.2961 0.5098 0.085 Uiso 1 1 calc R U . . .
H04K H 0.5875 0.2825 0.5530 0.085 Uiso 1 1 calc R U . . .
C04R C 0.4187(4) 0.0119(5) 0.5409(4) 0.083(4) Uani 1 1 d . U . . .
C04S C 0.7429(4) 0.1392(6) 0.8279(4) 0.091(4) Uani 1 1 d . U . . .
H04S H 0.7434 0.1267 0.8507 0.109 Uiso 1 1 calc R U . . .
C45 C 0.6685(5) 0.1077(8) 0.9634(5) 0.136(7) Uani 1 1 d . U . . .
H45A H 0.6805 0.1223 0.9883 0.204 Uiso 1 1 d R U . . .
H45B H 0.6651 0.0790 0.9684 0.204 Uiso 1 1 d DR U . . .
H45C H 0.6440 0.1200 0.9475 0.204 Uiso 1 1 d R U . . .
C04U C 0.6750(4) 0.5066(5) 0.8474(5) 0.096(4) Uani 1 1 d . U . . .
H04U H 0.6827 0.5343 0.8502 0.115 Uiso 1 1 calc R U . . .
C04W C 0.5222(4) 0.3437(6) 0.4963(5) 0.094(4) Uani 1 1 d . U . . .
H04W H 0.5302 0.3454 0.4760 0.112 Uiso 1 1 calc R U . . .
C04X C 0.5883(6) 0.1693(6) 0.5191(5) 0.097(4) Uani 1 1 d . U . . .
C04Y C 0.6150(5) 0.1413(5) 0.5452(4) 0.086(4) Uani 1 1 d . U . . .
H04Y H 0.6307 0.1268 0.5362 0.103 Uiso 1 1 calc R U . . .
C050 C 0.7036(5) 0.4743(5) 0.8713(6) 0.108(4) Uani 1 1 d . U . . .
C051 C 0.6502(4) 0.4827(5) 0.6849(5) 0.092(4) Uani 1 1 d . U . . .
H05A H 0.6774 0.4770 0.6990 0.111 Uiso 0.665(6) 1 calc R U P A 1
H05B H 0.6436 0.5044 0.6991 0.111 Uiso 0.665(6) 1 calc R U P A 1
H05C H 0.6327 0.5050 0.6709 0.111 Uiso 0.335(6) 1 calc R U P A 2
H05D H 0.6668 0.4777 0.6717 0.111 Uiso 0.335(6) 1 calc R U P A 2
C054 C 0.6298(5) -0.0542(5) 0.8256(5) 0.094(4) Uani 1 1 d D U . . .
C055 C 0.4186(6) -0.0299(6) 0.4853(5) 0.126(7) Uani 1 1 d . U . . .
H05E H 0.4407 -0.0149 0.4868 0.189 Uiso 1 1 calc R U . . .
H05F H 0.4038 -0.0389 0.4584 0.189 Uiso 1 1 calc R U . . .
H05G H 0.4268 -0.0537 0.5026 0.189 Uiso 1 1 calc R U . . .
C41 C 0.5974(5) 0.6668(5) 0.7393(5) 0.109(4) Uani 1 1 d D U . . .
C10 C 0.7669(6) 0.2433(7) 0.8952(5) 0.136(7) Uani 1 1 d D U . . .
H10A H 0.7767 0.2525 0.8766 0.203 Uiso 1 1 calc R U . . .
H10B H 0.7508 0.2194 0.8845 0.203 Uiso 1 1 calc R U . . .
H10C H 0.7880 0.2361 0.9200 0.203 Uiso 1 1 calc R U . . .
C059 C 0.7393(6) 0.3177(8) 0.5552(6) 0.127(7) Uani 1 1 d . U . . .
H05H H 0.7441 0.3219 0.5826 0.190 Uiso 1 1 calc R U . . .
H05I H 0.7616 0.3257 0.5514 0.190 Uiso 1 1 calc R U . . .
H05J H 0.7338 0.2889 0.5484 0.190 Uiso 1 1 calc R U . . .
C60 C 0.3767(6) 0.0332(6) 0.4710(5) 0.125(7) Uani 1 1 d . U . . .
H60A H 0.3635 0.0509 0.4819 0.188 Uiso 1 1 calc R U . . .
H60B H 0.3587 0.0227 0.4456 0.188 Uiso 1 1 calc R U . . .
H60C H 0.3963 0.0487 0.4675 0.188 Uiso 1 1 calc R U . . .
C05B C 0.5484(6) 0.4400(8) 0.5561(6) 0.127(7) Uani 1 1 d . U . . .
H05K H 0.5718 0.4277 0.5752 0.190 Uiso 1 1 calc R U . . .
H05L H 0.5545 0.4626 0.5429 0.190 Uiso 1 1 calc R U . . .
H05M H 0.5339 0.4194 0.5368 0.190 Uiso 1 1 calc R U . . .
C05C C 0.4850(5) 0.4686(6) 0.5517(5) 0.113(6) Uani 1 1 d . U . . .
H05N H 0.4708 0.4453 0.5363 0.169 Uiso 1 1 calc R U . . .
H05O H 0.4849 0.4905 0.5341 0.169 Uiso 1 1 calc R U . . .
H05P H 0.4733 0.4783 0.5685 0.169 Uiso 1 1 calc R U . . .
C12 C 0.6397(5) 0.6767(8) 0.7547(8) 0.115(8) Uani 0.663(18) 1 d D U P C 1
H12A H 0.6470 0.6764 0.7329 0.173 Uiso 0.663(18) 1 calc R U P C 1
H12B H 0.6544 0.6563 0.7741 0.173 Uiso 0.663(18) 1 calc R U P C 1
H12C H 0.6446 0.7038 0.7668 0.173 Uiso 0.663(18) 1 calc R U P C 1
C05E C 0.3590(5) -0.0259(6) 0.4965(6) 0.108(6) Uani 1 1 d . U . . .
H05Q H 0.3669 -0.0506 0.5124 0.161 Uiso 1 1 d R U . . .
H05R H 0.3443 -0.0087 0.5062 0.161 Uiso 1 1 d R U . . .
H05S H 0.3435 -0.0332 0.4692 0.161 Uiso 1 1 d R U . . .
C05G C 0.4839(6) 0.4249(7) 0.4499(5) 0.125(7) Uani 1 1 d . U . . .
H05T H 0.4889 0.4408 0.4735 0.188 Uiso 1 1 calc R U . . .
H05U H 0.4684 0.4411 0.4268 0.188 Uiso 1 1 calc R U . . .
H05V H 0.5077 0.4180 0.4489 0.188 Uiso 1 1 calc R U . . .
C40 C 0.6934(5) 0.1071(7) 0.9436(5) 0.107(4) Uani 1 1 d . U . . .
C05J C 0.3943(5) -0.0019(6) 0.4984(5) 0.099(4) Uani 1 1 d . U . . .
C13 C 0.7638(6) 0.4526(7) 0.9185(8) 0.165(10) Uani 1 1 d . U . . .
H13A H 0.7490 0.4299 0.9215 0.248 Uiso 1 1 d R U . . .
H13B H 0.7847 0.4587 0.9438 0.248 Uiso 1 1 d R U . . .
H13C H 0.7738 0.4452 0.8997 0.248 Uiso 1 1 d R U . . .
C20 C 0.7268(6) 0.1416(9) 0.9607(6) 0.154(8) Uani 1 1 d . U . . .
H20A H 0.7166 0.1670 0.9657 0.231 Uiso 1 1 d R U . . .
H20B H 0.7371 0.1465 0.9416 0.231 Uiso 1 1 d R U . . .
H20C H 0.7469 0.1317 0.9852 0.231 Uiso 1 1 d R U . . .
C05P C 0.7093(6) 0.3408(7) 0.5317(6) 0.106(4) Uani 1 1 d . U . . .
C7 C 0.4201(5) 0.5777(7) 0.5949(6) 0.121(5) Uani 1 1 d D U . . .
C14 C 0.5792(8) 0.6902(9) 0.7006(6) 0.125(8) Uani 0.663(18) 1 d D U P C 1
H14A H 0.5860 0.7190 0.7052 0.187 Uiso 0.663(18) 1 calc R U P C 1
H14B H 0.5518 0.6873 0.6898 0.187 Uiso 0.663(18) 1 calc R U P C 1
H14C H 0.5882 0.6791 0.6820 0.187 Uiso 0.663(18) 1 calc R U P C 1
C05W C 0.7171(7) 0.3866(8) 0.5249(6) 0.138(7) Uani 1 1 d . U . . .
H05W H 0.6932 0.4005 0.5100 0.208 Uiso 1 1 calc R U . . .
H05X H 0.7326 0.3876 0.5104 0.208 Uiso 1 1 calc R U . . .
H05Y H 0.7304 0.4001 0.5503 0.208 Uiso 1 1 calc R U . . .
C28 C 0.5755(8) 0.2126(5) 0.4638(7) 0.179(9) Uani 1 1 d D U . . .
H28A H 0.5558 0.2273 0.4680 0.268 Uiso 1 1 calc R U . . .
H28B H 0.5697 0.2128 0.4359 0.268 Uiso 1 1 calc R U . . .
H28C H 0.5998 0.2260 0.4785 0.268 Uiso 1 1 calc R U . . .
C05Y C 0.5254(5) 0.4557(7) 0.5771(5) 0.108(5) Uani 1 1 d . U . . .
H05Z H 0.5386 0.4806 0.5917 0.130 Uiso 1 1 calc R U . . .
C060 C 0.7718(6) 0.1566(7) 0.6080(6) 0.109(4) Uani 1 1 d . U . . .
C42 C 0.7176(6) 0.0652(9) 0.9533(7) 0.174(10) Uani 1 1 d . U . . .
H42A H 0.7441 0.0718 0.9691 0.262 Uiso 1 1 d R U . . .
H42B H 0.7150 0.0508 0.9296 0.262 Uiso 1 1 d R U . . .
H42C H 0.7085 0.0478 0.9685 0.262 Uiso 1 1 d DR U . . .
C56 C 0.3792(6) 0.1787(7) 0.4629(6) 0.169(10) Uani 1 1 d D U . . .
H56A H 0.3955 0.1578 0.4599 0.253 Uiso 1 1 d R U . . .
H56B H 0.3633 0.1904 0.4373 0.253 Uiso 1 1 d R U . . .
H56C H 0.3632 0.1666 0.4742 0.253 Uiso 1 1 d R U . . .
C59 C 0.4246(6) 0.3961(8) 0.4483(6) 0.138(7) Uani 1 1 d . U . . .
H59A H 0.4096 0.3712 0.4441 0.207 Uiso 1 1 calc R U . . .
H59B H 0.4118 0.4150 0.4266 0.207 Uiso 1 1 calc R U . . .
H59C H 0.4275 0.4089 0.4729 0.207 Uiso 1 1 calc R U . . .
C16 C 0.7590(5) 0.5194(7) 0.8833(6) 0.138(7) Uani 1 1 d D U . . .
H16A H 0.7747 0.5055 0.8726 0.207 Uiso 1 1 d R U . . .
H16B H 0.7748 0.5373 0.9047 0.207 Uiso 1 1 d R U . . .
H16C H 0.7398 0.5356 0.8627 0.207 Uiso 1 1 d R U . . .
C11 C 0.7198(6) 0.2557(7) 0.9197(6) 0.154(9) Uani 1 1 d D U . . .
H11A H 0.7358 0.2476 0.9466 0.231 Uiso 1 1 calc R U . . .
H11B H 0.7081 0.2315 0.9041 0.231 Uiso 1 1 calc R U . . .
H11C H 0.7002 0.2743 0.9195 0.231 Uiso 1 1 calc R U . . .
C06C C 0.8094(6) 0.1304(8) 0.6329(7) 0.135(7) Uani 1 1 d . U . . .
H06A H 0.8148 0.1312 0.6607 0.203 Uiso 1 1 calc R U . . .
H06B H 0.8307 0.1420 0.6293 0.203 Uiso 1 1 calc R U . . .
H06C H 0.8056 0.1021 0.6238 0.203 Uiso 1 1 calc R U . . .
C38 C 0.8127(5) 0.1256(9) 0.8503(6) 0.144(5) Uani 1 1 d D U . . .
C06E C 0.8050(5) 0.2890(6) 0.7022(5) 0.103(5) Uani 1 1 d . U . . .
H06D H 0.7903 0.2637 0.6957 0.155 Uiso 1 1 calc R U . . .
H06E H 0.8317 0.2825 0.7105 0.155 Uiso 1 1 calc R U . . .
H06F H 0.7963 0.3067 0.6792 0.155 Uiso 1 1 calc R U . . .
C27 C 0.7425(6) 0.4871(7) 0.9015(7) 0.136(6) Uani 1 1 d . U . . .
C06G C 0.4634(7) 0.3574(8) 0.4166(5) 0.152(8) Uani 1 1 d . U . . .
H06G H 0.4888 0.3465 0.4244 0.228 Uiso 1 1 calc R U . . .
H06H H 0.4562 0.3735 0.3926 0.228 Uiso 1 1 calc R U . . .
H06I H 0.4456 0.3349 0.4118 0.228 Uiso 1 1 calc R U . . .
C37 C 0.5774(6) 0.1700(6) 0.4774(6) 0.144(6) Uani 1 1 d D U . . .
C17 C 0.8119(6) 0.1099(10) 0.8879(6) 0.174(9) Uani 1 1 d D U . . .
H17A H 0.8001 0.1283 0.8998 0.261 Uiso 1 1 d R U . . .
H17B H 0.7971 0.0848 0.8796 0.261 Uiso 1 1 d R U . . .
H17C H 0.8375 0.1032 0.9070 0.261 Uiso 1 1 d R U . . .
C50 C 0.4171(8) 0.2412(8) 0.4717(7) 0.194(10) Uani 1 1 d D U . . .
H50A H 0.4403 0.2338 0.4695 0.291 Uiso 1 1 calc DR U . . .
H50B H 0.4218 0.2651 0.4887 0.291 Uiso 1 1 calc R U . . .
H50C H 0.3975 0.2477 0.4457 0.291 Uiso 1 1 calc R U . . .
C57 C 0.3782(7) 0.2331(8) 0.5074(7) 0.174(10) Uani 1 1 d D U . . .
H57A H 0.3809 0.2191 0.5314 0.261 Uiso 1 1 calc R U . . .
H57B H 0.3517 0.2327 0.4885 0.261 Uiso 1 1 calc R U . . .
H57C H 0.3866 0.2613 0.5136 0.261 Uiso 1 1 calc R U . . .
C15 C 0.5849(8) 0.6863(8) 0.7683(7) 0.104(7) Uani 0.663(18) 1 d D U P C 1
H15A H 0.6044 0.6823 0.7949 0.155 Uiso 0.663(18) 1 calc R U P C 1
H15B H 0.5614 0.6737 0.7658 0.155 Uiso 0.663(18) 1 calc R U P C 1
H15C H 0.5809 0.7155 0.7629 0.155 Uiso 0.663(18) 1 calc R U P C 1
C9 C 0.5948(6) 0.1480(7) 0.4582(6) 0.157(8) Uani 1 1 d D U . . .
H9A H 0.6222 0.1504 0.4726 0.235 Uiso 1 1 calc R U . . .
H9B H 0.5870 0.1588 0.4317 0.235 Uiso 1 1 calc R U . . .
H9C H 0.5875 0.1193 0.4567 0.235 Uiso 1 1 calc R U . . .
C23 C 0.7377(6) 0.5093(8) 0.9360(6) 0.178(11) Uani 1 1 d D U . . .
H23A H 0.7142 0.5003 0.9369 0.267 Uiso 1 1 calc R U . . .
H23B H 0.7367 0.5388 0.9318 0.267 Uiso 1 1 calc R U . . .
H23C H 0.7590 0.5027 0.9608 0.267 Uiso 1 1 calc R U . . .
C49 C 0.5376(5) 0.1596(8) 0.4528(7) 0.195(11) Uani 1 1 d D U . . .
H49A H 0.5349 0.1311 0.4588 0.292 Uiso 1 1 d R U . . .
H49B H 0.5208 0.1767 0.4596 0.292 Uiso 1 1 d R U . . .
H49C H 0.5312 0.1624 0.4249 0.292 Uiso 1 1 d R U . . .
C58 C 0.6440(5) -0.0878(5) 0.8556(5) 0.133(6) Uani 1 1 d D U . . .
C30 C 0.6201(6) -0.1256(7) 0.8499(7) 0.185(10) Uani 1 1 d D U . . .
H30A H 0.5941 -0.1197 0.8315 0.277 Uiso 1 1 calc R U . . .
H30B H 0.6207 -0.1339 0.8751 0.277 Uiso 1 1 calc DR U . . .
H30C H 0.6300 -0.1476 0.8395 0.277 Uiso 1 1 calc R U . . .
C8 C 0.6797(5) -0.1098(8) 0.8634(7) 0.181(10) Uani 1 1 d D U . . .
H8A H 0.6746 -0.1226 0.8382 0.271 Uiso 1 1 d R U . . .
H8B H 0.7002 -0.0901 0.8699 0.271 Uiso 1 1 d R U . . .
H8C H 0.6870 -0.1308 0.8837 0.271 Uiso 1 1 d R U . . .
C44 C 0.6511(7) -0.0802(6) 0.8972(5) 0.171(9) Uani 1 1 d D U . . .
H44A H 0.6660 -0.0553 0.9065 0.257 Uiso 1 1 calc R U . . .
H44B H 0.6649 -0.1032 0.9134 0.257 Uiso 1 1 calc DR U . . .
H44C H 0.6270 -0.0771 0.8989 0.257 Uiso 1 1 calc R U . . .
C21 C 0.7841(8) 0.1986(8) 0.6097(8) 0.154(7) Uani 1 1 d . U . . .
H21A H 0.7622 0.2162 0.5966 0.231 Uiso 1 1 calc R U . . .
H21B H 0.8009 0.2009 0.5966 0.231 Uiso 1 1 calc R U . . .
H21C H 0.7977 0.2069 0.6371 0.231 Uiso 1 1 calc R U . . .
C29 C 0.6906(6) 0.3231(8) 0.4937(6) 0.129(7) Uani 1 1 d . U . . .
H29A H 0.6840 0.2953 0.4977 0.193 Uiso 1 1 d R U . . .
H29B H 0.6677 0.3379 0.4769 0.193 Uiso 1 1 d R U . . .
H29C H 0.7079 0.3223 0.4812 0.193 Uiso 1 1 d R U . . .
C19 C 0.3875(9) 0.5813(12) 0.5972(12) 0.115(9) Uani 0.49(2) 1 d D U P D 1
H19A H 0.3717 0.6015 0.5783 0.172 Uiso 0.49(2) 1 d R U P D 1
H19B H 0.3744 0.5550 0.5918 0.172 Uiso 0.49(2) 1 d R U P D 1
H19C H 0.3925 0.5901 0.6237 0.172 Uiso 0.49(2) 1 d R U P D 1
C51 C 0.4083(12) 0.5628(13) 0.5520(9) 0.142(10) Uani 0.49(2) 1 d D U P D 1
H51A H 0.4276 0.5707 0.5433 0.214 Uiso 0.49(2) 1 calc R U P D 1
H51B H 0.3842 0.5753 0.5348 0.214 Uiso 0.49(2) 1 calc R U P D 1
H51C H 0.4056 0.5331 0.5509 0.214 Uiso 0.49(2) 1 calc R U P D 1
C43 C 0.5544(8) 0.6754(17) 0.7159(14) 0.113(10) Uani 0.337(18) 1 d D U P C 2
H43A H 0.5462 0.6948 0.7305 0.170 Uiso 0.337(18) 1 calc R U P C 2
H43B H 0.5404 0.6499 0.7124 0.170 Uiso 0.337(18) 1 calc R U P C 2
H43C H 0.5496 0.6869 0.6903 0.170 Uiso 0.337(18) 1 calc R U P C 2
C39 C 0.6193(14) 0.6813(17) 0.7170(14) 0.123(10) Uani 0.337(18) 1 d D U P C 2
H39A H 0.6306 0.7070 0.7297 0.185 Uiso 0.337(18) 1 d R U P C 2
H39B H 0.6393 0.6620 0.7195 0.185 Uiso 0.337(18) 1 d R U P C 2
H39C H 0.6033 0.6862 0.6893 0.185 Uiso 0.337(18) 1 d R U P C 2
C33 C 0.6114(14) 0.6841(16) 0.7805(10) 0.112(10) Uani 0.337(18) 1 d D U P C 2
H33A H 0.6376 0.6759 0.7958 0.169 Uiso 0.337(18) 1 calc R U P C 2
H33B H 0.5958 0.6737 0.7929 0.169 Uiso 0.337(18) 1 calc R U P C 2
H33C H 0.6098 0.7139 0.7792 0.169 Uiso 0.337(18) 1 calc R U P C 2
C34 C 0.8381(5) 0.1076(9) 0.8358(6) 0.146(7) Uani 1 1 d . U . . .
H34A H 0.8247 0.1032 0.8076 0.219 Uiso 1 1 calc R U . . .
H34B H 0.8473 0.0814 0.8489 0.219 Uiso 1 1 calc R U . . .
H34C H 0.8594 0.1260 0.8413 0.219 Uiso 1 1 calc R U . . .
C54 C 0.4334(9) 0.6161(9) 0.5917(15) 0.134(10) Uani 0.49(2) 1 d D U P D 1
H54A H 0.4490 0.6286 0.6169 0.202 Uiso 0.49(2) 1 d R U P D 1
H54B H 0.4485 0.6119 0.5769 0.202 Uiso 0.49(2) 1 d R U P D 1
H54C H 0.4121 0.6341 0.5768 0.202 Uiso 0.49(2) 1 d R U P D 1
C69 C 0.7597(7) 0.1313(8) 0.5714(7) 0.137(7) Uani 1 1 d . U . . .
H69A H 0.7512 0.1046 0.5758 0.206 Uiso 1 1 calc DR U . . .
H69B H 0.7810 0.1279 0.5646 0.206 Uiso 1 1 calc R U . . .
H69C H 0.7391 0.1451 0.5499 0.206 Uiso 1 1 calc R U . . .
O2 O 0.6611(5) 0.0657(6) 0.7595(6) 0.091(5) Uani 0.562(12) 1 d D U P B 1
C53 C 0.3793(8) 0.5609(12) 0.5782(12) 0.125(10) Uani 0.51(2) 1 d D U P D 2
H53A H 0.3740 0.5459 0.5540 0.188 Uiso 0.51(2) 1 calc R U P D 2
H53B H 0.3616 0.5836 0.5727 0.188 Uiso 0.51(2) 1 calc R U P D 2
H53C H 0.3767 0.5426 0.5973 0.188 Uiso 0.51(2) 1 calc R U P D 2
C52 C 0.4187(12) 0.6071(11) 0.6192(9) 0.130(9) Uani 0.51(2) 1 d D U P D 2
H52A H 0.4042 0.6302 0.6039 0.195 Uiso 0.51(2) 1 calc R U P D 2
H52B H 0.4443 0.6160 0.6362 0.195 Uiso 0.51(2) 1 calc R U P D 2
H52C H 0.4067 0.5963 0.6353 0.195 Uiso 0.51(2) 1 calc R U P D 2
C26 C 0.4225(11) 0.5946(14) 0.5632(11) 0.138(10) Uani 0.51(2) 1 d D U P D 2
H26A H 0.4470 0.6074 0.5699 0.207 Uiso 0.51(2) 1 d R U P D 2
H26B H 0.4197 0.5711 0.5463 0.207 Uiso 0.51(2) 1 d R U P D 2
H26C H 0.4025 0.6144 0.5494 0.207 Uiso 0.51(2) 1 d R U P D 2
C04 C 0.5342(5) -0.1298(5) 0.6748(4) 0.111(4) Uani 1 1 d D U . . .
C48 C 0.5338(6) -0.1753(6) 0.6758(5) 0.145(6) Uani 1 1 d D U . . .
C25 C 0.5529(8) -0.1946(6) 0.6554(8) 0.161(10) Uani 0.77(2) 1 d D U P E 1
H25A H 0.5483 -0.1794 0.6315 0.242 Uiso 0.77(2) 1 calc R U P E 1
H25B H 0.5436 -0.2225 0.6486 0.242 Uiso 0.77(2) 1 calc R U P E 1
H25C H 0.5800 -0.1953 0.6722 0.242 Uiso 0.77(2) 1 calc R U P E 1
C18 C 0.4962(5) -0.1924(6) 0.6588(8) 0.158(11) Uani 0.77(2) 1 d D U P E 1
H18A H 0.4844 -0.1884 0.6768 0.236 Uiso 0.77(2) 1 calc R U P E 1
H18B H 0.4977 -0.2216 0.6542 0.236 Uiso 0.77(2) 1 calc R U P E 1
H18C H 0.4812 -0.1788 0.6339 0.236 Uiso 0.77(2) 1 calc R U P E 1
C62 C 0.5515(7) -0.1919(6) 0.7150(6) 0.172(11) Uani 0.77(2) 1 d D U P E 1
H62A H 0.5727 -0.2093 0.7174 0.258 Uiso 0.77(2) 1 calc R U P E 1
H62B H 0.5332 -0.2081 0.7201 0.258 Uiso 0.77(2) 1 calc R U P E 1
H62C H 0.5607 -0.1696 0.7339 0.258 Uiso 0.77(2) 1 calc R U P E 1
C24 C 0.5687(9) -0.1966(15) 0.6910(16) 0.154(13) Uani 0.23(2) 1 d D U P E 2
H24A H 0.5824 -0.1889 0.6755 0.230 Uiso 0.23(2) 1 d R U P E 2
H24B H 0.5826 -0.1871 0.7179 0.230 Uiso 0.23(2) 1 d R U P E 2
H24C H 0.5661 -0.2263 0.6908 0.230 Uiso 0.23(2) 1 d R U P E 2
C6 C 0.5165 -0.1919(14) 0.6997 0.166(13) Uani 0.23(2) 1 d D U P E 2
H6A H 0.5344 -0.2108 0.7186 0.249 Uiso 0.23(2) 1 d R U P E 2
H6B H 0.4937 -0.2067 0.6828 0.249 Uiso 0.23(2) 1 d R U P E 2
H6C H 0.5100 -0.1704 0.7137 0.249 Uiso 0.23(2) 1 d R U P E 2
C32 C 0.5136(17) -0.1966(15) 0.6393(8) 0.155(13) Uani 0.23(2) 1 d D U P E 2
H32A H 0.5051 -0.2235 0.6436 0.232 Uiso 0.23(2) 1 d R U P E 2
H32B H 0.5308 -0.1999 0.6269 0.232 Uiso 0.23(2) 1 d R U P E 2
H32C H 0.4919 -0.1804 0.6224 0.232 Uiso 0.23(2) 1 d R U P E 2
C47 C 0.4053(6) 0.2085(8) 0.4877(6) 0.139(6) Uani 1 1 d . U . . .
C35 C 0.3484(3) 0.3767(3) 0.5328(3) 0.109(4) Uani 1 1 d D U . . .
C36 C 0.8204(5) 0.3525(5) 0.7477(7) 0.131(7) Uani 1 1 d D U . . .
H36A H 0.8096 0.3717 0.7259 0.196 Uiso 1 1 calc R U . . .
H36B H 0.8472 0.3489 0.7545 0.196 Uiso 1 1 calc R U . . .
H36C H 0.8173 0.3631 0.7704 0.196 Uiso 1 1 calc R U . . .
C31 C 0.3251 0.4091 0.5408 0.111(8) Uani 0.550(18) 1 d D U P F 1
H31A H 0.3367 0.4156 0.5688 0.167 Uiso 0.550(18) 1 d R U P F 1
H31B H 0.2996 0.3988 0.5334 0.167 Uiso 0.550(18) 1 d R U P F 1
H31C H 0.3241 0.4336 0.5257 0.167 Uiso 0.550(18) 1 d R U P F 1
C61 C 0.33083(13) 0.33587(2) 0.53619(9) 0.104(7) Uani 0.550(18) 1 d D U P F 1
H61A H 0.3250 0.3368 0.5590 0.156 Uiso 0.550(18) 1 d R U P F 1
H61B H 0.3493 0.3143 0.5398 0.156 Uiso 0.550(18) 1 d R U P F 1
H61C H 0.3078 0.3302 0.5127 0.156 Uiso 0.550(18) 1 d R U P F 1
C22 C 0.3423 0.3807 0.4914 0.102(8) Uani 0.550(18) 1 d D U P F 1
H22A H 0.3605 0.4002 0.4896 0.153 Uiso 0.550(18) 1 calc R U P F 1
H22B H 0.3167 0.3905 0.4756 0.153 Uiso 0.550(18) 1 calc R U P F 1
H22C H 0.3458 0.3541 0.4816 0.153 Uiso 0.550(18) 1 calc R U P F 1
C63 C 0.8403(8) 0.1673(11) 0.8637(9) 0.205(11) Uani 1 1 d . U . . .
H63A H 0.8425 0.1772 0.8403 0.307 Uiso 1 1 d R U . . .
H63B H 0.8289 0.1885 0.8735 0.307 Uiso 1 1 d R U . . .
H63C H 0.8653 0.1605 0.8839 0.307 Uiso 1 1 d R U . . .
C5 C 0.6856(10) 0.0300(8) 0.7605(10) 0.139(8) Uani 0.562(12) 1 d D U P B 1
H5 H 0.7077 0.0456 0.7610 0.166 Uiso 0.562(12) 1 calc R U P B 1
C1 C 0.6746(10) 0.0091(13) 0.7219(9) 0.202(16) Uani 0.562(12) 1 d D U P B 1
H1A H 0.6483 0.0051 0.7033 0.304 Uiso 0.562(12) 1 d R U P B 1
H1B H 0.6843 0.0339 0.7151 0.304 Uiso 0.562(12) 1 d R U P B 1
H1C H 0.6896 -0.0143 0.7207 0.304 Uiso 0.562(12) 1 d R U P B 1
C3 C 0.7064(12) 0.0026(13) 0.7947(10) 0.196(16) Uani 0.562(12) 1 d D U P B 1
H3A H 0.6950 0.0014 0.8133 0.294 Uiso 0.562(12) 1 d R U P B 1
H3B H 0.7324 0.0122 0.8082 0.294 Uiso 0.562(12) 1 d R U P B 1
H3C H 0.7061 -0.0246 0.7839 0.294 Uiso 0.562(12) 1 d R U P B 1
O1A O 0.5393(8) 0.0822(8) 0.6000(6) 0.102(6) Uani 0.438(12) 1 d D U P B 3
C2A C 0.5325(9) 0.0500(7) 0.5700(6) 0.112(8) Uani 0.438(12) 1 d D U P B 3
H2A H 0.5572 0.0487 0.5682 0.135 Uiso 0.438(12) 1 calc R U P B 3
C1A C 0.5096(10) 0.0767(11) 0.5360(6) 0.099(10) Uani 0.438(12) 1 d D U P B 3
H1AA H 0.4968 0.0598 0.5127 0.148 Uiso 0.438(12) 1 calc R U P B 3
H1AB H 0.5261 0.0963 0.5314 0.148 Uiso 0.438(12) 1 calc R U P B 3
H1AC H 0.4908 0.0914 0.5418 0.148 Uiso 0.438(12) 1 calc R U P B 3
C3A C 0.5256(12) 0.0065(9) 0.5764(12) 0.098(10) Uani 0.438(12) 1 d D U P B 3
H3AA H 0.5486 0.0015 0.6002 0.146 Uiso 0.438(12) 1 d R U P B 3
H3AB H 0.5249 -0.0120 0.5557 0.146 Uiso 0.438(12) 1 d R U P B 3
H3AC H 0.5036 0.0018 0.5817 0.146 Uiso 0.438(12) 1 d R U P B 3
C61A C 0.3240(8) 0.3859(16) 0.5529(9) 0.111(7) Uani 0.450(18) 1 d D U P F 2
H61D H 0.3340 0.3708 0.5777 0.167 Uiso 0.450(18) 1 d R U P F 2
H61E H 0.2991 0.3752 0.5358 0.167 Uiso 0.450(18) 1 d R U P F 2
H61F H 0.3219 0.4148 0.5581 0.167 Uiso 0.450(18) 1 d R U P F 2
C31A C 0.3428(11) 0.4280(16) 0.5053(12) 0.121(9) Uani 0.450(18) 1 d . U P F 2
H31D H 0.3181 0.4265 0.4830 0.182 Uiso 0.450(18) 1 d R U P F 2
H31E H 0.3621 0.4336 0.4959 0.182 Uiso 0.450(18) 1 d R U P F 2
H31F H 0.3428 0.4499 0.5229 0.182 Uiso 0.450(18) 1 d R U P F 2
C22A C 0.3379(11) 0.3539(15) 0.4983(12) 0.102(8) Uani 0.450(18) 1 d . U P F 2
H22D H 0.3611 0.3470 0.4959 0.153 Uiso 0.450(18) 1 d R U P F 2
H22E H 0.3207 0.3681 0.4747 0.153 Uiso 0.450(18) 1 d R U P F 2
H22F H 0.3260 0.3288 0.5016 0.153 Uiso 0.450(18) 1 d R U P F 2

loop_
_atom_site_aniso_label
_atom_site_aniso_U_11
_atom_site_aniso_U_22
_atom_site_aniso_U_33
_atom_site_aniso_U_23
_atom_site_aniso_U_13
_atom_site_aniso_U_12
Ti1 0.0394(11) 0.0606(14) 0.0469(12) 0.0014(10) 0.0097(9) 0.0019(10)
Ti13 0.0468(12) 0.0527(13) 0.0522(13) 0.0001(11) 0.0129(10) -0.0060(10)
Ti4 0.0501(12) 0.0622(14) 0.0412(12) 0.0069(10) 0.0151(10) 0.0000(10)
Ti11 0.0446(12) 0.0623(14) 0.0530(13) 0.0008(11) 0.0157(10) -0.0044(10)
Ti2 0.0435(12) 0.0762(16) 0.0491(13) -0.0010(12) 0.0052(10) 0.0038(11)
Ti3 0.0534(13) 0.0780(16) 0.0448(13) 0.0006(12) 0.0087(10) 0.0114(12)
Ti6 0.0458(13) 0.103(2) 0.0772(17) 0.0402(16) 0.0078(12) -0.0069(13)
Ti7 0.0887(19) 0.094(2) 0.0478(14) 0.0039(14) 0.0083(13) -0.0436(16)
Br2 0.138(3) 0.156(4) 0.170(4) 0.049(3) 0.055(3) -0.038(3)
Br2A 0.137(6) 0.114(6) 0.137(7) -0.019(5) 0.024(5) -0.047(5)
O00B 0.041(4) 0.065(5) 0.052(4) 0.006(4) 0.017(3) 0.007(3)
O00C 0.051(4) 0.043(4) 0.056(5) 0.002(4) 0.017(4) -0.002(3)
O00D 0.054(5) 0.051(5) 0.045(4) -0.001(4) 0.011(4) -0.001(4)
O00E 0.041(4) 0.045(4) 0.056(5) -0.006(4) 0.013(4) -0.005(3)
O00F 0.049(4) 0.061(5) 0.065(5) 0.012(4) 0.016(4) -0.004(4)
O00G 0.040(4) 0.082(5) 0.045(4) 0.005(4) 0.004(3) 0.005(4)
O00H 0.052(4) 0.072(6) 0.055(5) 0.011(4) 0.026(4) 0.008(4)
O00I 0.047(4) 0.059(5) 0.049(4) -0.001(4) 0.023(4) -0.002(4)
O00J 0.055(5) 0.072(6) 0.055(5) 0.001(4) 0.013(4) -0.018(4)
O00K 0.049(4) 0.075(5) 0.063(5) 0.015(4) 0.015(4) -0.012(4)
O00L 0.044(4) 0.063(5) 0.058(4) -0.005(4) 0.006(4) -0.006(4)
O00M 0.048(4) 0.052(5) 0.046(4) 0.000(4) 0.019(4) -0.002(4)
O00N 0.045(4) 0.063(4) 0.041(4) 0.005(3) 0.011(3) -0.002(3)
O00O 0.045(4) 0.053(5) 0.061(5) 0.008(4) 0.010(4) 0.001(4)
O00P 0.068(5) 0.090(6) 0.075(6) 0.003(5) 0.028(5) -0.009(5)
O00Q 0.043(4) 0.065(5) 0.049(4) 0.000(4) 0.011(3) -0.005(4)
O00R 0.061(4) 0.061(5) 0.048(4) 0.004(4) 0.027(4) -0.010(4)
O00S 0.040(4) 0.063(5) 0.051(4) 0.011(4) 0.019(4) -0.004(4)
O00T 0.040(4) 0.071(5) 0.040(4) -0.004(4) 0.004(3) -0.003(4)
O00U 0.061(4) 0.054(5) 0.068(5) -0.008(4) 0.013(4) 0.003(4)
O00W 0.061(4) 0.060(4) 0.039(4) 0.001(3) 0.018(3) -0.014(4)
O00X 0.053(4) 0.066(5) 0.059(4) 0.004(4) 0.021(4) -0.007(4)
O00Y 0.044(4) 0.071(5) 0.050(4) -0.003(4) 0.014(3) -0.004(4)
O00Z 0.051(4) 0.069(5) 0.059(5) -0.002(4) 0.014(4) 0.001(4)
O3 0.100(6) 0.131(7) 0.111(7) 0.017(6) 0.046(5) 0.007(6)
Br5 0.262(5) 0.259(5) 0.258(5) -0.030(4) 0.153(4) 0.073(4)
C2 0.107(8) 0.145(9) 0.143(9) 0.031(8) 0.076(7) 0.032(7)
C4 0.154(11) 0.182(12) 0.177(11) 0.042(11) 0.092(10) 0.035(10)
O1 0.102(8) 0.120(9) 0.175(10) 0.043(9) 0.062(8) 0.030(7)
O010 0.057(4) 0.073(5) 0.039(4) 0.004(4) 0.012(3) -0.003(4)
O011 0.044(4) 0.088(5) 0.058(5) 0.004(4) 0.004(4) 0.003(4)
O012 0.052(4) 0.080(5) 0.070(5) -0.001(4) 0.019(4) 0.002(4)
O013 0.083(7) 0.080(7) 0.079(7) 0.014(5) 0.042(6) 0.009(5)
O014 0.072(5) 0.093(6) 0.056(5) 0.011(5) 0.013(4) -0.003(5)
C015 0.047(7) 0.056(7) 0.052(7) 0.000 0.010(6) 0.000
C017 0.045(5) 0.093(6) 0.051(5) 0.017(5) 0.012(4) 0.015(5)
O018 0.068(5) 0.083(5) 0.052(5) 0.004(4) 0.013(4) 0.010(4)
C019 0.045(5) 0.068(7) 0.055(6) -0.005(5) 0.007(5) 0.000(5)
O01A 0.069(5) 0.098(6) 0.085(6) 0.007(5) 0.000(5) -0.005(5)
C01B 0.057(6) 0.077(6) 0.065(6) -0.001(5) 0.020(5) -0.001(5)
C01E 0.062(6) 0.079(6) 0.056(6) -0.004(5) 0.029(5) 0.006(5)
C01F 0.043(5) 0.051(5) 0.058(5) -0.010(5) 0.000(5) -0.004(5)
C01G 0.041(7) 0.046(7) 0.047(7) 0.000 0.010(6) 0.000
C01H 0.054(5) 0.075(6) 0.051(5) 0.008(5) 0.012(5) 0.005(5)
C01I 0.059(7) 0.038(7) 0.051(7) 0.000 0.008(6) 0.000
C01J 0.040(5) 0.069(6) 0.064(6) 0.002(5) 0.008(5) -0.008(5)
C01L 0.057(6) 0.070(6) 0.075(6) 0.010(6) 0.023(5) 0.011(5)
C01M 0.041(5) 0.061(6) 0.065(6) 0.002(5) 0.010(5) -0.003(5)
C01N 0.063(6) 0.089(8) 0.060(6) 0.001(6) 0.011(5) 0.005(6)
C01O 0.043(5) 0.070(6) 0.060(6) 0.009(5) 0.021(5) 0.001(5)
C01P 0.059(5) 0.075(6) 0.051(5) 0.010(5) 0.011(5) 0.007(5)
C01Q 0.037(5) 0.078(6) 0.063(6) -0.005(5) 0.009(5) 0.004(5)
C01R 0.064(6) 0.092(7) 0.057(6) -0.005(6) 0.007(5) 0.009(6)
C01S 0.059(6) 0.068(6) 0.053(5) 0.000(5) 0.016(5) -0.012(5)
C01T 0.048(5) 0.058(6) 0.045(5) -0.007(5) 0.019(4) -0.015(5)
O01U 0.104(6) 0.093(6) 0.050(4) -0.012(4) 0.021(4) -0.038(5)
C01V 0.044(5) 0.067(6) 0.066(6) 0.002(5) 0.024(5) -0.007(5)
C01W 0.046(5) 0.108(7) 0.049(5) 0.001(5) 0.015(5) -0.005(5)
C01X 0.060(6) 0.082(7) 0.080(7) 0.006(6) 0.024(5) 0.004(6)
C01Y 0.046(5) 0.086(6) 0.046(5) -0.001(5) 0.012(4) 0.003(5)
C01Z 0.056(5) 0.093(7) 0.045(5) -0.002(5) 0.022(5) -0.001(5)
C020 0.061(6) 0.069(6) 0.067(6) -0.003(5) 0.008(5) -0.013(5)
C021 0.052(5) 0.071(6) 0.058(6) -0.004(5) 0.015(5) 0.001(5)
C022 0.046(5) 0.106(7) 0.055(6) 0.010(6) 0.018(5) 0.022(5)
C023 0.047(7) 0.034(7) 0.054(7) 0.000 0.008(6) 0.000
C024 0.048(5) 0.062(6) 0.064(6) -0.003(5) 0.004(5) 0.003(5)
C025 0.050(5) 0.061(6) 0.043(5) -0.006(5) 0.020(4) -0.010(5)
C026 0.079(7) 0.076(7) 0.079(7) -0.006(6) 0.019(6) -0.005(6)
C027 0.054(5) 0.095(7) 0.063(6) 0.013(6) 0.016(5) 0.000(5)
C028 0.053(5) 0.075(6) 0.055(6) 0.002(5) 0.011(5) 0.005(5)
C029 0.064(6) 0.073(7) 0.063(6) 0.024(6) 0.022(5) 0.008(6)
C02A 0.075(6) 0.061(6) 0.064(6) -0.006(5) 0.019(5) 0.004(5)
C02B 0.046(5) 0.097(6) 0.043(5) 0.001(5) 0.009(4) -0.008(5)
C02C 0.043(5) 0.075(6) 0.054(5) -0.004(5) 0.000(5) 0.002(5)
C02D 0.062(6) 0.076(6) 0.049(5) -0.004(5) 0.014(5) -0.012(5)
C02E 0.061(6) 0.073(7) 0.061(6) -0.005(6) 0.001(5) -0.005(6)
C02F 0.067(7) 0.087(8) 0.069(7) 0.006(6) 0.017(6) 0.012(6)
C02G 0.054(5) 0.082(7) 0.060(6) 0.018(5) 0.009(5) 0.009(5)
C02H 0.065(6) 0.091(7) 0.063(6) -0.002(6) 0.030(5) 0.004(5)
C02I 0.078(6) 0.072(6) 0.060(6) 0.001(5) 0.016(5) -0.013(6)
C02J 0.053(5) 0.090(6) 0.045(5) 0.008(5) 0.007(5) -0.004(5)
C02K 0.044(6) 0.105(8) 0.050(6) 0.016(6) 0.011(5) -0.003(6)
C02M 0.054(6) 0.085(7) 0.071(7) 0.006(6) 0.018(5) -0.012(6)
C02N 0.061(6) 0.070(7) 0.056(6) 0.001(6) -0.002(5) 0.007(6)
C02O 0.093(8) 0.066(7) 0.087(8) -0.014(6) 0.010(7) 0.013(6)
C02P 0.057(6) 0.072(7) 0.064(6) -0.001(6) 0.022(5) -0.007(5)
C02Q 0.068(6) 0.082(6) 0.041(5) -0.002(5) 0.011(5) -0.010(5)
O02R 0.060(5) 0.117(7) 0.116(6) 0.054(6) 0.016(5) 0.006(5)
C02S 0.069(6) 0.078(6) 0.063(6) -0.006(5) 0.023(5) 0.004(5)
C02T 0.053(5) 0.072(6) 0.071(6) -0.003(5) 0.016(5) 0.003(5)
C02U 0.068(7) 0.082(7) 0.070(7) -0.016(6) 0.004(6) -0.012(6)
C02V 0.085(6) 0.066(6) 0.073(6) -0.009(6) 0.011(6) 0.002(6)
C02W 0.066(6) 0.074(7) 0.081(7) 0.003(6) 0.026(6) -0.011(6)
C02X 0.060(6) 0.084(7) 0.050(6) 0.001(6) 0.014(5) -0.013(6)
C02Y 0.055(6) 0.090(7) 0.056(6) 0.005(6) 0.013(5) -0.007(6)
C02Z 0.026(6) 0.103(12) 0.144(14) -0.007(11) 0.006(8) -0.005(7)
C030 0.076(7) 0.072(7) 0.089(7) 0.019(6) 0.027(6) 0.003(6)
C031 0.064(6) 0.089(7) 0.088(7) 0.014(6) 0.008(6) 0.002(6)
C032 0.071(6) 0.074(6) 0.057(6) 0.003(5) 0.023(5) -0.005(5)
C034 0.057(5) 0.057(6) 0.059(6) 0.002(5) 0.012(5) -0.003(5)
C035 0.054(5) 0.092(7) 0.048(5) 0.008(5) 0.009(5) -0.014(5)
C036 0.062(7) 0.095(8) 0.079(7) 0.015(7) -0.006(6) -0.005(6)
C037 0.053(6) 0.100(8) 0.055(6) -0.012(6) 0.017(5) -0.007(6)
C038 0.080(7) 0.074(7) 0.093(7) 0.013(6) 0.031(6) -0.002(6)
C039 0.067(6) 0.084(7) 0.057(6) 0.003(6) 0.013(5) -0.006(6)
C03A 0.055(6) 0.122(8) 0.070(6) 0.009(6) 0.009(5) 0.004(6)
C03B 0.039(5) 0.081(7) 0.088(7) -0.007(6) 0.013(5) 0.008(5)
C03D 0.055(6) 0.076(7) 0.081(6) 0.015(6) 0.008(5) 0.004(5)
C03E 0.049(6) 0.108(8) 0.060(6) 0.003(6) 0.013(5) 0.008(6)
C03F 0.049(6) 0.082(7) 0.051(6) 0.011(6) 0.014(5) -0.006(5)
C03G 0.067(6) 0.082(7) 0.066(6) 0.004(6) 0.023(5) -0.004(5)
C03H 0.050(5) 0.097(7) 0.064(6) 0.019(6) 0.013(5) 0.002(5)
C03I 0.057(6) 0.120(8) 0.053(6) 0.009(6) 0.010(5) -0.013(6)
C03J 0.055(5) 0.083(7) 0.053(6) 0.001(5) 0.017(5) -0.003(5)
C03K 0.055(6) 0.077(6) 0.056(6) 0.004(5) -0.008(5) 0.006(5)
C03L 0.042(6) 0.160(9) 0.058(6) 0.005(7) 0.013(5) 0.004(6)
C03M 0.047(6) 0.064(7) 0.076(7) 0.008(6) 0.007(5) 0.006(5)
C03N 0.072(7) 0.101(8) 0.071(7) 0.021(7) 0.016(6) 0.024(7)
C03O 0.064(6) 0.106(7) 0.049(6) 0.014(6) 0.010(5) -0.004(6)
C03P 0.085(7) 0.082(7) 0.077(7) -0.005(6) 0.032(6) 0.013(6)
C03Q 0.087(7) 0.102(8) 0.065(7) 0.009(6) 0.040(6) -0.001(7)
C03R 0.085(6) 0.056(6) 0.082(6) -0.005(6) 0.010(6) -0.001(6)
C03S 0.074(7) 0.065(7) 0.084(7) -0.003(6) 0.009(6) -0.009(6)
C03T 0.043(5) 0.118(7) 0.051(5) -0.005(6) 0.006(5) -0.016(5)
C03U 0.052(6) 0.125(8) 0.047(6) 0.021(6) 0.006(5) -0.006(6)
C03V 0.073(7) 0.071(7) 0.072(7) -0.009(6) 0.022(6) -0.004(6)
C03X 0.097(7) 0.095(7) 0.085(7) -0.002(6) 0.045(6) 0.009(6)
C03Y 0.048(6) 0.114(8) 0.060(6) -0.006(6) 0.015(5) -0.015(6)
C03Z 0.077(7) 0.102(8) 0.068(7) 0.003(6) 0.035(6) 0.002(6)
C040 0.075(7) 0.078(7) 0.062(6) 0.001(6) 0.013(6) -0.018(6)
C041 0.093(8) 0.105(9) 0.062(7) -0.007(7) 0.006(6) 0.029(7)
C042 0.070(7) 0.094(8) 0.062(7) -0.002(6) -0.004(6) -0.004(7)
O043 0.088(9) 0.101(10) 0.26(2) 0.053(11) 0.063(11) 0.008(7)
C044 0.060(6) 0.111(8) 0.072(7) 0.024(7) 0.020(6) 0.033(6)
C045 0.065(6) 0.096(8) 0.061(6) 0.004(6) 0.027(6) -0.009(6)
C46 0.115(12) 0.118(12) 0.086(10) -0.027(10) -0.033(9) 0.034(10)
C047 0.096(8) 0.090(8) 0.042(6) 0.004(6) 0.012(6) -0.006(7)
C048 0.051(6) 0.064(6) 0.061(6) 0.007(6) 0.008(5) 0.004(5)
C049 0.076(7) 0.087(8) 0.081(7) 0.004(7) 0.027(6) 0.010(6)
C04B 0.071(6) 0.097(7) 0.059(6) 0.005(6) 0.028(5) 0.003(6)
C04C 0.053(6) 0.104(8) 0.066(7) 0.007(6) 0.023(5) -0.003(6)
C04D 0.083(6) 0.120(8) 0.067(6) 0.003(6) 0.043(5) -0.006(6)
C04E 0.064(6) 0.071(7) 0.081(7) 0.012(6) -0.005(6) 0.004(6)
C04F 0.050(6) 0.085(7) 0.092(7) -0.003(6) 0.017(5) -0.002(5)
C04G 0.076(7) 0.114(8) 0.081(7) 0.019(7) -0.012(6) -0.005(7)
C04H 0.102(8) 0.057(7) 0.090(8) 0.002(6) -0.005(7) -0.007(6)
C04I 0.079(8) 0.156(10) 0.069(7) 0.035(8) 0.008(7) 0.001(8)
C04J 0.054(6) 0.094(8) 0.118(9) -0.001(7) 0.023(7) -0.003(6)
C04L 0.047(6) 0.182(9) 0.062(6) 0.014(7) 0.012(5) 0.016(6)
C04N 0.063(6) 0.147(8) 0.062(6) 0.028(7) 0.000(6) 0.002(7)
C04O 0.048(6) 0.104(8) 0.060(6) 0.013(6) 0.008(5) 0.016(6)
C04P 0.081(6) 0.120(8) 0.087(7) 0.027(7) 0.023(6) 0.043(7)
C04Q 0.060(6) 0.097(8) 0.046(6) 0.006(6) 0.012(5) -0.002(6)
C04R 0.070(6) 0.088(7) 0.062(6) -0.015(6) 0.000(5) -0.003(6)
C04S 0.054(6) 0.153(9) 0.051(6) 0.017(7) 0.007(5) 0.012(7)
C45 0.094(12) 0.218(19) 0.072(11) 0.005(12) 0.013(10) -0.043(13)
C04U 0.071(7) 0.076(7) 0.082(7) 0.002(7) -0.023(6) 0.001(6)
C04W 0.065(7) 0.141(9) 0.062(7) 0.021(7) 0.015(6) 0.002(7)
C04X 0.121(8) 0.112(8) 0.051(6) 0.005(6) 0.030(6) 0.014(7)
C04Y 0.104(8) 0.096(8) 0.053(6) -0.001(6) 0.030(6) 0.005(7)
C050 0.073(7) 0.082(7) 0.106(8) -0.004(7) -0.023(6) 0.003(6)
C051 0.062(8) 0.092(9) 0.102(9) 0.012(8) 0.016(7) 0.000(7)
C054 0.086(7) 0.097(7) 0.087(7) 0.020(7) 0.024(6) 0.017(6)
C055 0.107(12) 0.114(13) 0.083(11) -0.034(10) -0.031(10) 0.019(11)
C41 0.116(9) 0.075(7) 0.115(9) 0.002(7) 0.030(8) -0.006(7)
C10 0.138(14) 0.148(15) 0.072(10) -0.006(11) -0.002(10) 0.071(12)
C059 0.108(13) 0.177(17) 0.102(13) -0.027(13) 0.050(11) -0.008(13)
C60 0.115(13) 0.115(13) 0.080(11) 0.003(10) -0.022(10) 0.007(11)
C05B 0.101(12) 0.182(17) 0.081(11) 0.013(12) 0.022(10) 0.003(12)
C05C 0.113(12) 0.129(14) 0.057(9) 0.016(9) -0.002(9) 0.038(11)
C12 0.129(14) 0.073(12) 0.124(15) 0.006(12) 0.035(13) -0.005(12)
C05E 0.067(9) 0.127(13) 0.109(12) -0.041(11) 0.019(9) -0.021(9)
C05G 0.101(12) 0.159(16) 0.075(10) 0.039(11) -0.002(9) -0.006(12)
C40 0.070(8) 0.161(10) 0.066(7) 0.009(8) 0.006(6) -0.037(8)
C05J 0.081(8) 0.102(9) 0.073(7) -0.020(7) -0.007(7) -0.011(7)
C13 0.081(12) 0.134(16) 0.182(18) 0.018(15) -0.038(13) -0.009(12)
C20 0.099(13) 0.213(19) 0.096(13) -0.009(14) -0.011(11) -0.020(14)
C05P 0.095(8) 0.151(10) 0.085(8) -0.001(8) 0.050(7) -0.018(8)
C7 0.100(8) 0.130(10) 0.112(9) 0.048(8) 0.024(8) 0.053(8)
C14 0.138(15) 0.079(13) 0.127(15) 0.011(12) 0.027(13) -0.005(13)
C05W 0.139(14) 0.179(18) 0.114(13) 0.008(13) 0.070(12) -0.043(14)
C28 0.26(2) 0.153(18) 0.106(14) 0.006(14) 0.057(15) 0.024(18)
C05Y 0.096(8) 0.131(10) 0.074(8) 0.015(8) 0.014(7) 0.004(8)
C060 0.118(9) 0.116(9) 0.110(9) 0.006(8) 0.067(8) -0.001(8)
C42 0.137(16) 0.20(2) 0.119(15) -0.001(16) -0.015(14) -0.018(16)
C56 0.134(15) 0.155(17) 0.112(14) 0.038(13) -0.050(13) -0.040(14)
C59 0.100(12) 0.177(17) 0.085(12) 0.044(12) -0.012(10) 0.001(13)
C16 0.071(10) 0.115(12) 0.178(15) 0.011(12) 0.004(10) -0.011(9)
C11 0.163(17) 0.152(17) 0.092(13) -0.002(13) 0.000(13) 0.055(14)
C06C 0.129(14) 0.145(16) 0.160(16) 0.010(14) 0.089(12) 0.007(12)
C38 0.072(8) 0.231(12) 0.094(9) 0.016(9) 0.003(8) 0.037(9)
C06E 0.088(10) 0.116(13) 0.109(12) 0.000(10) 0.045(10) 0.022(10)
C27 0.087(8) 0.099(9) 0.140(10) 0.005(9) -0.033(8) -0.005(8)
C06G 0.132(15) 0.197(19) 0.066(11) 0.047(12) -0.016(11) -0.008(14)
C37 0.189(11) 0.140(10) 0.083(8) 0.014(9) 0.040(8) 0.027(10)
C17 0.101(13) 0.29(2) 0.090(13) 0.044(15) 0.005(11) 0.073(15)
C50 0.170(15) 0.166(15) 0.163(15) 0.079(13) -0.009(12) -0.026(13)
C57 0.141(16) 0.151(17) 0.130(16) 0.024(15) -0.040(14) 0.016(14)
C15 0.112(14) 0.062(11) 0.139(14) -0.003(11) 0.055(12) 0.007(12)
C9 0.220(19) 0.164(17) 0.091(12) -0.033(12) 0.071(13) 0.040(16)
C23 0.129(15) 0.128(15) 0.149(17) -0.035(14) -0.063(14) 0.001(13)
C49 0.22(2) 0.21(2) 0.095(14) 0.003(16) 0.012(15) 0.016(19)
C58 0.130(10) 0.117(10) 0.123(9) 0.038(9) 0.024(9) 0.037(8)
C30 0.185(19) 0.169(19) 0.167(18) 0.062(16) 0.042(16) 0.036(16)
C8 0.171(18) 0.168(19) 0.178(18) 0.026(16) 0.049(16) 0.059(16)
C44 0.212(19) 0.120(15) 0.140(16) 0.078(13) 0.034(15) 0.076(14)
C21 0.173(16) 0.163(17) 0.176(16) 0.021(15) 0.124(14) -0.004(15)
C29 0.124(14) 0.174(17) 0.102(12) -0.044(12) 0.061(11) -0.019(13)
C19 0.092(14) 0.131(17) 0.117(16) 0.045(14) 0.040(13) 0.084(13)
C51 0.119(15) 0.141(17) 0.133(16) 0.050(16) 0.021(14) 0.057(15)
C43 0.129(16) 0.070(15) 0.132(16) 0.002(14) 0.048(15) 0.003(15)
C39 0.142(16) 0.070(15) 0.129(16) 0.007(15) 0.030(15) -0.003(15)
C33 0.121(17) 0.057(14) 0.136(16) -0.002(14) 0.031(15) -0.006(16)
C34 0.066(10) 0.26(2) 0.092(12) 0.031(14) 0.010(9) 0.054(13)
C54 0.107(15) 0.127(17) 0.131(17) 0.033(15) 0.014(15) 0.079(14)
C69 0.153(15) 0.161(17) 0.123(14) -0.024(13) 0.083(12) -0.023(14)
O2 0.062(8) 0.118(10) 0.084(8) 0.006(8) 0.021(7) -0.009(7)
C53 0.104(14) 0.126(17) 0.122(17) 0.052(14) 0.026(14) 0.066(14)
C52 0.113(15) 0.128(17) 0.129(17) 0.033(15) 0.032(14) 0.072(14)
C26 0.111(15) 0.139(18) 0.125(16) 0.054(15) 0.011(15) 0.066(15)
C04 0.119(8) 0.063(7) 0.103(8) -0.011(6) 0.001(7) 0.012(6)
C48 0.150(11) 0.078(8) 0.137(11) -0.006(8) -0.006(9) 0.006(8)
C25 0.165(17) 0.081(13) 0.162(17) -0.017(13) -0.003(15) 0.024(13)
C18 0.155(16) 0.076(12) 0.151(17) 0.010(13) -0.022(14) 0.010(13)
C62 0.164(17) 0.085(13) 0.164(17) -0.006(14) -0.029(15) 0.003(13)
C24 0.155(18) 0.078(16) 0.150(19) -0.010(17) -0.011(17) 0.016(16)
C6 0.162(18) 0.088(16) 0.159(18) -0.005(16) -0.018(17) 0.003(16)
C32 0.157(18) 0.079(16) 0.149(18) -0.008(16) -0.012(17) 0.012(16)
C47 0.103(9) 0.134(10) 0.104(9) 0.044(8) -0.030(8) -0.024(8)
C35 0.065(7) 0.152(10) 0.078(7) 0.013(8) -0.002(6) 0.005(7)
C36 0.066(10) 0.125(14) 0.167(16) 0.022(13) 0.016(11) -0.020(10)
C31 0.061(12) 0.166(17) 0.068(13) 0.012(14) -0.010(11) 0.002(13)
C61 0.061(11) 0.146(14) 0.085(12) 0.005(12) 0.010(10) 0.003(11)
C22 0.058(11) 0.153(17) 0.068(12) 0.027(14) 0.001(10) 0.015(14)
C63 0.142(17) 0.24(2) 0.147(18) -0.010(18) -0.020(15) -0.004(18)
C5 0.094(12) 0.151(14) 0.127(13) 0.004(12) 0.006(12) -0.016(11)
C1 0.14(2) 0.19(3) 0.21(3) -0.03(2) 0.01(2) -0.02(2)
C3 0.11(2) 0.20(3) 0.18(2) 0.03(2) -0.03(2) -0.04(2)
O1A 0.107(10) 0.120(11) 0.089(10) -0.005(9) 0.050(8) 0.007(10)
C2A 0.116(12) 0.119(13) 0.101(12) -0.011(11) 0.046(11) 0.009(12)
C1A 0.099(16) 0.099(17) 0.107(17) -0.011(14) 0.051(13) 0.001(14)
C3A 0.096(16) 0.111(17) 0.090(16) -0.003(14) 0.044(13) -0.006(14)
C61A 0.058(12) 0.164(17) 0.074(14) 0.014(14) -0.008(10) 0.001(14)
C31A 0.073(13) 0.168(17) 0.077(14) 0.027(14) -0.013(12) 0.007(14)
C22A 0.059(12) 0.152(17) 0.079(13) 0.012(14) 0.014(11) 0.010(14)

loop_
_atom_type_symbol
_atom_type_description
_atom_type_scat_dispersion_real
_atom_type_scat_dispersion_imag
_atom_type_scat_source
C C 0.0137 0.0067 'International Tables Vol C Tables 4.2.6.8 and 6.1.1.4'
H H 0.0000 0.0000 'International Tables Vol C Tables 4.2.6.8 and 6.1.1.4'
Br Br -0.9338 1.0006 'International Tables Vol C Tables 4.2.6.8 and 6.1.1.4'
O O 0.0389 0.0241 'International Tables Vol C Tables 4.2.6.8 and 6.1.1.4'
Ti Ti 0.3343 1.4243 'International Tables Vol C Tables 4.2.6.8 and 6.1.1.4'

loop_
_geom_angle_atom_site_label_1
_geom_angle_atom_site_label_2
_geom_angle_atom_site_label_3
_geom_angle
_geom_angle_site_symmetry_1
_geom_angle_site_symmetry_3
_geom_angle_publ_flag
O00B Ti1 Ti2 38.5(2) . . ?
O00B Ti1 O00E 87.0(3) . 2_656 ?
O00B Ti1 O00G 74.7(3) . . ?
O00B Ti1 O00O 156.0(3) . . ?
O00E Ti1 Ti2 87.8(2) 2_656 . ?
O00E Ti1 O00O 77.9(3) 2_656 . ?
O00G Ti1 Ti2 36.2(2) . . ?
O00G Ti1 O00E 91.0(3) . 2_656 ?
O00G Ti1 O00O 86.8(3) . . ?
O00O Ti1 Ti2 121.3(2) . . ?
O00T Ti1 Ti2 141.2(3) . . ?
O00T Ti1 O00B 102.8(4) . . ?
O00T Ti1 O00E 87.8(3) . 2_656 ?
O00T Ti1 O00G 177.3(4) . . ?
O00T Ti1 O00O 95.3(3) . . ?
O00X Ti1 Ti2 99.1(3) . . ?
O00X Ti1 O00B 105.7(4) . . ?
O00X Ti1 O00E 166.5(4) . 2_656 ?
O00X Ti1 O00G 87.9(4) . . ?
O00X Ti1 O00O 88.6(4) . . ?
O00X Ti1 O00T 93.9(4) . . ?
O00C Ti13 Ti7 121.1(2) . . ?
O00D Ti13 Ti7 86.9(2) . . ?
O00D Ti13 O00C 77.8(3) . . ?
O00F Ti13 Ti7 37.5(3) . . ?
O00F Ti13 O00C 156.5(4) . . ?
O00F Ti13 O00D 89.4(4) . . ?
O00F Ti13 O00J 75.1(3) . . ?
O00J Ti13 Ti7 37.9(2) . . ?
O00J Ti13 O00C 85.4(3) . . ?
O00J Ti13 O00D 90.8(3) . . ?
O00L Ti13 Ti7 140.5(3) . . ?
O00L Ti13 O00C 95.1(4) . . ?
O00L Ti13 O00D 85.9(4) . . ?
O00L Ti13 O00F 103.6(4) . . ?
O00L Ti13 O00J 176.5(4) . . ?
O00U Ti13 Ti7 101.7(3) . . ?
O00U Ti13 O00C 87.8(4) . . ?
O00U Ti13 O00D 165.6(4) . . ?
O00U Ti13 O00F 104.5(4) . . ?
O00U Ti13 O00J 89.0(4) . . ?
O00U Ti13 O00L 94.4(4) . . ?
O00I Ti4 Ti3 81.4(2) . . ?
O00I Ti4 O00Q 87.8(3) . . ?
O00I Ti4 O00S 77.3(3) . . ?
O00N Ti4 Ti3 37.3(2) . . ?
O00N Ti4 O00I 90.1(3) . . ?
O00N Ti4 O00Q 74.9(3) . . ?
O00N Ti4 O00S 155.2(3) . . ?
O00Q Ti4 Ti3 38.8(2) . . ?
O00Q Ti4 O00S 83.3(3) . . ?
O00R Ti4 Ti3 106.1(3) . . ?
O00R Ti4 O00I 166.1(4) . . ?
O00R Ti4 O00N 103.0(4) . . ?
O00R Ti4 O00Q 91.0(3) . . ?
O00R Ti4 O00S 88.8(3) . . ?
O00R Ti4 O010 95.2(4) . . ?
O00S Ti4 Ti3 118.6(2) . . ?
O010 Ti4 Ti3 139.1(3) . . ?
O010 Ti4 O00I 85.9(3) . . ?
O010 Ti4 O00N 104.6(4) . . ?
O010 Ti4 O00Q 173.7(4) . . ?
O010 Ti4 O00S 95.9(4) . . ?
O00H Ti11 Ti6 83.4(3) . . ?
O00H Ti11 O00K 89.2(4) . . ?
O00H Ti11 O00M 77.6(3) . . ?
O00K Ti11 Ti6 37.8(2) . . ?
O00M Ti11 Ti6 118.2(2) . . ?
O00M Ti11 O00K 83.4(3) . . ?
O00W Ti11 Ti6 37.5(2) . . ?
O00W Ti11 O00H 89.0(4) . . ?
O00W Ti11 O00K 74.6(3) . . ?
O00W Ti11 O00M 154.4(3) . . ?
O00Y Ti11 Ti6 139.4(3) . . ?
O00Y Ti11 O00H 86.1(4) . . ?
O00Y Ti11 O00K 175.0(4) . . ?
O00Y Ti11 O00M 97.3(3) . . ?
O00Y Ti11 O00W 103.4(4) . . ?
O00Z Ti11 Ti6 104.2(3) . . ?
O00Z Ti11 O00H 166.2(4) . . ?
O00Z Ti11 O00K 90.0(4) . . ?
O00Z Ti11 O00M 88.7(4) . . ?
O00Z Ti11 O00W 104.0(4) . . ?
O00Z Ti11 O00Y 94.9(4) . . ?
Ti3 Ti2 Ti1 70.91(8) . . ?
O00B Ti2 Ti1 35.0(2) . . ?
O00B Ti2 Ti3 36.4(2) . . ?
O00B Ti2 O00P 78.8(3) . . ?
O00G Ti2 Ti1 39.6(2) . . ?
O00G Ti2 Ti3 109.9(2) . . ?
O00G Ti2 O00B 74.5(3) . . ?
O00G Ti2 O00P 88.5(4) . . ?
O00N Ti2 Ti1 108.7(2) . . ?
O00N Ti2 Ti3 38.9(2) . . ?
O00N Ti2 O00B 73.7(3) . . ?
O00N Ti2 O00G 148.3(3) . . ?
O00N Ti2 O00P 85.6(4) . . ?
O00P Ti2 Ti1 82.7(3) . . ?
O00P Ti2 Ti3 71.8(3) . . ?
O011 Ti2 Ti1 103.2(3) . . ?
O011 Ti2 Ti3 113.5(3) . . ?
O011 Ti2 O00B 108.2(4) . . ?
O011 Ti2 O00G 93.7(4) . . ?
O011 Ti2 O00N 95.9(4) . . ?
O011 Ti2 O00P 173.0(4) . . ?
O014 Ti2 Ti1 135.1(4) . . ?
O014 Ti2 Ti3 138.4(3) . . ?
O014 Ti2 O00B 157.7(4) . . ?
O014 Ti2 O00G 98.7(4) . . ?
O014 Ti2 O00N 110.7(4) . . ?
O014 Ti2 O00P 79.8(4) . . ?
O014 Ti2 O011 93.3(4) . . ?
Ti2 Ti3 Ti4 72.69(8) . . ?
O00B Ti3 Ti4 113.3(3) . . ?
O00B Ti3 Ti2 41.4(2) . . ?
O00B Ti3 O00N 77.7(3) . . ?
O00B Ti3 O00Q 149.6(4) . . ?
O00B Ti3 O012 84.2(4) . . ?
O00B Ti3 O013 90.0(4) . . ?
O00N Ti3 Ti4 35.7(2) . . ?
O00N Ti3 Ti2 38.0(2) . . ?
O00N Ti3 O00Q 76.2(3) . . ?
O00N Ti3 O013 82.7(4) . . ?
O00Q Ti3 Ti4 41.7(2) . . ?
O00Q Ti3 Ti2 109.1(2) . . ?
O00Q Ti3 O013 101.7(4) . . ?
O012 Ti3 Ti4 102.6(3) . . ?
O012 Ti3 Ti2 85.2(3) . . ?
O012 Ti3 O00N 101.4(4) . . ?
O012 Ti3 O00Q 86.0(4) . . ?
O012 Ti3 O013 171.9(4) . . ?
O013 Ti3 Ti4 84.8(3) . . ?
O013 Ti3 Ti2 94.0(3) . . ?
O018 Ti3 Ti4 132.2(3) . . ?
O018 Ti3 Ti2 153.4(3) . . ?
O018 Ti3 O00B 112.1(4) . . ?
O018 Ti3 O00N 160.9(4) . . ?
O018 Ti3 O00Q 97.5(4) . . ?
O018 Ti3 O012 96.0(4) . . ?
O018 Ti3 O013 81.1(4) . . ?
Ti7 Ti6 Ti11 71.59(8) . . ?
O00F Ti6 Ti11 111.4(3) . . ?
O00F Ti6 Ti7 41.1(2) . . ?
O00F Ti6 O00K 150.7(4) . . ?
O00F Ti6 O00W 77.4(3) . . ?
O00F Ti6 C2 77.6(5) . . ?
O00F Ti6 O043 82.5(5) . . ?
O00F Ti6 O1A 101.6(8) . . ?
O00K Ti6 Ti11 41.7(3) . . ?
O00K Ti6 Ti7 109.7(3) . . ?
O00K Ti6 O00W 74.9(3) . . ?
O00K Ti6 C2 88.8(5) . . ?
O00K Ti6 O043 99.4(5) . . ?
O00K Ti6 O1A 97.8(8) . . ?
O00W Ti6 Ti11 34.0(2) . . ?
O00W Ti6 Ti7 38.4(2) . . ?
O00W Ti6 C2 81.4(5) . . ?
O00W Ti6 O043 75.1(5) . . ?
O3 Ti6 Ti11 107.2(4) . . ?
O3 Ti6 Ti7 94.4(4) . . ?
O3 Ti6 O00F 92.0(5) . . ?
O3 Ti6 O00K 88.2(5) . . ?
O3 Ti6 O00W 109.3(5) . . ?
O3 Ti6 C2 29.1(5) . . ?
O3 Ti6 O043 172.1(5) . . ?
C2 Ti6 Ti11 88.9(5) . . ?
C2 Ti6 Ti7 67.0(4) . . ?
O02R Ti6 Ti11 125.2(4) . . ?
O02R Ti6 Ti7 143.1(5) . . ?
O02R Ti6 O00F 107.7(5) . . ?
O02R Ti6 O00K 100.0(5) . . ?
O02R Ti6 O00W 141.9(6) . . ?
O02R Ti6 O3 108.3(7) . . ?
O02R Ti6 C2 136.6(7) . . ?
O02R Ti6 O043 68.4(6) . . ?
O02R Ti6 O1A 66.8(9) . . ?
O043 Ti6 Ti11 80.1(3) . . ?
O043 Ti6 Ti7 85.2(4) . . ?
O043 Ti6 C2 152.1(6) . . ?
O1A Ti6 Ti11 135.8(8) . . ?
O1A Ti6 Ti7 127.5(8) . . ?
O1A Ti6 O00W 150.7(8) . . ?
O1A Ti6 O043 134.1(9) . . ?
Ti6 Ti7 Ti13 71.13(8) . . ?
O00F Ti7 Ti13 34.1(2) . . ?
O00F Ti7 Ti6 37.6(2) . . ?
O00F Ti7 O1 82.8(5) . . ?
O00J Ti7 Ti13 40.0(2) . . ?
O00J Ti7 Ti6 109.4(3) . . ?
O00J Ti7 O00F 73.9(3) . . ?
O00J Ti7 O1 89.0(5) . . ?
O00W Ti7 Ti13 110.8(3) . . ?
O00W Ti7 Ti6 41.0(2) . . ?
O00W Ti7 O00F 76.7(3) . . ?
O00W Ti7 O00J 150.3(4) . . ?
O00W Ti7 O1 83.1(5) . . ?
O00W Ti7 O2 104.3(6) . . ?
O1 Ti7 Ti13 87.8(4) . . ?
O1 Ti7 Ti6 71.4(4) . . ?
O01U Ti7 Ti13 112.3(4) . . ?
O01U Ti7 Ti6 128.6(4) . . ?
O01U Ti7 O00F 122.6(5) . . ?
O01U Ti7 O00J 96.6(4) . . ?
O01U Ti7 O00W 102.7(4) . . ?
O01U Ti7 O1 154.6(6) . . ?
O01U Ti7 O2 84.8(7) . . ?
O2 Ti7 Ti13 135.5(6) . . ?
O2 Ti7 Ti6 130.4(6) . . ?
O2 Ti7 O00F 152.1(7) . . ?
O2 Ti7 O00J 99.7(6) . . ?
O2 Ti7 O1 69.8(7) . . ?
Ti1 O00B Ti2 106.5(4) . . ?
Ti3 O00B Ti1 148.8(5) . . ?
Ti3 O00B Ti2 102.2(4) . . ?
C015 O00C Ti13 114.9(9) . . ?
C01G O00D Ti13 115.8(9) . . ?
C01I O00E Ti1 114.2(8) . 2_656 ?
Ti13 O00F Ti6 147.1(5) . . ?
Ti13 O00F Ti7 108.4(4) . . ?
Ti6 O00F Ti7 101.3(4) . . ?
Ti2 O00G Ti1 104.2(4) . . ?
C017 O00G Ti1 126.3(8) . . ?
C017 O00G Ti2 129.3(8) . . ?
C01T O00H Ti11 115.7(7) . . ?
C01T O00I Ti4 114.9(7) . . ?
Ti7 O00J Ti13 102.1(4) . . ?
C01J O00J Ti13 128.8(7) . . ?
C01J O00J Ti7 129.1(7) . . ?
Ti6 O00K Ti11 100.5(4) . . ?
C01S O00K Ti11 131.1(7) . . ?
C01S O00K Ti6 128.2(7) . . ?
C01F O00L Ti13 135.9(8) . . ?
C025 O00M Ti11 116.1(7) . . ?
Ti4 O00N Ti2 145.3(4) . . ?
Ti4 O00N Ti3 107.1(4) . . ?
Ti2 O00N Ti3 103.0(4) . . ?
C023 O00O Ti1 116.1(8) . . ?
C01X O00P Ti2 129.3(10) . . ?
Ti3 O00Q Ti4 99.4(3) . . ?
C01M O00Q Ti4 132.4(7) . . ?
C01M O00Q Ti3 128.1(7) . . ?
C032 O00R Ti4 139.1(9) . . ?
C025 O00S Ti4 116.0(7) . . ?
C02C O00T Ti1 137.0(8) . . ?
C02A O00U Ti13 137.2(9) . . ?
Ti11 O00W Ti6 108.5(4) . . ?
Ti11 O00W Ti7 147.1(5) . . ?
Ti7 O00W Ti6 100.6(4) . . ?
C01V O00X Ti1 141.7(8) . . ?
C02B O00Y Ti11 133.1(8) . . ?
C01E O00Z Ti11 137.3(9) . . ?
C2 O3 Ti6 112.0(12) . . ?
O3 C2 Ti6 39.0(8) . . ?
O3 C2 C4 109.0(16) . . ?
O3 C2 O1 136.5(17) . . ?
C4 C2 Ti6 146.8(13) . . ?
O1 C2 Ti6 98.8(12) . . ?
O1 C2 C4 109.4(17) . . ?
Br5 C4 H4A 107.1 . . ?
Br5 C4 H4B 107.1 . . ?
C2 C4 Br5 121.1(18) . . ?
C2 C4 H4A 107.1 . . ?
C2 C4 H4B 107.1 . . ?
H4A C4 H4B 106.8 . . ?
C2 O1 Ti7 121.7(11) . . ?
C02J O010 Ti4 130.0(8) . . ?
C027 O011 Ti2 134.4(9) . . ?
C01X O012 Ti3 123.6(9) . . ?
C05Y O014 Ti2 152.0(11) . . ?
O00C C015 O00C 128.5(17) 2_656 . ?
O00C C015 C01G 115.8(8) . . ?
O00C C015 C01G 115.8(8) 2_656 . ?
O00G C017 C022 116.6(13) . . ?
C02G C017 O00G 124.4(11) . . ?
C02G C017 C022 119.0(12) . . ?
C01P O018 Ti3 159.4(10) . . ?
C01H C019 H019 121.2 . . ?
C01R C019 H019 121.2 . . ?
C01R C019 C01H 117.5(12) . . ?
C01H O01A C01Q 111.2(10) . . ?
C01J C01B C026 124.7(13) . . ?
C01J C01B C049 117.1(13) . . ?
C049 C01B C026 118.2(14) . . ?
C02H C01E O00Z 119.3(12) . . ?
C02S C01E O00Z 118.6(13) . . ?
C02S C01E C02H 122.1(13) . . ?
O00L C01F C020 126.1(12) . . ?
O00L C01F C024 115.1(10) . . ?
C020 C01F C024 118.8(11) . . ?
O00D C01G O00D 128.6(16) 2_656 . ?
O00D C01G C015 115.7(8) 2_656 . ?
O00D C01G C015 115.7(8) . . ?
C019 C01H O01A 116.7(12) . . ?
C01P C01H C019 118.6(12) . . ?
C01P C01H O01A 124.1(11) . . ?
O00E C01I O00E 127.1(15) . 2_656 ?
O00E C01I C023 116.4(8) 2_656 . ?
O00E C01I C023 116.4(8) . . ?
O00J C01J C01B 120.0(12) . . ?
C01O C01J O00J 119.9(12) . . ?
C01O C01J C01B 119.8(13) . . ?
C01V C01L C029 117.2(13) . . ?
C01V C01L C030 120.9(15) . . ?
C030 C01L C029 121.9(14) . . ?
C01Q C01M O00Q 120.0(11) . . ?
C01Q C01M C021 122.5(12) . . ?
C021 C01M O00Q 117.3(11) . . ?
C01R C01N H01N 119.8 . . ?
C01R C01N C028 120.4(13) . . ?
C028 C01N H01N 119.8 . . ?
C01J C01O C02F 120.3(14) . . ?
C01J C01O C03F 122.7(12) . . ?
C02F C01O C03F 116.9(12) . . ?
O018 C01P C01H 118.9(12) . . ?
O018 C01P C028 117.8(13) . . ?
C01H C01P C028 123.1(12) . . ?
C01M C01Q O01A 123.6(10) . . ?
C01M C01Q C03B 122.3(13) . . ?
C03B C01Q O01A 114.1(12) . . ?
C019 C01R C041 120.5(13) . . ?
C01N C01R C019 122.4(12) . . ?
C01N C01R C041 117.1(13) . . ?
C02D C01S O00K 114.4(12) . . ?
C02I C01S O00K 118.2(12) . . ?
C02I C01S C02D 127.4(13) . . ?
O00H C01T C025 115.6(11) . . ?
O00I C01T O00H 128.0(11) . . ?
O00I C01T C025 116.2(11) . . ?
C02Q O01U Ti7 147.5(10) . . ?
O00X C01V C02T 119.0(12) . . ?
C01L C01V O00X 121.5(13) . . ?
C01L C01V C02T 119.5(14) . . ?
C02B C01W C02Y 125.9(13) . . ?
C02B C01W C04S 114.2(12) . . ?
C02Y C01W C04S 119.9(12) . . ?
O00P C01X C051 114.5(14) . . ?
O012 C01X O00P 128.0(14) . . ?
O012 C01X C051 116.3(14) . . ?
C02K C01Y C03F 115.3(12) . . ?
C02Q C01Y C02K 119.9(13) . . ?
C02Q C01Y C03F 124.7(12) . . ?
C02Q C01Z C02Y 124.7(12) . . ?
C02Q C01Z C03Y 115.1(13) . . ?
C03Y C01Z C02Y 119.9(13) . . ?
C01F C020 C02U 120.7(14) . . ?
C01F C020 C03S 120.7(13) . . ?
C02U C020 C03S 117.8(13) . . ?
C01M C021 C02M 115.2(12) . . ?
C01M C021 C02P 128.2(12) . . ?
C02M C021 C02P 116.1(12) . . ?
C017 C022 C04O 120.0(12) . . ?
C044 C022 C017 122.1(15) . . ?
C044 C022 C04O 117.9(13) . . ?
O00O C023 O00O 129.5(15) 2_656 . ?
O00O C023 C01I 115.3(8) 2_656 . ?
O00O C023 C01I 115.3(8) . . ?
C02E C024 C01F 117.8(12) . . ?
C02E C024 C03M 124.0(13) . . ?
C03M C024 C01F 118.0(11) . . ?
O00M C025 C01T 115.0(11) . . ?
O00S C025 O00M 129.5(11) . . ?
O00S C025 C01T 115.5(12) . . ?
C01B C026 H02A 109.6 . . ?
C01B C026 H02B 109.6 . . ?
C01B C026 C02V 110.4(13) . . ?
H02A C026 H02B 108.1 . . ?
C02V C026 H02A 109.6 . . ?
C02V C026 H02B 109.6 . . ?
O011 C027 C03H 118.2(14) . . ?
O011 C027 C03J 120.4(13) . . ?
C03H C027 C03J 121.3(13) . . ?
C01N C028 C048 122.4(13) . . ?
C01P C028 C01N 117.4(13) . . ?
C01P C028 C048 120.1(12) . . ?
C01L C029 H02C 109.8 . . ?
C01L C029 H02D 109.8 . . ?
H02C C029 H02D 108.2 . . ?
C02G C029 C01L 109.5(11) . . ?
C02G C029 H02C 109.8 . . ?
C02G C029 H02D 109.8 . . ?
O00U C02A C03R 118.4(12) . . ?
C02V C02A O00U 120.1(13) . . ?
C02V C02A C03R 121.3(14) . . ?
C01W C02B O00Y 113.4(11) . . ?
C01W C02B C03T 126.9(13) . . ?
C03T C02B O00Y 119.6(11) . . ?
O00T C02C C034 114.5(12) . . ?
C03K C02C O00T 122.1(12) . . ?
C03K C02C C034 123.2(12) . . ?
C01S C02D C040 126.8(13) . . ?
C01S C02D C047 114.2(14) . . ?
C047 C02D C040 118.9(13) . . ?
C024 C02E H02E 119.8 . . ?
C024 C02E C04R 120.4(14) . . ?
C04R C02E H02E 119.8 . . ?
C01O C02F H02F 120.3 . . ?
C054 C02F C01O 119.4(14) . . ?
C054 C02F H02F 120.3 . . ?
C017 C02G C029 121.2(12) . . ?
C017 C02G C03N 119.7(13) . . ?
C03N C02G C029 118.5(13) . . ?
C01E C02H C037 122.5(12) . . ?
C01E C02H C03Z 119.9(14) . . ?
C03Z C02H C037 116.4(13) . . ?
C01S C02I C03V 128.5(14) . . ?
C01S C02I C04Y 115.2(14) . . ?
C04Y C02I C03V 116.3(15) . . ?
O010 C02J C035 114.3(11) . . ?
O010 C02J C03O 124.2(12) . . ?
C03O C02J C035 121.3(12) . . ?
C01Y C02K H02K 120.2 . . ?
C03I C02K C01Y 119.5(13) . . ?
C03I C02K H02K 120.2 . . ?
C021 C02M H02M 117.4 . . ?
C04F C02M C021 125.1(13) . . ?
C04F C02M H02M 117.4 . . ?
H02G C02N H02H 106.4 . . ?
C02T C02N H02G 106.3 . . ?
C02T C02N H02H 106.3 . . ?
C02T C02N C03K 124.1(13) . . ?
C03K C02N H02G 106.3 . . ?
C03K C02N H02H 106.3 . . ?
C02V C02O H02O 119.6 . . ?
C04 C02O H02O 119.6 . . ?
C04 C02O C02V 120.9(15) . . ?
C021 C02P H02I 109.4 . . ?
C021 C02P H02J 109.4 . . ?
C021 C02P C03G 111.4(12) . . ?
H02I C02P H02J 108.0 . . ?
C03G C02P H02I 109.4 . . ?
C03G C02P H02J 109.4 . . ?
C01Y C02Q O01U 117.8(12) . . ?
C01Y C02Q C01Z 126.3(13) . . ?
C01Z C02Q O01U 115.7(12) . . ?
C031 O02R Ti6 164.3(12) . . ?
C01E C02S C03P 120.4(15) . . ?
C01E C02S C03V 119.9(13) . . ?
C03P C02S C03V 119.7(13) . . ?
C01V C02T C02N 122.3(13) . . ?
C02W C02T C01V 116.9(14) . . ?
C02W C02T C02N 120.2(14) . . ?
C020 C02U H02U 120.0 . . ?
C04R C02U C020 120.1(15) . . ?
C04R C02U H02U 120.0 . . ?
C02A C02V C026 119.3(14) . . ?
C02A C02V C02O 120.2(15) . . ?
C02O C02V C026 120.2(14) . . ?
C02T C02W H02W 116.5 . . ?
C038 C02W C02T 126.9(16) . . ?
C038 C02W H02W 116.5 . . ?
H02L C02X H02N 107.2 . . ?
C035 C02X H02L 108.0 . . ?
C035 C02X H02N 108.0 . . ?
C03J C02X H02L 108.0 . . ?
C03J C02X H02N 108.0 . . ?
C03J C02X C035 117.4(13) . . ?
C01W C02Y C01Z 121.7(13) . . ?
C01W C02Y H02P 106.9 . . ?
C01W C02Y H02Q 106.9 . . ?
C01Z C02Y H02P 106.9 . . ?
C01Z C02Y H02Q 106.9 . . ?
H02P C02Y H02Q 106.7 . . ?
H02R C02Z H02S 109.5 . . ?
H02R C02Z H02T 109.5 . . ?
H02S C02Z H02T 109.5 . . ?
C04J C02Z H02R 109.5 . . ?
C04J C02Z H02S 109.5 . . ?
C04J C02Z H02T 109.5 . . ?
C01L C030 H030 119.5 . . ?
C01L C030 C038 121.1(15) . . ?
C038 C030 H030 119.5 . . ?
O02R C031 C039 118.9(13) . . ?
O02R C031 C03D 118.8(15) . . ?
C03D C031 C039 122.3(14) . . ?
O00R C032 C03G 116.4(13) . . ?
O00R C032 C04B 121.8(12) . . ?
C03G C032 C04B 121.6(13) . . ?
C02C C034 C048 123.1(11) . . ?
C04E C034 C02C 118.7(13) . . ?
C04E C034 C048 118.0(12) . . ?
C02J C035 C02X 119.6(12) . . ?
C03U C035 C02J 117.1(12) . . ?
C03U C035 C02X 123.3(13) . . ?
C03D C036 H036 119.8 . . ?
C03D C036 C04G 120.3(14) . . ?
C04G C036 H036 119.8 . . ?
C02H C037 H03A 108.1 . . ?
C02H C037 H03B 108.1 . . ?
H03A C037 H03B 107.3 . . ?
C03T C037 C02H 116.8(13) . . ?
C03T C037 H03A 108.1 . . ?
C03T C037 H03B 108.1 . . ?
C02W C038 C030 114.6(15) . . ?
C02W C038 C41 123.3(16) . . ?
C030 C038 C41 122.0(15) . . ?
C031 C039 C040 119.3(13) . . ?
C042 C039 C031 113.7(14) . . ?
C042 C039 C040 126.6(15) . . ?
C03E C03A C04C 115.9(12) . . ?
C03E C03A C35 125.0(14) . . ?
C04C C03A C35 118.6(14) . . ?
C01Q C03B H03C 121.1 . . ?
C01Q C03B C04F 117.8(14) . . ?
C04F C03B H03C 121.1 . . ?
C031 C03D C03M 119.9(13) . . ?
C036 C03D C031 116.3(15) . . ?
C036 C03D C03M 123.8(14) . . ?
C03A C03E H03E 116.9 . . ?
C03A C03E C03H 126.2(15) . . ?
C03H C03E H03E 116.9 . . ?
C01O C03F C01Y 116.3(10) . . ?
C01O C03F H03D 108.2 . . ?
C01O C03F H03F 108.2 . . ?
C01Y C03F H03D 108.2 . . ?
C01Y C03F H03F 108.2 . . ?
H03D C03F H03F 107.4 . . ?
C032 C03G C02P 117.6(13) . . ?
C045 C03G C02P 124.9(13) . . ?
C045 C03G C032 117.5(14) . . ?
C027 C03H C04O 120.5(13) . . ?
C03E C03H C027 115.9(15) . . ?
C03E C03H C04O 123.5(15) . . ?
C02K C03I C03Y 115.9(13) . . ?
C02K C03I C40 119.1(14) . . ?
C03Y C03I C40 124.8(14) . . ?
C027 C03J C02X 122.2(12) . . ?
C04C C03J C027 118.0(14) . . ?
C04C C03J C02X 119.8(14) . . ?
C02C C03K C02N 124.6(12) . . ?
C04U C03K C02C 117.8(13) . . ?
C04U C03K C02N 117.5(14) . . ?
C03T C03L H03L 120.7 . . ?
C04L C03L H03L 120.7 . . ?
C04L C03L C03T 118.6(13) . . ?
C024 C03M H03G 107.7 . . ?
C024 C03M H03H 107.7 . . ?
C03D C03M C024 118.6(14) . . ?
C03D C03M H03G 107.7 . . ?
C03D C03M H03H 107.7 . . ?
H03G C03M H03H 107.1 . . ?
C02G C03N H03N 119.0 . . ?
C04P C03N C02G 122.0(16) . . ?
C04P C03N H03N 119.0 . . ?
C02J C03O C04Q 121.8(12) . . ?
C04W C03O C02J 116.8(14) . . ?
C04W C03O C04Q 121.1(13) . . ?
C02S C03P H03P 118.9 . . ?
C03X C03P C02S 122.2(16) . . ?
C03X C03P H03P 118.9 . . ?
C04B C03Q H03Q 118.7 . . ?
C04B C03Q C04D 122.6(15) . . ?
C04D C03Q H03Q 118.7 . . ?
C02A C03R C03S 122.3(13) . . ?
C04H C03R C02A 116.2(14) . . ?
C04H C03R C03S 121.0(15) . . ?
C020 C03S H03I 106.1 . . ?
C020 C03S H03J 106.1 . . ?
C03R C03S C020 125.0(14) . . ?
C03R C03S H03I 106.1 . . ?
C03R C03S H03J 106.1 . . ?
H03I C03S H03J 106.3 . . ?
C02B C03T C037 123.5(13) . . ?
C02B C03T C03L 118.4(13) . . ?
C03L C03T C037 116.6(12) . . ?
C035 C03U H03U 119.0 . . ?
C035 C03U C04N 122.1(14) . . ?
C04N C03U H03U 119.0 . . ?
C02I C03V C02S 111.9(12) . . ?
C02I C03V H03K 109.2 . . ?
C02I C03V H03M 109.2 . . ?
C02S C03V H03K 109.2 . . ?
C02S C03V H03M 109.2 . . ?
H03K C03V H03M 107.9 . . ?
C03P C03X C03Z 116.6(15) . . ?
C03P C03X C060 126.2(17) . . ?
C03Z C03X C060 117.0(17) . . ?
C01Z C03Y C03I 123.0(13) . . ?
C01Z C03Y H03Y 118.5 . . ?
C03I C03Y H03Y 118.5 . . ?
C02H C03Z C03X 118.7(15) . . ?
C02H C03Z H03Z 120.7 . . ?
C03X C03Z H03Z 120.7 . . ?
C02D C040 H04A 109.5 . . ?
C02D C040 H04B 109.5 . . ?
C039 C040 C02D 110.9(12) . . ?
C039 C040 H04A 109.5 . . ?
C039 C040 H04B 109.5 . . ?
H04A C040 H04B 108.0 . . ?
C01R C041 C11 105.3(13) . . ?
C46 C041 C01R 112.7(13) . . ?
C46 C041 C11 110.1(16) . . ?
C10 C041 C01R 111.9(12) . . ?
C10 C041 C46 112.0(15) . . ?
C10 C041 C11 104.3(17) . . ?
C039 C042 H042 115.8 . . ?
C04G C042 C039 128.4(18) . . ?
C04G C042 H042 115.8 . . ?
C022 C044 H044 120.4 . . ?
C022 C044 C04P 119.2(15) . . ?
C04P C044 H044 120.4 . . ?
C03G C045 H045 117.8 . . ?
C03G C045 C04D 124.4(15) . . ?
C04D C045 H045 117.8 . . ?
C041 C46 H46A 109.5 . . ?
C041 C46 H46B 109.5 . . ?
C041 C46 H46C 109.5 . . ?
H46A C46 H46B 109.5 . . ?
H46A C46 H46C 109.5 . . ?
H46B C46 H46C 109.5 . . ?
C02D C047 H047 117.9 . . ?
C04X C047 C02D 124.1(15) . . ?
C04X C047 H047 117.9 . . ?
C028 C048 C034 118.8(11) . . ?
C028 C048 H04C 107.6 . . ?
C028 C048 H04D 107.6 . . ?
C034 C048 H04C 107.6 . . ?
C034 C048 H04D 107.6 . . ?
H04C C048 H04D 107.1 . . ?
C01B C049 H049 119.4 . . ?
C054 C049 C01B 121.1(15) . . ?
C054 C049 H049 119.4 . . ?
C032 C04B C04Q 120.9(12) . . ?
C03Q C04B C032 117.6(15) . . ?
C03Q C04B C04Q 120.9(14) . . ?
C03A C04C H04E 118.7 . . ?
C03J C04C C03A 122.5(15) . . ?
C03J C04C H04E 118.7 . . ?
C03Q C04D C05P 122.0(14) . . ?
C045 C04D C03Q 115.1(13) . . ?
C045 C04D C05P 122.5(15) . . ?
C034 C04E H04F 118.9 . . ?
C050 C04E C034 122.2(14) . . ?
C050 C04E H04F 118.9 . . ?
C02M C04F C03B 117.0(12) . . ?
C02M C04F C04J 122.7(14) . . ?
C03B C04F C04J 120.4(14) . . ?
C036 C04G C47 114.9(16) . . ?
C042 C04G C036 118.1(16) . . ?
C042 C04G C47 126.2(19) . . ?
C03R C04H H04H 118.8 . . ?
C03R C04H C04 122.4(16) . . ?
C04 C04H H04H 118.8 . . ?
C05G C04I C04N 110.0(14) . . ?
C05G C04I C06G 106.4(17) . . ?
C59 C04I C04N 110.3(15) . . ?
C59 C04I C05G 110(2) . . ?
C59 C04I C06G 116.5(18) . . ?
C06G C04I C04N 103.7(17) . . ?
C04F C04J C02Z 110.6(13) . . ?
C04F C04J C36 105.5(13) . . ?
C06E C04J C02Z 106.3(14) . . ?
C06E C04J C04F 110.8(14) . . ?
C06E C04J C36 115.2(17) . . ?
C36 C04J C02Z 108.4(15) . . ?
C03L C04L C38 115.0(15) . . ?
C04S C04L C03L 120.1(14) . . ?
C04S C04L C38 124.9(16) . . ?
C03U C04N C04I 121.3(15) . . ?
C03U C04N C04W 117.8(14) . . ?
C04W C04N C04I 120.8(16) . . ?
C022 C04O H04G 108.3 . . ?
C022 C04O H04I 108.3 . . ?
C03H C04O C022 115.9(12) . . ?
C03H C04O H04G 108.3 . . ?
C03H C04O H04I 108.3 . . ?
H04G C04O H04I 107.4 . . ?
C03N C04P C044 118.0(14) . . ?
C03N C04P C7 121.0(19) . . ?
C044 C04P C7 121.1(17) . . ?
C03O C04Q C04B 121.9(14) . . ?
C03O C04Q H04J 106.9 . . ?
C03O C04Q H04K 106.9 . . ?
C04B C04Q H04J 106.9 . . ?
C04B C04Q H04K 106.9 . . ?
H04J C04Q H04K 106.7 . . ?
C02E C04R C05J 120.7(15) . . ?
C02U C04R C02E 122.2(14) . . ?
C02U C04R C05J 117.0(15) . . ?
C01W C04S H04S 119.5 . . ?
C04L C04S C01W 121.1(14) . . ?
C04L C04S H04S 119.5 . . ?
H45A C45 H45B 109.4 . . ?
H45A C45 H45C 109.4 . . ?
H45B C45 H45C 109.5 . . ?
C40 C45 H45A 110.1 . . ?
C40 C45 H45B 105.3 . . ?
C40 C45 H45C 113.0 . . ?
C03K C04U H04U 118.7 . . ?
C03K C04U C050 122.6(15) . . ?
C050 C04U H04U 118.7 . . ?
C03O C04W C04N 123.9(15) . . ?
C03O C04W H04W 118.1 . . ?
C04N C04W H04W 118.1 . . ?
C047 C04X C04Y 115.2(14) . . ?
C047 C04X C37 119.0(17) . . ?
C04Y C04X C37 123.6(17) . . ?
C02I C04Y H04Y 118.2 . . ?
C04X C04Y C02I 123.7(16) . . ?
C04X C04Y H04Y 118.2 . . ?
C04E C050 C04U 114.7(13) . . ?
C04E C050 C27 125.4(16) . . ?
C04U C050 C27 119.9(15) . . ?
Br2 C051 H05A 110.2 . . ?
Br2 C051 H05B 110.2 . . ?
Br2A C051 H05C 109.2 . . ?
Br2A C051 H05D 109.2 . . ?
C01X C051 Br2 107.7(11) . . ?
C01X C051 Br2A 112.2(12) . . ?
C01X C051 H05A 110.2 . . ?
C01X C051 H05B 110.2 . . ?
C01X C051 H05C 109.2 . . ?
C01X C051 H05D 109.2 . . ?
H05A C051 H05B 108.5 . . ?
H05C C051 H05D 107.9 . . ?
C02F C054 C58 119.7(16) . . ?
C049 C054 C02F 122.1(14) . . ?
C049 C054 C58 117.9(17) . . ?
H05E C055 H05F 109.5 . . ?
H05E C055 H05G 109.5 . . ?
H05F C055 H05G 109.5 . . ?
C05J C055 H05E 109.5 . . ?
C05J C055 H05F 109.5 . . ?
C05J C055 H05G 109.5 . . ?
C038 C41 C12 107.3(16) . . ?
C038 C41 C14 116.8(17) . . ?
C038 C41 C43 95(2) . . ?
C14 C41 C12 104.2(13) . . ?
C15 C41 C038 113.7(17) . . ?
C15 C41 C12 105.4(14) . . ?
C15 C41 C14 108.4(14) . . ?
C39 C41 C038 111(3) . . ?
C39 C41 C43 111.3(18) . . ?
C39 C41 C33 114.1(19) . . ?
C33 C41 C038 114(2) . . ?
C33 C41 C43 110.1(19) . . ?
C041 C10 H10A 109.5 . . ?
C041 C10 H10B 109.5 . . ?
C041 C10 H10C 109.5 . . ?
H10A C10 H10B 109.5 . . ?
H10A C10 H10C 109.5 . . ?
H10B C10 H10C 109.5 . . ?
H05H C059 H05I 109.5 . . ?
H05H C059 H05J 109.5 . . ?
H05I C059 H05J 109.5 . . ?
C05P C059 H05H 109.5 . . ?
C05P C059 H05I 109.5 . . ?
C05P C059 H05J 109.5 . . ?
H60A C60 H60B 109.5 . . ?
H60A C60 H60C 109.5 . . ?
H60B C60 H60C 109.5 . . ?
C05J C60 H60A 109.5 . . ?
C05J C60 H60B 109.5 . . ?
C05J C60 H60C 109.5 . . ?
H05K C05B H05L 109.5 . . ?
H05K C05B H05M 109.5 . . ?
H05L C05B H05M 109.5 . . ?
C05Y C05B H05K 109.5 . . ?
C05Y C05B H05L 109.5 . . ?
C05Y C05B H05M 109.5 . . ?
H05N C05C H05O 109.5 . . ?
H05N C05C H05P 109.5 . . ?
H05O C05C H05P 109.5 . . ?
C05Y C05C H05N 109.5 . . ?
C05Y C05C H05O 109.5 . . ?
C05Y C05C H05P 109.5 . . ?
C41 C12 H12A 109.5 . . ?
C41 C12 H12B 109.5 . . ?
C41 C12 H12C 109.5 . . ?
H12A C12 H12B 109.5 . . ?
H12A C12 H12C 109.5 . . ?
H12B C12 H12C 109.5 . . ?
H05Q C05E H05R 109.4 . . ?
H05Q C05E H05S 109.4 . . ?
H05R C05E H05S 109.5 . . ?
C05J C05E H05Q 110.0 . . ?
C05J C05E H05R 110.1 . . ?
C05J C05E H05S 108.3 . . ?
C04I C05G H05T 109.5 . . ?
C04I C05G H05U 109.5 . . ?
C04I C05G H05V 109.5 . . ?
H05T C05G H05U 109.5 . . ?
H05T C05G H05V 109.5 . . ?
H05U C05G H05V 109.5 . . ?
C03I C40 C20 111.1(15) . . ?
C03I C40 C42 105.5(18) . . ?
C45 C40 C03I 114.3(14) . . ?
C45 C40 C20 112.8(19) . . ?
C45 C40 C42 110.5(17) . . ?
C42 C40 C20 101.6(16) . . ?
C04R C05J C055 108.1(13) . . ?
C04R C05J C05E 109.8(16) . . ?
C055 C05J C05E 109.9(16) . . ?
C60 C05J C04R 113.0(15) . . ?
C60 C05J C055 113.5(18) . . ?
C60 C05J C05E 102.4(16) . . ?
H13A C13 H13B 109.4 . . ?
H13A C13 H13C 109.5 . . ?
H13B C13 H13C 109.5 . . ?
C27 C13 H13A 113.8 . . ?
C27 C13 H13B 112.0 . . ?
C27 C13 H13C 102.4 . . ?
C40 C20 H20A 109.7 . . ?
C40 C20 H20B 109.5 . . ?
C40 C20 H20C 109.2 . . ?
H20A C20 H20B 109.4 . . ?
H20A C20 H20C 109.5 . . ?
H20B C20 H20C 109.5 . . ?
C059 C05P C04D 107.9(16) . . ?
C059 C05P C05W 118(2) . . ?
C059 C05P C29 111(2) . . ?
C05W C05P C04D 103.2(17) . . ?
C29 C05P C04D 110.7(16) . . ?
C29 C05P C05W 106.1(18) . . ?
C04P C7 C51 101(2) . . ?
C04P C7 C53 113(2) . . ?
C19 C7 C04P 123(2) . . ?
C19 C7 C51 103(2) . . ?
C19 C7 C54 109.5(19) . . ?
C54 C7 C04P 117(2) . . ?
C54 C7 C51 99(2) . . ?
C52 C7 C04P 110(2) . . ?
C52 C7 C53 101.5(19) . . ?
C52 C7 C26 110(2) . . ?
C26 C7 C04P 117(2) . . ?
C26 C7 C53 103.4(19) . . ?
C41 C14 H14A 109.5 . . ?
C41 C14 H14B 109.5 . . ?
C41 C14 H14C 109.5 . . ?
H14A C14 H14B 109.5 . . ?
H14A C14 H14C 109.5 . . ?
H14B C14 H14C 109.5 . . ?
C05P C05W H05W 109.5 . . ?
C05P C05W H05X 109.5 . . ?
C05P C05W H05Y 109.5 . . ?
H05W C05W H05X 109.5 . . ?
H05W C05W H05Y 109.5 . . ?
H05X C05W H05Y 109.5 . . ?
H28A C28 H28B 109.5 . . ?
H28A C28 H28C 109.5 . . ?
H28B C28 H28C 109.5 . . ?
C37 C28 H28A 109.5 . . ?
C37 C28 H28B 109.5 . . ?
C37 C28 H28C 109.5 . . ?
O014 C05Y C05B 109.2(17) . . ?
O014 C05Y C05C 110.9(16) . . ?
O014 C05Y H05Z 106.3 . . ?
C05B C05Y H05Z 106.3 . . ?
C05C C05Y C05B 117.2(16) . . ?
C05C C05Y H05Z 106.3 . . ?
C03X C060 C06C 106.2(16) . . ?
C03X C060 C69 109.3(17) . . ?
C21 C060 C03X 114.9(18) . . ?
C21 C060 C06C 106(2) . . ?
C21 C060 C69 122.1(19) . . ?
C69 C060 C06C 95.3(18) . . ?
C40 C42 H42A 108.6 . . ?
C40 C42 H42B 112.3 . . ?
C40 C42 H42C 107.5 . . ?
H42A C42 H42B 109.5 . . ?
H42A C42 H42C 109.4 . . ?
H42B C42 H42C 109.5 . . ?
H56A C56 H56B 109.5 . . ?
H56A C56 H56C 109.5 . . ?
H56B C56 H56C 109.5 . . ?
C47 C56 H56A 103.4 . . ?
C47 C56 H56B 110.8 . . ?
C47 C56 H56C 114.0 . . ?
C04I C59 H59A 109.5 . . ?
C04I C59 H59B 109.5 . . ?
C04I C59 H59C 109.5 . . ?
H59A C59 H59B 109.5 . . ?
H59A C59 H59C 109.5 . . ?
H59B C59 H59C 109.5 . . ?
H16A C16 H16B 109.5 . . ?
H16A C16 H16C 109.5 . . ?
H16B C16 H16C 109.5 . . ?
C27 C16 H16A 108.7 . . ?
C27 C16 H16B 106.2 . . ?
C27 C16 H16C 113.4 . . ?
C041 C11 H11A 109.5 . . ?
C041 C11 H11B 109.5 . . ?
C041 C11 H11C 109.5 . . ?
H11A C11 H11B 109.5 . . ?
H11A C11 H11C 109.5 . . ?
H11B C11 H11C 109.5 . . ?
C060 C06C H06A 109.5 . . ?
C060 C06C H06B 109.5 . . ?
C060 C06C H06C 109.5 . . ?
H06A C06C H06B 109.5 . . ?
H06A C06C H06C 109.5 . . ?
H06B C06C H06C 109.5 . . ?
C04L C38 C17 111.8(16) . . ?
C04L C38 C63 107(2) . . ?
C17 C38 C63 105(2) . . ?
C34 C38 C04L 118.6(17) . . ?
C34 C38 C17 120(2) . . ?
C34 C38 C63 89(2) . . ?
C04J C06E H06D 109.5 . . ?
C04J C06E H06E 109.5 . . ?
C04J C06E H06F 109.5 . . ?
H06D C06E H06E 109.5 . . ?
H06D C06E H06F 109.5 . . ?
H06E C06E H06F 109.5 . . ?
C050 C27 C16 109.3(18) . . ?
C050 C27 C23 108(2) . . ?
C13 C27 C050 109.5(18) . . ?
C13 C27 C16 119(2) . . ?
C13 C27 C23 105(2) . . ?
C16 C27 C23 105.9(15) . . ?
C04I C06G H06G 109.5 . . ?
C04I C06G H06H 109.5 . . ?
C04I C06G H06I 109.5 . . ?
H06G C06G H06H 109.5 . . ?
H06G C06G H06I 109.5 . . ?
H06H C06G H06I 109.5 . . ?
C04X C37 C28 110(2) . . ?
C04X C37 C49 115(2) . . ?
C9 C37 C04X 125.2(17) . . ?
C9 C37 C28 105.8(17) . . ?
C9 C37 C49 100.1(14) . . ?
C49 C37 C28 96.6(9) . . ?
C38 C17 H17A 114.9 . . ?
C38 C17 H17B 103.3 . . ?
C38 C17 H17C 110.1 . . ?
H17A C17 H17B 109.5 . . ?
H17A C17 H17C 109.5 . . ?
H17B C17 H17C 109.4 . . ?
H50A C50 H50B 109.5 . . ?
H50A C50 H50C 109.5 . . ?
H50B C50 H50C 109.5 . . ?
C47 C50 H50A 109.5 . . ?
C47 C50 H50B 109.5 . . ?
C47 C50 H50C 109.5 . . ?
H57A C57 H57B 109.5 . . ?
H57A C57 H57C 109.5 . . ?
H57B C57 H57C 109.5 . . ?
C47 C57 H57A 109.5 . . ?
C47 C57 H57B 109.5 . . ?
C47 C57 H57C 109.5 . . ?
C41 C15 H15A 109.5 . . ?
C41 C15 H15B 109.5 . . ?
C41 C15 H15C 109.5 . . ?
H15A C15 H15B 109.5 . . ?
H15A C15 H15C 109.5 . . ?
H15B C15 H15C 109.5 . . ?
C37 C9 H9A 109.5 . . ?
C37 C9 H9B 109.5 . . ?
C37 C9 H9C 109.5 . . ?
H9A C9 H9B 109.5 . . ?
H9A C9 H9C 109.5 . . ?
H9B C9 H9C 109.5 . . ?
C27 C23 H23A 109.5 . . ?
C27 C23 H23B 109.5 . . ?
C27 C23 H23C 109.5 . . ?
H23A C23 H23B 109.5 . . ?
H23A C23 H23C 109.5 . . ?
H23B C23 H23C 109.5 . . ?
C37 C49 H49A 105.4 . . ?
C37 C49 H49B 110.9 . . ?
C37 C49 H49C 112.1 . . ?
H49A C49 H49B 109.5 . . ?
H49A C49 H49C 109.4 . . ?
H49B C49 H49C 109.5 . . ?
C054 C58 C30 118.8(17) . . ?
C8 C58 C054 121.4(17) . . ?
C8 C58 C30 96.0(8) . . ?
C8 C58 C44 97.7(9) . . ?
C44 C58 C054 120.8(15) . . ?
C44 C58 C30 96.5(9) . . ?
C58 C30 H30A 109.5 . . ?
C58 C30 H30B 109.5 . . ?
C58 C30 H30C 109.5 . . ?
H30A C30 H30B 109.5 . . ?
H30A C30 H30C 109.5 . . ?
H30B C30 H30C 109.5 . . ?
C58 C8 H8A 103.2 . . ?
C58 C8 H8B 109.4 . . ?
C58 C8 H8C 115.6 . . ?
H8A C8 H8B 109.5 . . ?
H8A C8 H8C 109.4 . . ?
H8B C8 H8C 109.4 . . ?
C58 C44 H44A 109.5 . . ?
C58 C44 H44B 109.5 . . ?
C58 C44 H44C 109.5 . . ?
H44A C44 H44B 109.5 . . ?
H44A C44 H44C 109.5 . . ?
H44B C44 H44C 109.5 . . ?
C060 C21 H21A 109.5 . . ?
C060 C21 H21B 109.5 . . ?
C060 C21 H21C 109.5 . . ?
H21A C21 H21B 109.5 . . ?
H21A C21 H21C 109.5 . . ?
H21B C21 H21C 109.5 . . ?
C05P C29 H29A 106.3 . . ?
C05P C29 H29B 112.8 . . ?
C05P C29 H29C 109.3 . . ?
H29A C29 H29B 109.5 . . ?
H29A C29 H29C 109.5 . . ?
H29B C29 H29C 109.5 . . ?
C7 C19 H19A 110.0 . . ?
C7 C19 H19B 110.0 . . ?
C7 C19 H19C 108.3 . . ?
H19A C19 H19B 109.5 . . ?
H19A C19 H19C 109.5 . . ?
H19B C19 H19C 109.5 . . ?
C7 C51 H51A 109.5 . . ?
C7 C51 H51B 109.5 . . ?
C7 C51 H51C 109.5 . . ?
H51A C51 H51B 109.5 . . ?
H51A C51 H51C 109.5 . . ?
H51B C51 H51C 109.5 . . ?
C41 C43 H43A 109.5 . . ?
C41 C43 H43B 109.5 . . ?
C41 C43 H43C 109.5 . . ?
H43A C43 H43B 109.5 . . ?
H43A C43 H43C 109.5 . . ?
H43B C43 H43C 109.5 . . ?
C41 C39 H39A 104.0 . . ?
C41 C39 H39B 111.4 . . ?
C41 C39 H39C 112.8 . . ?
H39A C39 H39B 109.5 . . ?
H39A C39 H39C 109.5 . . ?
H39B C39 H39C 109.5 . . ?
C41 C33 H33A 109.5 . . ?
C41 C33 H33B 109.5 . . ?
C41 C33 H33C 109.5 . . ?
H33A C33 H33B 109.5 . . ?
H33A C33 H33C 109.5 . . ?
H33B C33 H33C 109.5 . . ?
C38 C34 H34A 109.5 . . ?
C38 C34 H34B 109.5 . . ?
C38 C34 H34C 109.5 . . ?
H34A C34 H34B 109.5 . . ?
H34A C34 H34C 109.5 . . ?
H34B C34 H34C 109.5 . . ?
C7 C54 H54A 113.5 . . ?
C7 C54 H54B 105.2 . . ?
C7 C54 H54C 109.6 . . ?
H54A C54 H54B 109.5 . . ?
H54A C54 H54C 109.5 . . ?
H54B C54 H54C 109.5 . . ?
C060 C69 H69A 109.5 . . ?
C060 C69 H69B 109.5 . . ?
C060 C69 H69C 109.5 . . ?
H69A C69 H69B 109.5 . . ?
H69A C69 H69C 109.5 . . ?
H69B C69 H69C 109.5 . . ?
C5 O2 Ti7 140.0(19) . . ?
C7 C53 H53A 109.5 . . ?
C7 C53 H53B 109.5 . . ?
C7 C53 H53C 109.5 . . ?
H53A C53 H53B 109.5 . . ?
H53A C53 H53C 109.5 . . ?
H53B C53 H53C 109.5 . . ?
C7 C52 H52A 109.5 . . ?
C7 C52 H52B 109.5 . . ?
C7 C52 H52C 109.5 . . ?
H52A C52 H52B 109.5 . . ?
H52A C52 H52C 109.5 . . ?
H52B C52 H52C 109.5 . . ?
C7 C26 H26A 111.9 . . ?
C7 C26 H26B 102.7 . . ?
C7 C26 H26C 113.5 . . ?
H26A C26 H26B 109.5 . . ?
H26A C26 H26C 109.5 . . ?
H26B C26 H26C 109.5 . . ?
C02O C04 C04H 119.0(16) . . ?
C02O C04 C48 119.4(14) . . ?
C04H C04 C48 121.6(14) . . ?
C25 C48 C04 114.6(19) . . ?
C25 C48 C18 104.9(15) . . ?
C25 C48 C62 104.3(16) . . ?
C18 C48 C04 113.5(14) . . ?
C18 C48 C62 105.2(19) . . ?
C62 C48 C04 113.4(13) . . ?
C24 C48 C04 119(3) . . ?
C24 C48 C6 100.8(15) . . ?
C24 C48 C32 100.9(16) . . ?
C6 C48 C04 114(2) . . ?
C32 C48 C04 118(2) . . ?
C32 C48 C6 102(2) . . ?
C48 C25 H25A 109.5 . . ?
C48 C25 H25B 109.5 . . ?
C48 C25 H25C 109.5 . . ?
H25A C25 H25B 109.5 . . ?
H25A C25 H25C 109.5 . . ?
H25B C25 H25C 109.5 . . ?
C48 C18 H18A 109.5 . . ?
C48 C18 H18B 109.5 . . ?
C48 C18 H18C 109.5 . . ?
H18A C18 H18B 109.5 . . ?
H18A C18 H18C 109.5 . . ?
H18B C18 H18C 109.5 . . ?
C48 C62 H62A 109.5 . . ?
C48 C62 H62B 109.5 . . ?
C48 C62 H62C 109.5 . . ?
H62A C62 H62B 109.5 . . ?
H62A C62 H62C 109.5 . . ?
H62B C62 H62C 109.5 . . ?
C48 C24 H24A 108.1 . . ?
C48 C24 H24B 106.3 . . ?
C48 C24 H24C 114.0 . . ?
H24A C24 H24B 109.5 . . ?
H24A C24 H24C 109.5 . . ?
H24B C24 H24C 109.4 . . ?
C48 C6 H6A 108.4 . . ?
C48 C6 H6B 108.7 . . ?
C48 C6 H6C 111.3 . . ?
H6A C6 H6B 109.5 . . ?
H6A C6 H6C 109.5 . . ?
H6B C6 H6C 109.5 . . ?
C48 C32 H32A 111.6 . . ?
C48 C32 H32B 107.5 . . ?
C48 C32 H32C 109.3 . . ?
H32A C32 H32B 109.5 . . ?
H32A C32 H32C 109.5 . . ?
H32B C32 H32C 109.5 . . ?
C04G C47 C57 106.1(18) . . ?
C56 C47 C04G 113.7(19) . . ?
C56 C47 C57 101.3(18) . . ?
C50 C47 C04G 110.5(19) . . ?
C50 C47 C56 121(2) . . ?
C50 C47 C57 101.8(19) . . ?
C03A C35 C61 113.3(10) . . ?
C03A C35 C31A 98.5(14) . . ?
C31 C35 C03A 109.9(9) . . ?
C31 C35 C61 105.3(6) . . ?
C22 C35 C03A 113.0(9) . . ?
C22 C35 C31 108.1(6) . . ?
C22 C35 C61 106.8(6) . . ?
C61A C35 C03A 109.6(17) . . ?
C61A C35 C31A 99(3) . . ?
C22A C35 C03A 120.9(18) . . ?
C22A C35 C61A 126(2) . . ?
C22A C35 C31A 93(2) . . ?
C04J C36 H36A 109.5 . . ?
C04J C36 H36B 109.5 . . ?
C04J C36 H36C 109.5 . . ?
H36A C36 H36B 109.5 . . ?
H36A C36 H36C 109.5 . . ?
H36B C36 H36C 109.5 . . ?
C35 C31 H31A 109.2 . . ?
C35 C31 H31B 109.5 . . ?
C35 C31 H31C 109.8 . . ?
H31A C31 H31B 109.5 . . ?
H31A C31 H31C 109.5 . . ?
H31B C31 H31C 109.5 . . ?
C35 C61 H61A 109.1 . . ?
C35 C61 H61B 108.1 . . ?
C35 C61 H61C 111.2 . . ?
H61A C61 H61B 109.5 . . ?
H61A C61 H61C 109.5 . . ?
H61B C61 H61C 109.5 . . ?
C35 C22 H22A 109.5 . . ?
C35 C22 H22B 109.5 . . ?
C35 C22 H22C 109.5 . . ?
H22A C22 H22B 109.5 . . ?
H22A C22 H22C 109.5 . . ?
H22B C22 H22C 109.5 . . ?
C38 C63 H63A 106.8 . . ?
C38 C63 H63B 110.6 . . ?
C38 C63 H63C 110.8 . . ?
H63A C63 H63B 109.5 . . ?
H63A C63 H63C 109.5 . . ?
H63B C63 H63C 109.5 . . ?
O2 C5 H5 98.2 . . ?
C1 C5 O2 114(2) . . ?
C1 C5 H5 98.2 . . ?
C1 C5 C3 113.0(12) . . ?
C3 C5 O2 126(3) . . ?
C3 C5 H5 98.2 . . ?
C5 C1 H1A 122.7 . . ?
C5 C1 H1B 83.5 . . ?
C5 C1 H1C 118.1 . . ?
H1A C1 H1B 109.5 . . ?
H1A C1 H1C 109.5 . . ?
H1B C1 H1C 109.5 . . ?
C5 C3 H3A 113.5 . . ?
C5 C3 H3B 108.6 . . ?
C5 C3 H3C 106.3 . . ?
H3A C3 H3B 109.5 . . ?
H3A C3 H3C 109.5 . . ?
H3B C3 H3C 109.4 . . ?
C2A O1A Ti6 160.8(18) . . ?
O1A C2A H2A 102.5 . . ?
O1A C2A C1A 94.9(10) . . ?
O1A C2A C3A 123(3) . . ?
C1A C2A H2A 102.5 . . ?
C3A C2A H2A 102.5 . . ?
C3A C2A C1A 128(3) . . ?
C2A C1A H1AA 109.5 . . ?
C2A C1A H1AB 109.5 . . ?
C2A C1A H1AC 109.5 . . ?
H1AA C1A H1AB 109.5 . . ?
H1AA C1A H1AC 109.5 . . ?
H1AB C1A H1AC 109.5 . . ?
C2A C3A H3AA 98.6 . . ?
C2A C3A H3AB 114.2 . . ?
C2A C3A H3AC 115.0 . . ?
H3AA C3A H3AB 109.5 . . ?
H3AA C3A H3AC 109.5 . . ?
H3AB C3A H3AC 109.5 . . ?
C35 C61A H61D 107.6 . . ?
C35 C61A H61E 105.7 . . ?
C35 C61A H61F 115.0 . . ?
H61D C61A H61E 109.5 . . ?
H61D C61A H61F 109.5 . . ?
H61E C61A H61F 109.4 . . ?
C35 C31A H31D 105.1 . . ?
C35 C31A H31E 115.4 . . ?
C35 C31A H31F 107.7 . . ?
H31D C31A H31E 109.5 . . ?
H31D C31A H31F 109.5 . . ?
H31E C31A H31F 109.5 . . ?
C35 C22A H22D 107.0 . . ?
C35 C22A H22E 113.9 . . ?
C35 C22A H22F 107.4 . . ?
H22D C22A H22E 109.4 . . ?
H22D C22A H22F 109.5 . . ?
H22E C22A H22F 109.5 . . ?

loop_
_geom_bond_atom_site_label_1
_geom_bond_atom_site_label_2
_geom_bond_distance
_geom_bond_site_symmetry_2
_geom_bond_publ_flag
Ti1 Ti2 3.206(3) . ?
Ti1 O00B 1.917(8) . ?
Ti1 O00E 2.109(8) 2_656 ?
Ti1 O00G 2.108(8) . ?
Ti1 O00O 2.116(8) . ?
Ti1 O00T 1.835(8) . ?
Ti1 O00X 1.791(9) . ?
Ti13 Ti7 3.189(3) . ?
Ti13 O00C 2.105(8) . ?
Ti13 O00D 2.098(8) . ?
Ti13 O00F 1.886(8) . ?
Ti13 O00J 2.097(8) . ?
Ti13 O00L 1.831(8) . ?
Ti13 O00U 1.780(9) . ?
Ti4 Ti3 3.135(3) . ?
Ti4 O00I 2.093(8) . ?
Ti4 O00N 1.911(8) . ?
Ti4 O00Q 2.116(8) . ?
Ti4 O00R 1.788(8) . ?
Ti4 O00S 2.119(8) . ?
Ti4 O010 1.840(8) . ?
Ti11 Ti6 3.173(3) . ?
Ti11 O00H 2.072(8) . ?
Ti11 O00K 2.146(9) . ?
Ti11 O00M 2.106(8) . ?
Ti11 O00W 1.870(8) . ?
Ti11 O00Y 1.829(8) . ?
Ti11 O00Z 1.796(9) . ?
Ti2 Ti3 3.079(3) . ?
Ti2 O00B 2.083(8) . ?
Ti2 O00G 1.954(9) . ?
Ti2 O00N 1.947(8) . ?
Ti2 O00P 2.201(10) . ?
Ti2 O011 1.863(9) . ?
Ti2 O014 1.761(9) . ?
Ti3 O00B 1.870(8) . ?
Ti3 O00N 1.986(8) . ?
Ti3 O00Q 1.992(8) . ?
Ti3 O012 1.976(10) . ?
Ti3 O013 2.112(10) . ?
Ti3 O018 1.762(9) . ?
Ti6 Ti7 3.053(4) . ?
Ti6 O00F 1.901(8) . ?
Ti6 O00K 1.979(8) . ?
Ti6 O00W 2.039(8) . ?
Ti6 O3 1.776(14) . ?
Ti6 C2 2.619(19) . ?
Ti6 O02R 1.675(10) . ?
Ti6 O043 2.328(18) . ?
Ti6 O1A 2.024(19) . ?
Ti7 O00F 2.045(8) . ?
Ti7 O00J 2.003(9) . ?
Ti7 O00W 1.928(8) . ?
Ti7 O1 2.196(17) . ?
Ti7 O01U 1.713(10) . ?
Ti7 O2 1.957(18) . ?
Br2 C051 2.022(18) . ?
Br2A C051 2.055(19) . ?
O00C C015 1.257(11) . ?
O00D C01G 1.242(11) . ?
O00E Ti1 2.109(8) 2_656 ?
O00E C01I 1.271(10) . ?
O00G C017 1.415(16) . ?
O00H C01T 1.269(14) . ?
O00I C01T 1.265(15) . ?
O00J C01J 1.392(16) . ?
O00K C01S 1.427(16) . ?
O00L C01F 1.331(14) . ?
O00M C025 1.238(14) . ?
O00O C023 1.233(10) . ?
O00P C01X 1.282(17) . ?
O00Q C01M 1.406(14) . ?
O00R C032 1.360(16) . ?
O00S C025 1.228(14) . ?
O00T C02C 1.387(14) . ?
O00U C02A 1.370(17) . ?
O00X C01V 1.354(16) . ?
O00Y C02B 1.439(15) . ?
O00Z C01E 1.390(15) . ?
O3 C2 1.372(14) . ?
Br5 C4 1.71(2) . ?
C2 C4 1.574(12) . ?
C2 O1 1.382(14) . ?
C4 H4A 0.9900 . ?
C4 H4B 0.9900 . ?
O010 C02J 1.360(15) . ?
O011 C027 1.364(16) . ?
O012 C01X 1.227(17) . ?
O014 C05Y 1.42(2) . ?
C015 O00C 1.257(11) 2_656 ?
C015 C01G 1.55(3) . ?
C017 C022 1.465(18) . ?
C017 C02G 1.34(2) . ?
O018 C01P 1.343(15) . ?
C019 H019 0.9500 . ?
C019 C01H 1.468(18) . ?
C019 C01R 1.397(19) . ?
O01A C01H 1.534(18) . ?
O01A C01Q 1.550(18) . ?
C01B C01J 1.42(2) . ?
C01B C026 1.56(2) . ?
C01B C049 1.42(2) . ?
C01E C02H 1.36(2) . ?
C01E C02S 1.286(18) . ?
C01F C020 1.412(19) . ?
C01F C024 1.512(18) . ?
C01G O00D 1.242(11) 2_656 ?
C01H C01P 1.375(19) . ?
C01I O00E 1.271(10) 2_656 ?
C01I C023 1.56(2) . ?
C01J C01O 1.357(18) . ?
C01L C01V 1.349(18) . ?
C01L C029 1.58(2) . ?
C01L C030 1.36(2) . ?
C01M C01Q 1.349(18) . ?
C01M C021 1.401(19) . ?
C01N H01N 0.9500 . ?
C01N C01R 1.37(2) . ?
C01N C028 1.434(19) . ?
C01O C02F 1.398(19) . ?
C01O C03F 1.520(19) . ?
C01P C028 1.393(19) . ?
C01Q C03B 1.420(17) . ?
C01R C041 1.540(11) . ?
C01S C02D 1.362(19) . ?
C01S C02I 1.34(2) . ?
C01T C025 1.544(17) . ?
O01U C02Q 1.481(15) . ?
C01V C02T 1.391(19) . ?
C01W C02B 1.317(18) . ?
C01W C02Y 1.485(18) . ?
C01W C04S 1.49(2) . ?
C01X C051 1.56(2) . ?
C01Y C02K 1.435(18) . ?
C01Y C02Q 1.278(18) . ?
C01Y C03F 1.566(18) . ?
C01Z C02Q 1.356(19) . ?
C01Z C02Y 1.529(19) . ?
C01Z C03Y 1.407(18) . ?
C020 C02U 1.413(19) . ?
C020 C03S 1.52(2) . ?
C021 C02M 1.407(19) . ?
C021 C02P 1.489(19) . ?
C022 C044 1.368(19) . ?
C022 C04O 1.56(2) . ?
C023 O00O 1.233(10) 2_656 ?
C024 C02E 1.406(18) . ?
C024 C03M 1.476(19) . ?
C026 H02A 0.9900 . ?
C026 H02B 0.9900 . ?
C026 C02V 1.58(2) . ?
C027 C03H 1.40(2) . ?
C027 C03J 1.41(2) . ?
C028 C048 1.489(18) . ?
C029 H02C 0.9900 . ?
C029 H02D 0.9900 . ?
C029 C02G 1.574(19) . ?
C02A C02V 1.36(2) . ?
C02A C03R 1.44(2) . ?
C02B C03T 1.360(19) . ?
C02C C034 1.399(18) . ?
C02C C03K 1.38(2) . ?
C02D C040 1.52(2) . ?
C02D C047 1.489(19) . ?
C02E H02E 0.9500 . ?
C02E C04R 1.41(2) . ?
C02F H02F 0.9500 . ?
C02F C054 1.35(2) . ?
C02G C03N 1.45(2) . ?
C02H C037 1.61(2) . ?
C02H C03Z 1.39(2) . ?
C02I C03V 1.52(2) . ?
C02I C04Y 1.44(2) . ?
C02J C035 1.483(19) . ?
C02J C03O 1.386(19) . ?
C02K H02K 0.9500 . ?
C02K C03I 1.39(2) . ?
C02M H02M 0.9500 . ?
C02M C04F 1.40(2) . ?
C02N H02G 0.9900 . ?
C02N H02H 0.9900 . ?
C02N C02T 1.52(2) . ?
C02N C03K 1.549(19) . ?
C02O H02O 0.9500 . ?
C02O C02V 1.39(2) . ?
C02O C04 1.37(2) . ?
C02P H02I 0.9900 . ?
C02P H02J 0.9900 . ?
C02P C03G 1.58(2) . ?
O02R C031 1.348(18) . ?
C02S C03P 1.42(2) . ?
C02S C03V 1.56(2) . ?
C02T C02W 1.34(2) . ?
C02U H02U 0.9500 . ?
C02U C04R 1.39(2) . ?
C02W H02W 0.9500 . ?
C02W C038 1.34(2) . ?
C02X H02L 0.9900 . ?
C02X H02N 0.9900 . ?
C02X C035 1.488(19) . ?
C02X C03J 1.48(2) . ?
C02Y H02P 0.9900 . ?
C02Y H02Q 0.9900 . ?
C02Z H02R 0.9800 . ?
C02Z H02S 0.9800 . ?
C02Z H02T 0.9800 . ?
C02Z C04J 1.56(2) . ?
C030 H030 0.9500 . ?
C030 C038 1.40(2) . ?
C031 C039 1.49(2) . ?
C031 C03D 1.39(2) . ?
C032 C03G 1.39(2) . ?
C032 C04B 1.42(2) . ?
C034 C048 1.504(19) . ?
C034 C04E 1.385(19) . ?
C035 C03U 1.380(18) . ?
C036 H036 0.9500 . ?
C036 C03D 1.38(2) . ?
C036 C04G 1.50(2) . ?
C037 H03A 0.9900 . ?
C037 H03B 0.9900 . ?
C037 C03T 1.57(2) . ?
C038 C41 1.53(2) . ?
C039 C040 1.49(2) . ?
C039 C042 1.36(2) . ?
C03A C03E 1.34(2) . ?
C03A C04C 1.41(2) . ?
C03A C35 1.527(10) . ?
C03B H03C 0.9500 . ?
C03B C04F 1.43(2) . ?
C03D C03M 1.46(2) . ?
C03E H03E 0.9500 . ?
C03E C03H 1.377(19) . ?
C03F H03D 0.9900 . ?
C03F H03F 0.9900 . ?
C03G C045 1.326(19) . ?
C03H C04O 1.42(2) . ?
C03I C03Y 1.43(2) . ?
C03I C40 1.51(2) . ?
C03J C04C 1.363(19) . ?
C03K C04U 1.319(19) . ?
C03L H03L 0.9500 . ?
C03L C03T 1.44(2) . ?
C03L C04L 1.38(2) . ?
C03M H03G 0.9900 . ?
C03M H03H 0.9900 . ?
C03N H03N 0.9500 . ?
C03N C04P 1.39(2) . ?
C03O C04Q 1.52(2) . ?
C03O C04W 1.38(2) . ?
C03P H03P 0.9500 . ?
C03P C03X 1.32(2) . ?
C03Q H03Q 0.9500 . ?
C03Q C04B 1.31(2) . ?
C03Q C04D 1.45(2) . ?
C03R C03S 1.50(2) . ?
C03R C04H 1.39(2) . ?
C03S H03I 0.9900 . ?
C03S H03J 0.9900 . ?
C03U H03U 0.9500 . ?
C03U C04N 1.39(2) . ?
C03V H03K 0.9900 . ?
C03V H03M 0.9900 . ?
C03X C03Z 1.47(2) . ?
C03X C060 1.49(2) . ?
C03Y H03Y 0.9500 . ?
C03Z H03Z 0.9500 . ?
C040 H04A 0.9900 . ?
C040 H04B 0.9900 . ?
C041 C46 1.535(11) . ?
C041 C10 1.530(11) . ?
C041 C11 1.551(12) . ?
C042 H042 0.9500 . ?
C042 C04G 1.24(2) . ?
C044 H044 0.9500 . ?
C044 C04P 1.45(3) . ?
C045 H045 0.9500 . ?
C045 C04D 1.38(2) . ?
C46 H46A 0.9800 . ?
C46 H46B 0.9800 . ?
C46 H46C 0.9800 . ?
C047 H047 0.9500 . ?
C047 C04X 1.35(2) . ?
C048 H04C 0.9900 . ?
C048 H04D 0.9900 . ?
C049 H049 0.9500 . ?
C049 C054 1.31(2) . ?
C04B C04Q 1.52(2) . ?
C04C H04E 0.9500 . ?
C04D C05P 1.64(2) . ?
C04E H04F 0.9500 . ?
C04E C050 1.38(2) . ?
C04F C04J 1.55(2) . ?
C04G C47 1.60(2) . ?
C04H H04H 0.9500 . ?
C04H C04 1.39(2) . ?
C04I C04N 1.60(2) . ?
C04I C05G 1.54(3) . ?
C04I C59 1.51(3) . ?
C04I C06G 1.59(3) . ?
C04J C06E 1.53(2) . ?
C04J C36 1.554(11) . ?
C04L C04S 1.37(2) . ?
C04L C38 1.50(2) . ?
C04N C04W 1.42(2) . ?
C04O H04G 0.9900 . ?
C04O H04I 0.9900 . ?
C04P C7 1.46(2) . ?
C04Q H04J 0.9900 . ?
C04Q H04K 0.9900 . ?
C04R C05J 1.55(2) . ?
C04S H04S 0.9500 . ?
C45 H45A 0.9804 . ?
C45 H45B 0.9800 . ?
C45 H45C 0.9803 . ?
C45 C40 1.46(2) . ?
C04U H04U 0.9500 . ?
C04U C050 1.53(2) . ?
C04W H04W 0.9500 . ?
C04X C04Y 1.43(2) . ?
C04X C37 1.45(3) . ?
C04Y H04Y 0.9500 . ?
C050 C27 1.53(2) . ?
C051 H05A 0.9900 . ?
C051 H05B 0.9900 . ?
C051 H05C 0.9900 . ?
C051 H05D 0.9900 . ?
C054 C58 1.508(11) . ?
C055 H05E 0.9800 . ?
C055 H05F 0.9800 . ?
C055 H05G 0.9800 . ?
C055 C05J 1.55(3) . ?
C41 C12 1.545(11) . ?
C41 C14 1.533(11) . ?
C41 C15 1.521(11) . ?
C41 C43 1.56(2) . ?
C41 C39 1.51(2) . ?
C41 C33 1.52(2) . ?
C10 H10A 0.9800 . ?
C10 H10B 0.9800 . ?
C10 H10C 0.9800 . ?
C059 H05H 0.9800 . ?
C059 H05I 0.9800 . ?
C059 H05J 0.9800 . ?
C059 C05P 1.37(3) . ?
C60 H60A 0.9800 . ?
C60 H60B 0.9800 . ?
C60 H60C 0.9800 . ?
C60 C05J 1.51(3) . ?
C05B H05K 0.9800 . ?
C05B H05L 0.9800 . ?
C05B H05M 0.9800 . ?
C05B C05Y 1.52(3) . ?
C05C H05N 0.9800 . ?
C05C H05O 0.9800 . ?
C05C H05P 0.9800 . ?
C05C C05Y 1.52(2) . ?
C12 H12A 0.9800 . ?
C12 H12B 0.9800 . ?
C12 H12C 0.9800 . ?
C05E H05Q 0.9804 . ?
C05E H05R 0.9806 . ?
C05E H05S 0.9801 . ?
C05E C05J 1.57(2) . ?
C05G H05T 0.9800 . ?
C05G H05U 0.9800 . ?
C05G H05V 0.9800 . ?
C40 C20 1.64(3) . ?
C40 C42 1.62(3) . ?
C13 H13A 0.9805 . ?
C13 H13B 0.9803 . ?
C13 H13C 0.9797 . ?
C13 C27 1.39(3) . ?
C20 H20A 0.9798 . ?
C20 H20B 0.9803 . ?
C20 H20C 0.9803 . ?
C05P C05W 1.58(3) . ?
C05P C29 1.43(3) . ?
C7 C19 1.33(3) . ?
C7 C51 1.56(3) . ?
C7 C54 1.39(3) . ?
C7 C53 1.55(3) . ?
C7 C52 1.35(3) . ?
C7 C26 1.36(3) . ?
C14 H14A 0.9800 . ?
C14 H14B 0.9800 . ?
C14 H14C 0.9800 . ?
C05W H05W 0.9800 . ?
C05W H05X 0.9800 . ?
C05W H05Y 0.9800 . ?
C28 H28A 0.9800 . ?
C28 H28B 0.9800 . ?
C28 H28C 0.9800 . ?
C28 C37 1.483(11) . ?
C05Y H05Z 1.0000 . ?
C060 C06C 1.62(3) . ?
C060 C21 1.45(3) . ?
C060 C69 1.51(3) . ?
C42 H42A 0.9800 . ?
C42 H42B 0.9797 . ?
C42 H42C 0.9802 . ?
C56 H56A 0.9798 . ?
C56 H56B 0.9797 . ?
C56 H56C 0.9799 . ?
C56 C47 1.44(3) . ?
C59 H59A 0.9800 . ?
C59 H59B 0.9800 . ?
C59 H59C 0.9800 . ?
C16 H16A 0.9793 . ?
C16 H16B 0.9800 . ?
C16 H16C 0.9800 . ?
C16 C27 1.55(3) . ?
C11 H11A 0.9800 . ?
C11 H11B 0.9800 . ?
C11 H11C 0.9800 . ?
C06C H06A 0.9800 . ?
C06C H06B 0.9800 . ?
C06C H06C 0.9800 . ?
C38 C17 1.525(12) . ?
C38 C34 1.45(3) . ?
C38 C63 1.69(4) . ?
C06E H06D 0.9800 . ?
C06E H06E 0.9800 . ?
C06E H06F 0.9800 . ?
C27 C23 1.57(3) . ?
C06G H06G 0.9800 . ?
C06G H06H 0.9800 . ?
C06G H06I 0.9800 . ?
C37 C9 1.39(3) . ?
C37 C49 1.478(12) . ?
C17 H17A 0.9801 . ?
C17 H17B 0.9799 . ?
C17 H17C 0.9807 . ?
C50 H50A 0.9800 . ?
C50 H50B 0.9800 . ?
C50 H50C 0.9800 . ?
C50 C47 1.40(3) . ?
C57 H57A 0.9800 . ?
C57 H57B 0.9800 . ?
C57 H57C 0.9800 . ?
C57 C47 1.74(4) . ?
C15 H15A 0.9800 . ?
C15 H15B 0.9800 . ?
C15 H15C 0.9800 . ?
C9 H9A 0.9800 . ?
C9 H9B 0.9800 . ?
C9 H9C 0.9800 . ?
C23 H23A 0.9800 . ?
C23 H23B 0.9800 . ?
C23 H23C 0.9800 . ?
C49 H49A 0.9799 . ?
C49 H49B 0.9804 . ?
C49 H49C 0.9797 . ?
C58 C30 1.517(11) . ?
C58 C8 1.492(11) . ?
C58 C44 1.496(11) . ?
C30 H30A 0.9800 . ?
C30 H30B 0.9800 . ?
C30 H30C 0.9800 . ?
C8 H8A 0.9798 . ?
C8 H8B 0.9797 . ?
C8 H8C 0.9804 . ?
C44 H44A 0.9800 . ?
C44 H44B 0.9800 . ?
C44 H44C 0.9800 . ?
C21 H21A 0.9800 . ?
C21 H21B 0.9800 . ?
C21 H21C 0.9800 . ?
C29 H29A 0.9799 . ?
C29 H29B 0.9804 . ?
C29 H29C 0.9798 . ?
C19 H19A 0.9803 . ?
C19 H19B 0.9794 . ?
C19 H19C 0.9797 . ?
C51 H51A 0.9800 . ?
C51 H51B 0.9800 . ?
C51 H51C 0.9800 . ?
C43 H43A 0.9800 . ?
C43 H43B 0.9800 . ?
C43 H43C 0.9800 . ?
C39 H39A 0.9800 . ?
C39 H39B 0.9796 . ?
C39 H39C 0.9797 . ?
C33 H33A 0.9800 . ?
C33 H33B 0.9800 . ?
C33 H33C 0.9800 . ?
C34 H34A 0.9800 . ?
C34 H34B 0.9800 . ?
C34 H34C 0.9800 . ?
C54 H54A 0.9797 . ?
C54 H54B 0.9796 . ?
C54 H54C 0.9800 . ?
C69 H69A 0.9800 . ?
C69 H69B 0.9800 . ?
C69 H69C 0.9800 . ?
O2 C5 1.506(12) . ?
C53 H53A 0.9800 . ?
C53 H53B 0.9800 . ?
C53 H53C 0.9800 . ?
C52 H52A 0.9800 . ?
C52 H52B 0.9800 . ?
C52 H52C 0.9800 . ?
C26 H26A 0.9802 . ?
C26 H26B 0.9800 . ?
C26 H26C 0.9799 . ?
C04 C48 1.49(3) . ?
C48 C25 1.43(3) . ?
C48 C18 1.45(2) . ?
C48 C62 1.45(2) . ?
C48 C24 1.43(3) . ?
C48 C6 1.45(2) . ?
C48 C32 1.44(2) . ?
C25 H25A 0.9800 . ?
C25 H25B 0.9800 . ?
C25 H25C 0.9800 . ?
C18 H18A 0.9800 . ?
C18 H18B 0.9800 . ?
C18 H18C 0.9800 . ?
C62 H62A 0.9800 . ?
C62 H62B 0.9800 . ?
C62 H62C 0.9800 . ?
C24 H24A 0.9797 . ?
C24 H24B 0.9798 . ?
C24 H24C 0.9803 . ?
C6 H6A 0.9799 . ?
C6 H6B 0.9800 . ?
C6 H6C 0.9800 . ?
C32 H32A 0.9796 . ?
C32 H32B 0.9797 . ?
C32 H32C 0.9804 . ?
C35 C31 1.514(10) . ?
C35 C61 1.539(10) . ?
C35 C22 1.485(10) . ?
C35 C61A 1.487(12) . ?
C35 C31A 1.94(5) . ?
C35 C22A 1.40(4) . ?
C36 H36A 0.9800 . ?
C36 H36B 0.9800 . ?
C36 H36C 0.9800 . ?
C31 H31A 0.9800 . ?
C31 H31B 0.9801 . ?
C31 H31C 0.9799 . ?
C61 H61A 0.9800 . ?
C61 H61B 0.9795 . ?
C61 H61C 0.9798 . ?
C22 H22A 0.9800 . ?
C22 H22B 0.9800 . ?
C22 H22C 0.9800 . ?
C63 H63A 0.9800 . ?
C63 H63B 0.9799 . ?
C63 H63C 0.9805 . ?
C5 H5 1.0000 . ?
C5 C1 1.501(12) . ?
C5 C3 1.502(12) . ?
C1 H1A 0.9798 . ?
C1 H1B 0.9796 . ?
C1 H1C 0.9800 . ?
C3 H3A 0.9797 . ?
C3 H3B 0.9801 . ?
C3 H3C 0.9802 . ?
O1A C2A 1.487(12) . ?
C2A H2A 1.0000 . ?
C2A C1A 1.497(12) . ?
C2A C3A 1.494(12) . ?
C1A H1AA 0.9800 . ?
C1A H1AB 0.9800 . ?
C1A H1AC 0.9800 . ?
C3A H3AA 0.9800 . ?
C3A H3AB 0.9796 . ?
C3A H3AC 0.9799 . ?
C61A H61D 0.9798 . ?
C61A H61E 0.9800 . ?
C61A H61F 0.9805 . ?
C31A H31D 0.9799 . ?
C31A H31E 0.9797 . ?
C31A H31F 0.9800 . ?
C22A H22D 0.9804 . ?
C22A H22E 0.9800 . ?
C22A H22F 0.9796 . ?

loop_
_geom_torsion_atom_site_label_1
_geom_torsion_atom_site_label_2
_geom_torsion_atom_site_label_3
_geom_torsion_atom_site_label_4
_geom_torsion
_geom_torsion_site_symmetry_1
_geom_torsion_site_symmetry_2
_geom_torsion_site_symmetry_3
_geom_torsion_site_symmetry_4
_geom_torsion_publ_flag
Ti1 Ti2 O011 C027 120.4(13) . . . . ?
Ti1 Ti2 O014 C05Y 40(3) . . . . ?
Ti1 O00E C01I O00E -179.9(6) 2_656 . . 2_656 ?
Ti1 O00E C01I C023 0.1(6) 2_656 . . . ?
Ti1 O00G C017 C022 -106.9(12) . . . . ?
Ti1 O00G C017 C02G 76.0(16) . . . . ?
Ti1 O00O C023 O00O -177.0(6) . . . 2_656 ?
Ti1 O00O C023 C01I 3.0(6) . . . . ?
Ti1 O00T C02C C034 -124.4(12) . . . . ?
Ti1 O00T C02C C03K 60.3(19) . . . . ?
Ti1 O00X C01V C01L -101.2(15) . . . . ?
Ti1 O00X C01V C02T 79.4(16) . . . . ?
Ti13 Ti7 O01U C02Q 106.4(16) . . . . ?
Ti13 O00C C015 O00C 178.6(6) . . . 2_656 ?
Ti13 O00C C015 C01G -1.4(6) . . . . ?
Ti13 O00D C01G O00D -177.9(6) . . . 2_656 ?
Ti13 O00D C01G C015 2.1(6) . . . . ?
Ti13 O00J C01J C01B 80.2(14) . . . . ?
Ti13 O00J C01J C01O -106.2(12) . . . . ?
Ti13 O00L C01F C020 57.4(19) . . . . ?
Ti13 O00L C01F C024 -124.3(11) . . . . ?
Ti13 O00U C02A C02V -105.1(16) . . . . ?
Ti13 O00U C02A C03R 80.2(17) . . . . ?
Ti4 Ti3 O00B Ti1 -168.6(8) . . . . ?
Ti4 Ti3 O00B Ti2 -11.8(4) . . . . ?
Ti4 Ti3 O018 C01P -33(3) . . . . ?
Ti4 O00I C01T O00H -178.9(10) . . . . ?
Ti4 O00I C01T C025 -3.9(12) . . . . ?
Ti4 O00Q C01M C01Q -110.3(13) . . . . ?
Ti4 O00Q C01M C021 65.4(15) . . . . ?
Ti4 O00R C032 C03G -101.1(15) . . . . ?
Ti4 O00R C032 C04B 75.4(18) . . . . ?
Ti4 O00S C025 O00M -178.7(10) . . . . ?
Ti4 O00S C025 C01T 0.1(12) . . . . ?
Ti4 O010 C02J C035 -115.5(12) . . . . ?
Ti4 O010 C02J C03O 69.5(19) . . . . ?
Ti11 Ti6 O3 C2 53.4(13) . . . . ?
Ti11 Ti6 O02R C031 57(5) . . . . ?
Ti11 O00H C01T O00I 177.2(9) . . . . ?
Ti11 O00H C01T C025 2.1(12) . . . . ?
Ti11 O00K C01S C02D -108.7(12) . . . . ?
Ti11 O00K C01S C02I 70.5(16) . . . . ?
Ti11 O00M C025 O00S -179.3(10) . . . . ?
Ti11 O00M C025 C01T 1.9(12) . . . . ?
Ti11 O00Y C02B C01W -117.1(13) . . . . ?
Ti11 O00Y C02B C03T 60.6(18) . . . . ?
Ti11 O00Z C01E C02H 77.6(17) . . . . ?
Ti11 O00Z C01E C02S -100.1(16) . . . . ?
Ti2 Ti1 O00T C02C 91.4(12) . . . . ?
Ti2 Ti1 O00X C01V 122.1(13) . . . . ?
Ti2 Ti3 O00B Ti1 -156.8(11) . . . . ?
Ti2 Ti3 O018 C01P 122(2) . . . . ?
Ti2 O00G C017 C022 79.8(13) . . . . ?
Ti2 O00G C017 C02G -97.2(16) . . . . ?
Ti2 O00P C01X O012 9(2) . . . . ?
Ti2 O00P C01X C051 -157.7(11) . . . . ?
Ti2 O011 C027 C03H -85.2(16) . . . . ?
Ti2 O011 C027 C03J 98.4(16) . . . . ?
Ti2 O014 C05Y C05B 102(3) . . . . ?
Ti2 O014 C05Y C05C -128(2) . . . . ?
Ti3 Ti4 O00R C032 127.0(12) . . . . ?
Ti3 Ti4 O010 C02J 97.4(10) . . . . ?
Ti3 Ti2 O011 C027 -165.0(12) . . . . ?
Ti3 Ti2 O014 C05Y -76(2) . . . . ?
Ti3 O00Q C01M C01Q 72.9(15) . . . . ?
Ti3 O00Q C01M C021 -111.4(12) . . . . ?
Ti3 O012 C01X O00P 6(2) . . . . ?
Ti3 O012 C01X C051 172.8(10) . . . . ?
Ti3 O018 C01P C01H 45(3) . . . . ?
Ti3 O018 C01P C028 -132(2) . . . . ?
Ti6 Ti11 O00W Ti7 150.9(12) . . . . ?
Ti6 Ti11 O00Y C02B 99.2(10) . . . . ?
Ti6 Ti11 O00Z C01E 121.3(12) . . . . ?
Ti6 Ti7 O01U C02Q -170.5(14) . . . . ?
Ti6 O00K C01S C02D 75.8(14) . . . . ?
Ti6 O00K C01S C02I -104.9(13) . . . . ?
Ti6 O3 C2 C4 169.2(13) . . . . ?
Ti6 O3 C2 O1 19(3) . . . . ?
Ti6 C2 C4 Br5 160.5(16) . . . . ?
Ti6 C2 O1 Ti7 11.3(15) . . . . ?
Ti6 O02R C031 C039 -31(6) . . . . ?
Ti6 O02R C031 C03D 153(4) . . . . ?
Ti6 O1A C2A C1A -148(6) . . . . ?
Ti6 O1A C2A C3A 70(9) . . . . ?
Ti7 Ti13 O00F Ti6 153.2(12) . . . . ?
Ti7 Ti13 O00L C01F 99.7(12) . . . . ?
Ti7 Ti13 O00U C02A 120.8(12) . . . . ?
Ti7 Ti6 O3 C2 -18.7(13) . . . . ?
Ti7 Ti6 O02R C031 164(4) . . . . ?
Ti7 O00J C01J C01B -97.4(13) . . . . ?
Ti7 O00J C01J C01O 76.2(14) . . . . ?
Ti7 O01U C02Q C01Y -78(2) . . . . ?
Ti7 O01U C02Q C01Z 106.1(18) . . . . ?
Ti7 O2 C5 C1 33(5) . . . . ?
Ti7 O2 C5 C3 -117(4) . . . . ?
O00B Ti1 O00T C02C 88.7(12) . . . . ?
O00B Ti1 O00X C01V 161.0(13) . . . . ?
O00B Ti2 O011 C027 156.4(13) . . . . ?
O00B Ti2 O014 C05Y -12(3) . . . . ?
O00B Ti3 O018 C01P 127(3) . . . . ?
O00C Ti13 O00F Ti6 -177.3(7) . . . . ?
O00C Ti13 O00F Ti7 29.4(11) . . . . ?
O00C Ti13 O00L C01F -102.9(12) . . . . ?
O00C Ti13 O00U C02A -0.5(12) . . . . ?
O00C C015 C01G O00D -0.4(5) . . . . ?
O00C C015 C01G O00D -0.4(6) 2_656 . . 2_656 ?
O00C C015 C01G O00D 179.6(6) . . . 2_656 ?
O00C C015 C01G O00D 179.6(5) 2_656 . . . ?
O00D Ti13 O00F Ti6 -121.1(9) . . . . ?
O00D Ti13 O00F Ti7 85.6(4) . . . . ?
O00D Ti13 O00L C01F 179.8(12) . . . . ?
O00D Ti13 O00U C02A -5(2) . . . . ?
O00E Ti1 O00T C02C 175.1(12) 2_656 . . . ?
O00E Ti1 O00X C01V 2(2) 2_656 . . . ?
O00E C01I C023 O00O 177.9(6) 2_656 . . 2_656 ?
O00E C01I C023 O00O 177.9(6) . . . . ?
O00E C01I C023 O00O -2.1(6) . . . 2_656 ?
O00E C01I C023 O00O -2.1(6) 2_656 . . . ?
O00F Ti13 O00L C01F 91.4(12) . . . . ?
O00F Ti13 O00U C02A 159.2(12) . . . . ?
O00F Ti6 O3 C2 -59.8(13) . . . . ?
O00F Ti6 O02R C031 -169(5) . . . . ?
O00F Ti7 O01U C02Q 143.3(15) . . . . ?
O00G Ti1 O00X C01V 87.5(13) . . . . ?
O00G Ti2 O011 C027 81.4(13) . . . . ?
O00G Ti2 O014 C05Y 58(2) . . . . ?
O00G C017 C022 C044 -177.8(13) . . . . ?
O00G C017 C022 C04O 1.5(18) . . . . ?
O00G C017 C02G C029 5(2) . . . . ?
O00G C017 C02G C03N 175.8(13) . . . . ?
O00H Ti11 O00W Ti6 80.4(4) . . . . ?
O00H Ti11 O00W Ti7 -128.7(9) . . . . ?
O00H Ti11 O00Y C02B 174.3(10) . . . . ?
O00H Ti11 O00Z C01E -1(2) . . . . ?
O00H C01T C025 O00M -2.8(15) . . . . ?
O00H C01T C025 O00S 178.3(10) . . . . ?
O00I Ti4 O00R C032 6(2) . . . . ?
O00I Ti4 O010 C02J 169.2(11) . . . . ?
O00I C01T C025 O00M -178.4(10) . . . . ?
O00I C01T C025 O00S 2.6(15) . . . . ?
O00J Ti13 O00F Ti6 147.9(10) . . . . ?
O00J Ti13 O00F Ti7 -5.3(4) . . . . ?
O00J Ti13 O00U C02A 84.9(12) . . . . ?
O00J Ti7 O01U C02Q 68.2(17) . . . . ?
O00J C01J C01O C02F -176.6(11) . . . . ?
O00J C01J C01O C03F 1.5(18) . . . . ?
O00K Ti11 O00W Ti6 -9.1(4) . . . . ?
O00K Ti11 O00W Ti7 141.8(9) . . . . ?
O00K Ti11 O00Z C01E 85.9(12) . . . . ?
O00K Ti6 O3 C2 90.9(13) . . . . ?
O00K Ti6 O02R C031 21(5) . . . . ?
O00K C01S C02D C040 2.0(19) . . . . ?
O00K C01S C02D C047 178.0(11) . . . . ?
O00K C01S C02I C03V 1(2) . . . . ?
O00K C01S C02I C04Y 179.4(12) . . . . ?
O00L Ti13 O00F Ti6 -35.5(10) . . . . ?
O00L Ti13 O00F Ti7 171.3(4) . . . . ?
O00L Ti13 O00U C02A -95.4(12) . . . . ?
O00L C01F C020 C02U 178.6(13) . . . . ?
O00L C01F C020 C03S 9(2) . . . . ?
O00L C01F C024 C02E -179.0(12) . . . . ?
O00L C01F C024 C03M -4.3(17) . . . . ?
O00M Ti11 O00W Ti6 22.7(10) . . . . ?
O00M Ti11 O00W Ti7 173.6(6) . . . . ?
O00M Ti11 O00Y C02B -108.8(10) . . . . ?
O00M Ti11 O00Z C01E 2.5(12) . . . . ?
O00N Ti4 O00R C032 165.4(12) . . . . ?
O00N Ti4 O010 C02J 80.2(11) . . . . ?
O00N Ti2 O011 C027 -128.8(13) . . . . ?
O00N Ti2 O014 C05Y -110(2) . . . . ?
O00N Ti3 O00B Ti1 -170.4(9) . . . . ?
O00N Ti3 O00B Ti2 -13.6(3) . . . . ?
O00N Ti3 O018 C01P 9(3) . . . . ?
O00O Ti1 O00T C02C -107.3(12) . . . . ?
O00O Ti1 O00X C01V 0.6(13) . . . . ?
O00P Ti2 O014 C05Y -29(2) . . . . ?
O00P C01X C051 Br2 -43.5(16) . . . . ?
O00P C01X C051 Br2A 135.4(12) . . . . ?
O00Q Ti4 O00R C032 90.7(12) . . . . ?
O00Q Ti3 O00B Ti1 -139.2(8) . . . . ?
O00Q Ti3 O00B Ti2 17.6(9) . . . . ?
O00Q Ti3 O018 C01P -60(3) . . . . ?
O00Q C01M C01Q O01A -1(2) . . . . ?
O00Q C01M C01Q C03B 179.2(12) . . . . ?
O00Q C01M C021 C02M -179.2(12) . . . . ?
O00Q C01M C021 C02P 10(2) . . . . ?
O00R Ti4 O010 C02J -24.7(11) . . . . ?
O00R C032 C03G C02P 1(2) . . . . ?
O00R C032 C03G C045 -176.9(14) . . . . ?
O00R C032 C04B C03Q 178.7(14) . . . . ?
O00R C032 C04B C04Q -10(2) . . . . ?
O00S Ti4 O00R C032 7.5(12) . . . . ?
O00S Ti4 O010 C02J -114.0(11) . . . . ?
O00T Ti1 O00X C01V -94.5(13) . . . . ?
O00T C02C C034 C048 -6(2) . . . . ?
O00T C02C C034 C04E 178.7(13) . . . . ?
O00T C02C C03K C02N 6(2) . . . . ?
O00T C02C C03K C04U -177.8(15) . . . . ?
O00U Ti13 O00F Ti6 62.9(10) . . . . ?
O00U Ti13 O00F Ti7 -90.4(5) . . . . ?
O00U Ti13 O00L C01F -14.7(12) . . . . ?
O00U C02A C02V C026 11(2) . . . . ?
O00U C02A C02V C02O -174.9(14) . . . . ?
O00U C02A C03R C03S -13(2) . . . . ?
O00U C02A C03R C04H 174.8(15) . . . . ?
O00W Ti11 O00Y C02B 86.2(10) . . . . ?
O00W Ti11 O00Z C01E 160.0(12) . . . . ?
O00W Ti6 O3 C2 17.6(13) . . . . ?
O00W Ti6 O02R C031 99(5) . . . . ?
O00W Ti7 O01U C02Q -134.5(16) . . . . ?
O00X Ti1 O00T C02C -18.4(12) . . . . ?
O00X C01V C02T C02N -13.3(18) . . . . ?
O00X C01V C02T C02W 175.6(12) . . . . ?
O00Y Ti11 O00W Ti6 166.2(4) . . . . ?
O00Y Ti11 O00W Ti7 -43.0(9) . . . . ?
O00Y Ti11 O00Z C01E -94.8(12) . . . . ?
O00Y C02B C03T C037 16(2) . . . . ?
O00Y C02B C03T C03L -178.5(14) . . . . ?
O00Z Ti11 O00W Ti6 -95.1(5) . . . . ?
O00Z Ti11 O00W Ti7 55.7(9) . . . . ?
O00Z Ti11 O00Y C02B -19.5(11) . . . . ?
O00Z C01E C02H C037 -12(2) . . . . ?
O00Z C01E C02H C03Z -178.5(13) . . . . ?
O00Z C01E C02S C03P -179.5(13) . . . . ?
O00Z C01E C02S C03V 3(2) . . . . ?
O3 Ti6 O02R C031 -70(5) . . . . ?
O3 C2 C4 Br5 148.1(17) . . . . ?
O3 C2 O1 Ti7 0(3) . . . . ?
C2 Ti6 O02R C031 -78(5) . . . . ?
C4 C2 O1 Ti7 -150.9(14) . . . . ?
O1 Ti7 O01U C02Q -34(2) . . . . ?
O1 C2 C4 Br5 -53(2) . . . . ?
O010 Ti4 O00R C032 -88.3(13) . . . . ?
O010 C02J C035 C02X -3(2) . . . . ?
O010 C02J C035 C03U 175.2(13) . . . . ?
O010 C02J C03O C04Q 6(2) . . . . ?
O010 C02J C03O C04W -179.3(15) . . . . ?
O011 Ti2 O014 C05Y 153(2) . . . . ?
O011 C027 C03H C03E -175.1(13) . . . . ?
O011 C027 C03H C04O 2(2) . . . . ?
O011 C027 C03J C02X -5(2) . . . . ?
O011 C027 C03J C04C 175.7(13) . . . . ?
O012 Ti3 O00B Ti1 -67.4(9) . . . . ?
O012 Ti3 O00B Ti2 89.4(4) . . . . ?
O012 Ti3 O018 C01P -146(3) . . . . ?
O012 C01X C051 Br2 148.1(12) . . . . ?
O012 C01X C051 Br2A -33.1(18) . . . . ?
O013 Ti3 O00B Ti1 107.1(9) . . . . ?
O013 Ti3 O00B Ti2 -96.1(4) . . . . ?
O013 Ti3 O018 C01P 41(3) . . . . ?
O014 Ti2 O011 C027 -17.6(14) . . . . ?
C017 C022 C044 C04P 1(2) . . . . ?
C017 C022 C04O C03H -99.3(15) . . . . ?
C017 C02G C03N C04P 3(2) . . . . ?
O018 Ti3 O00B Ti1 26.7(10) . . . . ?
O018 Ti3 O00B Ti2 -176.5(4) . . . . ?
O018 C01P C028 C01N -175.6(12) . . . . ?
O018 C01P C028 C048 7(2) . . . . ?
C019 C01H C01P O018 175.6(12) . . . . ?
C019 C01H C01P C028 -8(2) . . . . ?
C019 C01R C041 C46 126.0(17) . . . . ?
C019 C01R C041 C10 -1(2) . . . . ?
C019 C01R C041 C11 -113.9(17) . . . . ?
O01A C01H C01P O018 -13(2) . . . . ?
O01A C01H C01P C028 162.8(13) . . . . ?
O01A C01Q C03B C04F 177.2(12) . . . . ?
C01B C01J C01O C02F -2.9(19) . . . . ?
C01B C01J C01O C03F 175.1(11) . . . . ?
C01B C026 C02V C02A 80.8(19) . . . . ?
C01B C026 C02V C02O -93.3(19) . . . . ?
C01B C049 C054 C02F 2(3) . . . . ?
C01B C049 C054 C58 175.9(15) . . . . ?
C01E C02H C037 C03T 57.8(19) . . . . ?
C01E C02H C03Z C03X -1(2) . . . . ?
C01E C02S C03P C03X -3(3) . . . . ?
C01E C02S C03V C02I 88.6(18) . . . . ?
C01F C020 C02U C04R -1(2) . . . . ?
C01F C020 C03S C03R -93.6(19) . . . . ?
C01F C024 C02E C04R 1(2) . . . . ?
C01F C024 C03M C03D 141.9(13) . . . . ?
C01H C019 C01R C01N 2(2) . . . . ?
C01H C019 C01R C041 -174.5(13) . . . . ?
C01H O01A C01Q C01M -100.3(14) . . . . ?
C01H O01A C01Q C03B 79.6(14) . . . . ?
C01H C01P C028 C01N 8(2) . . . . ?
C01H C01P C028 C048 -168.9(13) . . . . ?
C01J C01B C026 C02V -91.5(17) . . . . ?
C01J C01B C049 C054 -4(2) . . . . ?
C01J C01O C02F C054 1(2) . . . . ?
C01J C01O C03F C01Y -96.7(15) . . . . ?
C01L C01V C02T C02N 167.3(12) . . . . ?
C01L C01V C02T C02W -3.8(19) . . . . ?
C01L C029 C02G C017 -100.0(16) . . . . ?
C01L C029 C02G C03N 88.8(16) . . . . ?
C01L C030 C038 C02W 1(2) . . . . ?
C01L C030 C038 C41 178.4(14) . . . . ?
C01M C01Q C03B C04F -3(2) . . . . ?
C01M C021 C02M C04F 3(2) . . . . ?
C01M C021 C02P C03G -101.6(16) . . . . ?
C01N C01R C041 C46 -51(2) . . . . ?
C01N C01R C041 C10 -178.3(18) . . . . ?
C01N C01R C041 C11 69.0(18) . . . . ?
C01N C028 C048 C034 94.9(17) . . . . ?
C01O C02F C054 C049 -1(3) . . . . ?
C01O C02F C054 C58 -174.4(15) . . . . ?
C01P C028 C048 C034 -88.1(17) . . . . ?
C01Q O01A C01H C019 -110.4(12) . . . . ?
C01Q O01A C01H C01P 78.3(15) . . . . ?
C01Q C01M C021 C02M -4(2) . . . . ?
C01Q C01M C021 C02P -174.8(13) . . . . ?
C01Q C03B C04F C02M 2(2) . . . . ?
C01Q C03B C04F C04J -175.9(14) . . . . ?
C01R C019 C01H O01A -169.0(12) . . . . ?
C01R C019 C01H C01P 2.7(19) . . . . ?
C01R C01N C028 C01P -3(2) . . . . ?
C01R C01N C028 C048 174.3(14) . . . . ?
C01S C02D C040 C039 -105.0(16) . . . . ?
C01S C02D C047 C04X 3(2) . . . . ?
C01S C02I C03V C02S -94.3(18) . . . . ?
C01S C02I C04Y C04X 3(2) . . . . ?
C01V C01L C029 C02G 83.7(14) . . . . ?
C01V C01L C030 C038 -3(2) . . . . ?
C01V C02T C02W C038 2(2) . . . . ?
C01W C02B C03T C037 -166.4(15) . . . . ?
C01W C02B C03T C03L -1(3) . . . . ?
C01Y C02K C03I C03Y -1(2) . . . . ?
C01Y C02K C03I C40 -177.8(16) . . . . ?
C020 C01F C024 C02E -0.5(19) . . . . ?
C020 C01F C024 C03M 174.2(13) . . . . ?
C020 C02U C04R C02E 2(3) . . . . ?
C020 C02U C04R C05J -178.0(15) . . . . ?
C021 C01M C01Q O01A -176.4(12) . . . . ?
C021 C01M C01Q C03B 4(2) . . . . ?
C021 C02M C04F C03B -3(2) . . . . ?
C021 C02M C04F C04J 175.4(14) . . . . ?
C021 C02P C03G C032 89.0(16) . . . . ?
C021 C02P C03G C045 -93.6(18) . . . . ?
C022 C017 C02G C029 -172.4(12) . . . . ?
C022 C017 C02G C03N -1(2) . . . . ?
C022 C044 C04P C03N 1(2) . . . . ?
C022 C044 C04P C7 178.6(17) . . . . ?
C024 C01F C020 C02U 0(2) . . . . ?
C024 C01F C020 C03S -169.3(13) . . . . ?
C024 C02E C04R C02U -2(2) . . . . ?
C024 C02E C04R C05J 177.8(15) . . . . ?
C026 C01B C01J O00J -2.8(19) . . . . ?
C026 C01B C01J C01O -176.4(12) . . . . ?
C026 C01B C049 C054 176.8(15) . . . . ?
C027 C03H C04O C022 94.1(16) . . . . ?
C027 C03J C04C C03A 1(2) . . . . ?
C028 C01N C01R C019 -2(2) . . . . ?
C028 C01N C01R C041 174.6(14) . . . . ?
C029 C01L C01V O00X 5.5(18) . . . . ?
C029 C01L C01V C02T -175.1(11) . . . . ?
C029 C01L C030 C038 176.6(13) . . . . ?
C029 C02G C03N C04P 174.1(15) . . . . ?
C02A C03R C03S C020 59(2) . . . . ?
C02A C03R C04H C04 1(2) . . . . ?
C02B C01W C02Y C01Z 143.4(16) . . . . ?
C02B C01W C04S C04L 9(3) . . . . ?
C02C C034 C048 C028 141.9(14) . . . . ?
C02C C034 C04E C050 6(3) . . . . ?
C02C C03K C04U C050 -8(3) . . . . ?
C02D C01S C02I C03V 179.9(14) . . . . ?
C02D C01S C02I C04Y -1(2) . . . . ?
C02D C047 C04X C04Y -1(3) . . . . ?
C02D C047 C04X C37 162.7(16) . . . . ?
C02E C024 C03M C03D -43.7(19) . . . . ?
C02E C04R C05J C055 122.1(18) . . . . ?
C02E C04R C05J C60 -4(3) . . . . ?
C02E C04R C05J C05E -118.0(18) . . . . ?
C02F C01O C03F C01Y 81.4(15) . . . . ?
C02F C054 C58 C30 110.3(19) . . . . ?
C02F C054 C58 C8 -131.4(17) . . . . ?
C02F C054 C58 C44 -8(2) . . . . ?
C02G C017 C022 C044 -1(2) . . . . ?
C02G C017 C022 C04O 178.7(13) . . . . ?
C02G C03N C04P C044 -2(3) . . . . ?
C02G C03N C04P C7 179.6(17) . . . . ?
C02H C01E C02S C03P 3(2) . . . . ?
C02H C01E C02S C03V -175.1(14) . . . . ?
C02H C037 C03T C02B -102.1(17) . . . . ?
C02H C037 C03T C03L 92.3(17) . . . . ?
C02I C01S C02D C040 -177.2(14) . . . . ?
C02I C01S C02D C047 -1(2) . . . . ?
C02J C035 C03U C04N 4(2) . . . . ?
C02J C03O C04Q C04B -95.0(18) . . . . ?
C02J C03O C04W C04N 3(3) . . . . ?
C02K C01Y C02Q O01U -178.5(13) . . . . ?
C02K C01Y C02Q C01Z -4(2) . . . . ?
C02K C01Y C03F C01O -95.1(14) . . . . ?
C02K C03I C03Y C01Z -1(2) . . . . ?
C02K C03I C40 C45 -51(3) . . . . ?
C02K C03I C40 C20 179.8(17) . . . . ?
C02K C03I C40 C42 70(2) . . . . ?
C02M C021 C02P C03G 87.4(15) . . . . ?
C02M C04F C04J C02Z 178.2(15) . . . . ?
C02M C04F C04J C06E -64(2) . . . . ?
C02M C04F C04J C36 61(2) . . . . ?
C02N C02T C02W C038 -169.3(15) . . . . ?
C02N C03K C04U C050 167.9(17) . . . . ?
C02O C04 C48 C25 -65.8(14) . . . . ?
C02O C04 C48 C18 174(2) . . . . ?
C02O C04 C48 C62 53.7(19) . . . . ?
C02O C04 C48 C24 -9(2) . . . . ?
C02O C04 C48 C6 109.6(11) . . . . ?
C02O C04 C48 C32 -131(3) . . . . ?
C02P C021 C02M C04F 175.4(14) . . . . ?
C02P C03G C045 C04D 172.2(15) . . . . ?
C02Q C01Y C02K C03I 4(2) . . . . ?
C02Q C01Y C03F C01O 82.3(18) . . . . ?
C02Q C01Z C02Y C01W -98.3(17) . . . . ?
C02Q C01Z C03Y C03I 2(2) . . . . ?
O02R Ti6 O3 C2 -169.1(12) . . . . ?
O02R C031 C039 C040 -9(2) . . . . ?
O02R C031 C039 C042 177.6(16) . . . . ?
O02R C031 C03D C036 -175.6(16) . . . . ?
O02R C031 C03D C03M 3(3) . . . . ?
C02S C01E C02H C037 165.9(14) . . . . ?
C02S C01E C02H C03Z -1(2) . . . . ?
C02S C03P C03X C03Z 0(3) . . . . ?
C02S C03P C03X C060 -176.1(17) . . . . ?
C02T C02N C03K C02C -92(2) . . . . ?
C02T C02N C03K C04U 92.3(19) . . . . ?
C02T C02W C038 C030 0(2) . . . . ?
C02T C02W C038 C41 -178.1(15) . . . . ?
C02U C020 C03S C03R 96.5(18) . . . . ?
C02U C04R C05J C055 -58(2) . . . . ?
C02U C04R C05J C60 175.4(17) . . . . ?
C02U C04R C05J C05E 62(2) . . . . ?
C02V C02A C03R C03S 172.4(16) . . . . ?
C02V C02A C03R C04H 0(2) . . . . ?
C02V C02O C04 C04H 0.8(16) . . . . ?
C02V C02O C04 C48 -179.1(16) . . . . ?
C02W C038 C41 C12 69(2) . . . . ?
C02W C038 C41 C14 -174.3(17) . . . . ?
C02W C038 C41 C15 -47(2) . . . . ?
C02W C038 C41 C43 -122(2) . . . . ?
C02W C038 C41 C39 123(3) . . . . ?
C02W C038 C41 C33 -7(3) . . . . ?
C02X C035 C03U C04N -177.4(16) . . . . ?
C02X C03J C04C C03A -178.2(14) . . . . ?
C02Y C01W C02B O00Y -9(2) . . . . ?
C02Y C01W C02B C03T 173.3(16) . . . . ?
C02Y C01W C04S C04L -168.1(18) . . . . ?
C02Y C01Z C02Q O01U 2(2) . . . . ?
C02Y C01Z C02Q C01Y -172.7(14) . . . . ?
C02Y C01Z C03Y C03I 175.6(14) . . . . ?
C030 C01L C01V O00X -175.1(12) . . . . ?
C030 C01L C01V C02T 4(2) . . . . ?
C030 C01L C029 C02G -95.6(15) . . . . ?
C030 C038 C41 C12 -108.4(18) . . . . ?
C030 C038 C41 C14 8(2) . . . . ?
C030 C038 C41 C15 135.5(17) . . . . ?
C030 C038 C41 C43 60(2) . . . . ?
C030 C038 C41 C39 -55(3) . . . . ?
C030 C038 C41 C33 175(2) . . . . ?
C031 C039 C040 C02D 85.1(17) . . . . ?
C031 C039 C042 C04G -3(3) . . . . ?
C031 C03D C03M C024 -97.1(18) . . . . ?
C032 C03G C045 C04D -10(3) . . . . ?
C032 C04B C04Q C03O 56(2) . . . . ?
C034 C02C C03K C02N -168.6(14) . . . . ?
C034 C02C C03K C04U 7(2) . . . . ?
C034 C04E C050 C04U -7(3) . . . . ?
C034 C04E C050 C27 176(2) . . . . ?
C035 C02J C03O C04Q -168.5(14) . . . . ?
C035 C02J C03O C04W 6(2) . . . . ?
C035 C02X C03J C027 -100.6(16) . . . . ?
C035 C02X C03J C04C 79.0(17) . . . . ?
C035 C03U C04N C04I -177.3(17) . . . . ?
C035 C03U C04N C04W 4(3) . . . . ?
C036 C03D C03M C024 82(2) . . . . ?
C036 C04G C47 C56 -47(3) . . . . ?
C036 C04G C47 C50 173(2) . . . . ?
C036 C04G C47 C57 64(2) . . . . ?
C037 C02H C03Z C03X -168.9(14) . . . . ?
C039 C031 C03D C036 8(3) . . . . ?
C039 C031 C03D C03M -172.8(15) . . . . ?
C039 C042 C04G C036 9(3) . . . . ?
C039 C042 C04G C47 179(2) . . . . ?
C03A C03E C03H C027 -3(2) . . . . ?
C03A C03E C03H C04O -179.7(16) . . . . ?
C03B C04F C04J C02Z -4(2) . . . . ?
C03B C04F C04J C06E 113.9(17) . . . . ?
C03B C04F C04J C36 -120.8(18) . . . . ?
C03D C031 C039 C040 167.0(16) . . . . ?
C03D C031 C039 C042 -6(2) . . . . ?
C03D C036 C04G C042 -6(3) . . . . ?
C03D C036 C04G C47 -177.0(19) . . . . ?
C03E C03A C04C C03J -3(2) . . . . ?
C03E C03A C35 C31 7(2) . . . . ?
C03E C03A C35 C61 -110.5(17) . . . . ?
C03E C03A C35 C22 127.9(15) . . . . ?
C03E C03A C35 C61A -30(3) . . . . ?
C03E C03A C35 C31A 72(2) . . . . ?
C03E C03A C35 C22A 170(3) . . . . ?
C03E C03H C04O C022 -89.6(17) . . . . ?
C03F C01O C02F C054 -177.0(14) . . . . ?
C03F C01Y C02K C03I -178.8(13) . . . . ?
C03F C01Y C02Q O01U 4(2) . . . . ?
C03F C01Y C02Q C01Z 179.2(14) . . . . ?
C03G C032 C04B C03Q -5(2) . . . . ?
C03G C032 C04B C04Q 166.5(14) . . . . ?
C03G C045 C04D C03Q 12(3) . . . . ?
C03G C045 C04D C05P -174.5(17) . . . . ?
C03H C027 C03J C02X 179.0(13) . . . . ?
C03H C027 C03J C04C -1(2) . . . . ?
C03J C027 C03H C03E 1(2) . . . . ?
C03J C027 C03H C04O 177.9(14) . . . . ?
C03J C02X C035 C02J 144.7(14) . . . . ?
C03J C02X C035 C03U -34(2) . . . . ?
C03K C02C C034 C048 169.7(14) . . . . ?
C03K C02C C034 C04E -6(2) . . . . ?
C03K C02N C02T C01V 60.1(19) . . . . ?
C03K C02N C02T C02W -129.1(15) . . . . ?
C03K C04U C050 C04E 8(3) . . . . ?
C03K C04U C050 C27 -175(2) . . . . ?
C03L C04L C04S C01W -10(3) . . . . ?
C03L C04L C38 C17 -177(2) . . . . ?
C03L C04L C38 C34 -30(4) . . . . ?
C03L C04L C38 C63 69(3) . . . . ?
C03M C024 C02E C04R -173.1(14) . . . . ?
C03N C04P C7 C19 -149(3) . . . . ?
C03N C04P C7 C51 98(3) . . . . ?
C03N C04P C7 C54 -8(4) . . . . ?
C03N C04P C7 C53 171(2) . . . . ?
C03N C04P C7 C52 -77(3) . . . . ?
C03N C04P C7 C26 51(4) . . . . ?
C03O C02J C035 C02X 171.9(15) . . . . ?
C03O C02J C035 C03U -10(2) . . . . ?
C03P C02S C03V C02I -89.4(17) . . . . ?
C03P C03X C03Z C02H 1(2) . . . . ?
C03P C03X C060 C06C -112(2) . . . . ?
C03P C03X C060 C21 131(2) . . . . ?
C03P C03X C060 C69 -10(3) . . . . ?
C03Q C04B C04Q C03O -133.1(16) . . . . ?
C03Q C04D C05P C059 -120(2) . . . . ?
C03Q C04D C05P C05W 114.8(19) . . . . ?
C03Q C04D C05P C29 2(3) . . . . ?
C03R C02A C02V C026 -174.3(15) . . . . ?
C03R C02A C02V C02O 0(3) . . . . ?
C03R C04H C04 C02O -1.0(18) . . . . ?
C03R C04H C04 C48 178.9(18) . . . . ?
C03S C020 C02U C04R 169.0(15) . . . . ?
C03S C03R C04H C04 -171.8(14) . . . . ?
C03T C03L C04L C04S 4(3) . . . . ?
C03T C03L C04L C38 -176(2) . . . . ?
C03U C04N C04W C03O -8(3) . . . . ?
C03V C02I C04Y C04X -178.2(16) . . . . ?
C03V C02S C03P C03X 175.3(15) . . . . ?
C03Y C01Z C02Q O01U 176.0(13) . . . . ?
C03Y C01Z C02Q C01Y 1(2) . . . . ?
C03Y C01Z C02Y C01W 88.3(17) . . . . ?
C03Y C03I C40 C45 133(2) . . . . ?
C03Y C03I C40 C20 4(3) . . . . ?
C03Y C03I C40 C42 -106(2) . . . . ?
C03Z C02H C037 C03T -135.0(14) . . . . ?
C03Z C03X C060 C06C 71(2) . . . . ?
C03Z C03X C060 C21 -45(3) . . . . ?
C03Z C03X C060 C69 173.1(17) . . . . ?
C040 C02D C047 C04X 179.1(16) . . . . ?
C040 C039 C042 C04G -176(2) . . . . ?
C042 C039 C040 C02D -102.6(19) . . . . ?
C042 C04G C47 C56 143(2) . . . . ?
C042 C04G C47 C50 3(4) . . . . ?
C042 C04G C47 C57 -106(3) . . . . ?
O043 Ti6 O02R C031 117(5) . . . . ?
C044 C022 C04O C03H 80.0(17) . . . . ?
C044 C04P C7 C19 33(4) . . . . ?
C044 C04P C7 C51 -80(3) . . . . ?
C044 C04P C7 C54 174(3) . . . . ?
C044 C04P C7 C53 -7(3) . . . . ?
C044 C04P C7 C52 105(3) . . . . ?
C044 C04P C7 C26 -127(3) . . . . ?
C045 C04D C05P C059 67(3) . . . . ?
C045 C04D C05P C05W -59(2) . . . . ?
C045 C04D C05P C29 -171.7(19) . . . . ?
C047 C02D C040 C039 79.2(16) . . . . ?
C047 C04X C04Y C02I -2(3) . . . . ?
C047 C04X C37 C28 60(2) . . . . ?
C047 C04X C37 C9 -172.1(18) . . . . ?
C047 C04X C37 C49 -47(3) . . . . ?
C048 C034 C04E C050 -169.8(18) . . . . ?
C049 C01B C01J O00J 177.8(12) . . . . ?
C049 C01B C01J C01O 4.2(19) . . . . ?
C049 C01B C026 C02V 87.9(16) . . . . ?
C049 C054 C58 C30 -64(2) . . . . ?
C049 C054 C58 C8 55(2) . . . . ?
C049 C054 C58 C44 177.8(17) . . . . ?
C04B C032 C03G C02P -175.9(13) . . . . ?
C04B C032 C03G C045 7(2) . . . . ?
C04B C03Q C04D C045 -10(3) . . . . ?
C04B C03Q C04D C05P 176.4(18) . . . . ?
C04C C03A C03E C03H 4(3) . . . . ?
C04C C03A C35 C31 178.6(12) . . . . ?
C04C C03A C35 C61 61.1(16) . . . . ?
C04C C03A C35 C22 -60.5(16) . . . . ?
C04C C03A C35 C61A 141(2) . . . . ?
C04C C03A C35 C31A -116(2) . . . . ?
C04C C03A C35 C22A -18(3) . . . . ?
C04D C03Q C04B C032 7(2) . . . . ?
C04D C03Q C04B C04Q -164.8(15) . . . . ?
C04E C034 C048 C028 -42(2) . . . . ?
C04E C050 C27 C13 -1(4) . . . . ?
C04E C050 C27 C16 130(2) . . . . ?
C04E C050 C27 C23 -115(2) . . . . ?
C04G C036 C03D C031 -2(3) . . . . ?
C04G C036 C03D C03M 178.8(17) . . . . ?
C04H C03R C03S C020 -129.3(18) . . . . ?
C04H C04 C48 C25 114.2(14) . . . . ?
C04H C04 C48 C18 -6(2) . . . . ?
C04H C04 C48 C62 -126.2(19) . . . . ?
C04H C04 C48 C24 171(2) . . . . ?
C04H C04 C48 C6 -70.4(11) . . . . ?
C04H C04 C48 C32 49(3) . . . . ?
C04I C04N C04W C03O 173.2(18) . . . . ?
C04L C03L C03T C02B 1(3) . . . . ?
C04L C03L C03T C037 167.8(17) . . . . ?
C04O C022 C044 C04P -178.4(14) . . . . ?
C04Q C03O C04W C04N 177.6(17) . . . . ?
C04S C01W C02B O00Y 173.4(13) . . . . ?
C04S C01W C02B C03T -4(2) . . . . ?
C04S C01W C02Y C01Z -39(2) . . . . ?
C04S C04L C38 C17 3(4) . . . . ?
C04S C04L C38 C34 149(3) . . . . ?
C04S C04L C38 C63 -112(3) . . . . ?
C04U C050 C27 C13 -178(2) . . . . ?
C04U C050 C27 C16 -47(3) . . . . ?
C04U C050 C27 C23 68(3) . . . . ?
C04W C03O C04Q C04B 90.6(19) . . . . ?
C04Y C02I C03V C02S 87.1(16) . . . . ?
C04Y C04X C37 C28 -137(2) . . . . ?
C04Y C04X C37 C9 -9(3) . . . . ?
C04Y C04X C37 C49 115(2) . . . . ?
C05G C04I C04N C03U 117(2) . . . . ?
C05G C04I C04N C04W -65(3) . . . . ?
C40 C03I C03Y C01Z 175.0(17) . . . . ?
C060 C03X C03Z C02H 178.3(16) . . . . ?
C59 C04I C04N C03U -4(3) . . . . ?
C59 C04I C04N C04W 174(2) . . . . ?
C38 C04L C04S C01W 171(2) . . . . ?
C06G C04I C04N C03U -130(2) . . . . ?
C06G C04I C04N C04W 49(2) . . . . ?
C37 C04X C04Y C02I -164.8(18) . . . . ?
O2 Ti7 O01U C02Q -31.0(17) . . . . ?
C04 C02O C02V C026 173.8(12) . . . . ?
C04 C02O C02V C02A 0(2) . . . . ?
C35 C03A C03E C03H 175.8(14) . . . . ?
C35 C03A C04C C03J -175.3(13) . . . . ?
O1A Ti6 O3 C2 -165(2) . . . . ?
O1A Ti6 O02R C031 -73(5) . . . . ?

loop_
_twin_individual_id
_twin_individual_mass_fraction_refined
1 0.636(2)
2 0.364(2)

loop_
_smtbx_masks_void_nr
_smtbx_masks_void_average_x
_smtbx_masks_void_average_y
_smtbx_masks_void_average_z
_smtbx_masks_void_volume
_smtbx_masks_void_count_electrons
_smtbx_masks_void_content
1 -0.631 0.250 0.119 4551.6 662.5 ?
2 0.000 0.258 0.250 666.1 55.8 ?
3 -0.517 0.750 -0.267 4551.6 662.5 ?
4 0.000 0.742 0.750 666.1 55.5 ?
5 0.500 0.242 0.750 666.1 55.5 ?
6 0.500 0.758 0.250 666.1 55.8 ?
